data_4104411
loop_
_publ_author_name
'Xiang-Jian Kong'
'Yinglan Wu'
'La-Sheng Long'
'Lan-Sun Zheng'
'Zhiping Zheng'

_publ_section_title
;
 A Chiral 60-Metal Sodalite Cage Featuring 24 Vertex-Sharing
 [Er4(\m3-OH)4] Cubanes
;
_journal_name_full 'Journal of the American Chemical Society'
_journal_page_first 6918
_journal_page_last 6919
_journal_paper_doi 10.1021/ja901214d
_journal_volume 131
_journal_year 2009
_chemical_absolute_configuration am
_chemical_formula_sum 'C144 H484 Br12 Cl18 Er60 N34 O354'
_chemical_formula_weight 19990.27
_chemical_name_systematic
; 
 ? 
;
_space_group_IT_number 20
_symmetry_cell_setting orthorhombic
_symmetry_space_group_name_Hall 'C 2c 2'
_symmetry_space_group_name_H-M 'C 2 2 21'
_atom_sites_solution_hydrogens geom
_atom_sites_solution_primary direct
_atom_sites_solution_secondary difmap
_audit_creation_method SHELXL-97
_cell_angle_alpha 90.00
_cell_angle_beta 90.00
_cell_angle_gamma 90.00
_cell_formula_units_Z 4
_cell_length_a 29.389(3)
_cell_length_b 43.595(5)
_cell_length_c 45.965(5)
_cell_measurement_reflns_used 31941
_cell_measurement_temperature 113(2)
_cell_measurement_theta_max 27.737
_cell_measurement_theta_min 2.250
_cell_volume 58891(11)
_computing_cell_refinement 'Bruker SMART'
_computing_data_collection 'Bruker SMART'
_computing_data_reduction 'Bruker SAINT'
_computing_molecular_graphics 'Bruker SHELXTL'
_computing_publication_material 'Bruker SHELXTL'
_computing_structure_refinement 'SHELXL-97 (Sheldrick, 1997)'
_computing_structure_solution 'SHELXS-97 (Sheldrick, 1990)'
_diffrn_ambient_temperature 113(2)
_diffrn_measured_fraction_theta_full 0.993
_diffrn_measured_fraction_theta_max 0.993
_diffrn_measurement_device_type 'CCD area detector'
_diffrn_measurement_method 'phi and omega scans'
_diffrn_radiation_monochromator graphite
_diffrn_radiation_source 'fine-focus sealed tube'
_diffrn_radiation_type MoK\a
_diffrn_radiation_wavelength 0.71073
_diffrn_reflns_av_R_equivalents 0.0838
_diffrn_reflns_av_sigmaI/netI 0.1235
_diffrn_reflns_limit_h_max 36
_diffrn_reflns_limit_h_min -35
_diffrn_reflns_limit_k_max 53
_diffrn_reflns_limit_k_min -53
_diffrn_reflns_limit_l_max 56
_diffrn_reflns_limit_l_min -49
_diffrn_reflns_number 165672
_diffrn_reflns_theta_full 26.00
_diffrn_reflns_theta_max 26.00
_diffrn_reflns_theta_min 1.45
_exptl_absorpt_coefficient_mu 9.430
_exptl_absorpt_correction_T_max 0.2308
_exptl_absorpt_correction_T_min 0.1930
_exptl_absorpt_correction_type multi-scan
_exptl_absorpt_process_details Sadabs
_exptl_crystal_colour pink
_exptl_crystal_density_diffrn 2.255
_exptl_crystal_density_method 'not measured'
_exptl_crystal_description block
_exptl_crystal_F_000 36896
_exptl_crystal_size_max 0.26
_exptl_crystal_size_mid 0.22
_exptl_crystal_size_min 0.22
_refine_diff_density_max 2.906
_refine_diff_density_min -2.968
_refine_diff_density_rms 0.267
_refine_ls_abs_structure_details 'Flack H D (1983), Acta Cryst. A39, 876-881'
_refine_ls_abs_structure_Flack 0.069(10)
_refine_ls_extinction_method none
_refine_ls_goodness_of_fit_ref 1.036
_refine_ls_hydrogen_treatment constr
_refine_ls_matrix_type full
_refine_ls_number_parameters 2099
_refine_ls_number_reflns 57437
_refine_ls_number_restraints 742
_refine_ls_restrained_S_all 1.030
_refine_ls_R_factor_all 0.1140
_refine_ls_R_factor_gt 0.0633
_refine_ls_shift/su_max 0.186
_refine_ls_shift/su_mean 0.004
_refine_ls_structure_factor_coef Fsqd
_refine_ls_weighting_details 'calc w=1/[\s^2^(Fo^2^)+(0.0485P)^2^+0.0000P] where P=(Fo^2^+2Fc^2^)/3'
_refine_ls_weighting_scheme calc
_refine_ls_wR_factor_gt 0.1271
_refine_ls_wR_factor_ref 0.1410
_reflns_number_gt 32187
_reflns_number_total 57437
_reflns_threshold_expression >2sigma(I)
_cod_data_source_file ja901214d_si_002.cif
_cod_data_source_block Er60-L
_cod_database_code 4104411
_platon_er60-l_details
;
SQUEEZE removed 12 disordered Br-, 18 ClO4- disordered anions and 
40 disordered water molecules per formula unit. This valueis 
calculated based upon elemental analysis data.
;

loop_
_symmetry_equiv_pos_as_xyz
'x, y, z'
'-x, -y, z+1/2'
'-x, y, -z+1/2'
'x, -y, -z'
'x+1/2, y+1/2, z'
'-x+1/2, -y+1/2, z+1/2'
'-x+1/2, y+1/2, -z+1/2'
'x+1/2, -y+1/2, -z'

loop_
_atom_site_label
_atom_site_type_symbol
_atom_site_fract_x
_atom_site_fract_y
_atom_site_fract_z
_atom_site_U_iso_or_equiv
_atom_site_adp_type
_atom_site_occupancy
_atom_site_symmetry_multiplicity
_atom_site_calc_flag
_atom_site_refinement_flags
Er1 Er 0.591324(18) 0.163249(13) 0.750394(14) 0.03762(16) Uani 1 1 d .
Er2 Er 0.49937(2) 0.163309(13) 0.808718(13) 0.03750(16) Uani 1 1 d .
Er3 Er 0.687515(18) 0.257800(15) 0.678471(13) 0.03783(17) Uani 1 1 d .
Er4 Er 0.602956(18) 0.202054(15) 0.679440(13) 0.03933(17) Uani 1 1 d .
Er5 Er 0.695951(18) 0.349180(14) 0.811386(12) 0.03516(16) Uani 1 1 d .
Er6 Er 0.712410(17) 0.303567(15) 0.744369(12) 0.03787(16) Uani 1 1 d .
Er7 Er 0.610324(18) 0.202588(14) 0.814914(12) 0.03723(17) Uani 1 1 d .
Er8 Er 0.611625(19) 0.258051(15) 0.868958(12) 0.03899(17) Uani 1 1 d .
Er9 Er 0.59110(2) 0.261648(15) 0.622903(12) 0.03928(17) Uani 1 1 d .
Er10 Er 0.61087(2) 0.404766(15) 0.814967(13) 0.03979(18) Uani 1 1 d .
Er11 Er 0.59555(2) 0.348587(15) 0.625530(13) 0.04002(18) Uani 1 1 d .
Er12 Er 0.699130(18) 0.261847(15) 0.808380(13) 0.03628(17) Uani 1 1 d .
Er13 Er 0.60816(2) 0.345353(15) 0.872135(12) 0.03869(17) Uani 1 1 d .
Er14 Er 0.590975(19) 0.443693(14) 0.745039(13) 0.03837(17) Uani 1 1 d .
Er15 Er 0.601523(19) 0.403897(15) 0.679762(13) 0.03915(18) Uani 1 1 d .
Er16 Er 0.691413(19) 0.344845(15) 0.681071(13) 0.03664(17) Uani 1 1 d .
Er17 Er 0.509160(19) 0.303618(17) 0.885660(12) 0.04482(18) Uani 1 1 d .
Er18 Er 0.50765(2) 0.443602(14) 0.808514(13) 0.03836(17) Uani 1 1 d .
Er19 Er 0.59771(2) 0.117772(16) 0.821264(15) 0.0502(2) Uani 1 1 d .
Er20 Er 0.61117(2) 0.117449(16) 0.687601(15) 0.0506(2) Uani 1 1 d .
Er21 Er 0.61810(2) 0.489505(16) 0.807196(15) 0.0523(2) Uani 1 1 d .
Er22 Er 0.69749(2) 0.402916(17) 0.626654(15) 0.0539(2) Uani 1 1 d .
Er23 Er 0.69386(2) 0.403355(18) 0.876138(14) 0.0550(2) Uani 1 1 d .
Er24 Er 0.41038(2) 0.488640(16) 0.825641(16) 0.0540(2) Uani 1 1 d .
Er25 Er 0.80343(2) 0.313180(17) 0.799896(15) 0.0522(2) Uani 1 1 d .
Er26 Er 0.42378(2) 0.313961(19) 0.943709(13) 0.0619(2) Uani 1 1 d .
Er27 Er 0.796271(19) 0.293602(18) 0.684540(15) 0.0540(2) Uani 1 1 d .
Er28 Er 0.67629(2) 0.204473(19) 0.613399(16) 0.0635(2) Uani 1 1 d .
Er29 Er 0.71283(2) 0.203658(18) 0.862002(15) 0.0573(2) Uani 1 1 d .
Er30 Er 0.60505(2) 0.293337(19) 0.938082(13) 0.0633(2) Uani 1 1 d .
O1 O 0.5718(2) 0.30134(19) 0.85383(15) 0.036(2) Uani 1 1 d .
H1A H 0.5641 0.3020 0.8326 0.043 Uiso 1 1 calc R
O2 O 0.6643(2) 0.30007(17) 0.70399(14) 0.0239(7) Uani 1 1 d U
H2A H 0.6311 0.3004 0.7088 0.029 Uiso 1 1 calc R
O3 O 0.5485(2) 0.1940(2) 0.78231(15) 0.0352(7) Uani 1 1 d U
H3A H 0.5347 0.2129 0.7735 0.042 Uiso 1 1 calc R
O4 O 0.6861(3) 0.35083(19) 0.86126(14) 0.036(2) Uani 1 1 d .
H4A H 0.7062 0.3363 0.8722 0.044 Uiso 1 1 calc R
O5 O 0.6061(3) 0.25678(19) 0.67249(15) 0.038(2) Uani 1 1 d .
H5A H 0.5877 0.2697 0.6860 0.046 Uiso 1 1 calc R
O6 O 0.6393(3) 0.30136(19) 0.89270(16) 0.0379(7) Uani 1 1 d U
H6A H 0.6733 0.3019 0.8937 0.045 Uiso 1 1 calc R
O7 O 0.6186(2) 0.35115(17) 0.82291(16) 0.0308(7) Uani 1 1 d U
H7A H 0.5987 0.3380 0.8105 0.037 Uiso 1 1 calc R
O8 O 0.5567(2) 0.30566(16) 0.64337(14) 0.0209(7) Uani 1 1 d U
H8A H 0.5516 0.3051 0.6649 0.025 Uiso 1 1 calc R
O9 O 0.6142(3) 0.35148(18) 0.67548(17) 0.0393(7) Uani 1 1 d U
H9A H 0.5949 0.3384 0.6885 0.047 Uiso 1 1 calc R
O10 O 0.5504(3) 0.13249(17) 0.78126(16) 0.038(2) Uani 1 1 d .
H10A H 0.5353 0.1148 0.7713 0.045 Uiso 1 1 calc R
O11 O 0.5450(2) 0.41238(17) 0.71442(15) 0.0233(7) Uani 1 1 d U
H11A H 0.5323 0.3935 0.7238 0.028 Uiso 1 1 calc R
O12 O 0.6222(2) 0.25636(17) 0.81799(15) 0.0288(7) Uani 1 1 d U
H12A H 0.6013 0.2694 0.8062 0.035 Uiso 1 1 calc R
O13 O 0.7258(3) 0.3036(2) 0.66132(17) 0.0435(7) Uani 1 1 d U
H13A H 0.7282 0.3046 0.6396 0.052 Uiso 1 1 calc R
O14 O 0.7473(3) 0.33878(19) 0.77414(17) 0.0362(7) Uani 1 1 d U
H14A H 0.7584 0.3575 0.7637 0.043 Uiso 1 1 calc R
O15 O 0.6802(2) 0.39819(17) 0.67533(16) 0.0305(7) Uani 1 1 d U
H15A H 0.6986 0.4114 0.6886 0.037 Uiso 1 1 calc R
O16 O 0.6888(3) 0.2565(2) 0.86019(18) 0.0458(7) Uani 1 1 d U
H16A H 0.7073 0.2709 0.8723 0.055 Uiso 1 1 calc R
O17 O 0.5549(2) 0.41303(19) 0.77841(16) 0.0325(7) Uani 1 1 d U
H17A H 0.5404 0.3941 0.7704 0.039 Uiso 1 1 calc R
O18 O 0.4501(2) 0.13322(19) 0.78177(17) 0.040(3) Uani 1 1 d .
H18A H 0.4656 0.1156 0.7720 0.048 Uiso 1 1 calc R
O19 O 0.6741(3) 0.3520(2) 0.63199(16) 0.053(3) Uani 1 1 d .
H19A H 0.6912 0.3376 0.6190 0.063 Uiso 1 1 calc R
O20 O 0.6693(2) 0.30730(16) 0.78665(14) 0.0215(7) Uani 1 1 d U
H20A H 0.6356 0.3071 0.7835 0.026 Uiso 1 1 calc R
O21 O 0.5570(2) 0.44304(17) 0.66187(16) 0.0305(7) Uani 1 1 d U
H21A H 0.5501 0.4412 0.6407 0.037 Uiso 1 1 calc R
O22 O 0.6184(3) 0.39852(19) 0.86547(17) 0.0407(7) Uani 1 1 d U
H22A H 0.5978 0.4117 0.8774 0.049 Uiso 1 1 calc R
O23 O 0.4478(2) 0.19388(18) 0.78282(14) 0.028(2) Uani 1 1 d .
H23A H 0.4611 0.2130 0.7744 0.033 Uiso 1 1 calc R
O24 O 0.6408(3) 0.44298(18) 0.78438(16) 0.039(2) Uani 1 1 d .
H24A H 0.6738 0.4411 0.7795 0.047 Uiso 1 1 calc R
O25 O 0.6010(2) 0.20811(16) 0.62923(14) 0.025(2) Uani 1 1 d .
H25A H 0.5787 0.1948 0.6187 0.030 Uiso 1 1 calc R
O26 O 0.7377(2) 0.30360(19) 0.82702(16) 0.0362(7) Uani 1 1 d U
H26A H 0.7430 0.3025 0.8485 0.043 Uiso 1 1 calc R
O27 O 0.6244(3) 0.44999(19) 0.70109(18) 0.048(3) Uani 1 1 d .
H27A H 0.6582 0.4523 0.7023 0.057 Uiso 1 1 calc R
O28 O 0.5669(3) 0.1636(2) 0.8350(2) 0.055(3) Uani 1 1 d .
H28A H 0.5625 0.1656 0.8565 0.066 Uiso 1 1 calc R
O29 O 0.6191(3) 0.3988(2) 0.63123(18) 0.057(3) Uani 1 1 d .
H29A H 0.6022 0.4135 0.6185 0.068 Uiso 1 1 calc R
O30 O 0.4632(3) 0.3410(2) 0.90689(18) 0.0442(7) Uani 1 1 d U
H30A H 0.4793 0.3600 0.9134 0.053 Uiso 1 1 calc R
O31 O 0.5592(3) 0.2677(2) 0.90646(17) 0.050(3) Uani 1 1 d .
H31A H 0.5443 0.2490 0.9147 0.060 Uiso 1 1 calc R
O32 O 0.5527(3) 0.47562(18) 0.78127(19) 0.046(3) Uani 1 1 d .
H32A H 0.5360 0.4935 0.7728 0.055 Uiso 1 1 calc R
O33 O 0.6715(3) 0.2560(2) 0.62876(18) 0.051(3) Uani 1 1 d .
H33A H 0.6899 0.2706 0.6168 0.061 Uiso 1 1 calc R
O34 O 0.7430(2) 0.26763(18) 0.71371(15) 0.0281(7) Uani 1 1 d U
H34A H 0.7552 0.2489 0.7237 0.034 Uiso 1 1 calc R
O35 O 0.6341(3) 0.1567(2) 0.79209(19) 0.054(3) Uani 1 1 d .
H35A H 0.6676 0.1543 0.7892 0.064 Uiso 1 1 calc R
O36 O 0.6778(3) 0.2083(3) 0.66362(18) 0.067(4) Uani 1 1 d .
H36A H 0.6995 0.1937 0.6730 0.081 Uiso 1 1 calc R
O37 O 0.5660(3) 0.3307(2) 0.91148(18) 0.054(3) Uani 1 1 d .
H37A H 0.5543 0.3481 0.9235 0.065 Uiso 1 1 calc R
O38 O 0.5684(3) 0.1564(2) 0.6667(2) 0.060(3) Uani 1 1 d .
H38A H 0.5644 0.1540 0.6452 0.071 Uiso 1 1 calc R
O39 O 0.6339(3) 0.1625(2) 0.70786(18) 0.0488(8) Uani 1 1 d U
H39A H 0.6675 0.1641 0.7110 0.059 Uiso 1 1 calc R
O40 O 0.6898(3) 0.3968(2) 0.8257(2) 0.0613(8) Uani 1 1 d U
H40A H 0.7103 0.4110 0.8148 0.074 Uiso 1 1 calc R
O41 O 0.5775(2) 0.45000(19) 0.8304(2) 0.052(3) Uani 1 1 d .
H41A H 0.5759 0.4522 0.8520 0.063 Uiso 1 1 calc R
O42 O 0.6332(3) 0.2073(2) 0.86284(18) 0.059(3) Uani 1 1 d .
H42A H 0.6180 0.1926 0.8765 0.070 Uiso 1 1 calc R
O43 O 0.6190(3) 0.3042(2) 0.59919(14) 0.040(2) Uani 1 1 d .
H43A H 0.6526 0.3033 0.5957 0.048 Uiso 1 1 calc R
O44 O 0.7567(2) 0.2763(2) 0.7758(2) 0.060(3) Uani 1 1 d .
H44A H 0.7736 0.2588 0.7668 0.072 Uiso 1 1 calc R
O45 O 0.6870(2) 0.20942(18) 0.8139(2) 0.052(3) Uani 1 1 d .
H45A H 0.7032 0.1964 0.7994 0.062 Uiso 1 1 calc R
O46 O 0.5467(2) 0.4748(2) 0.71581(17) 0.038(3) Uani 1 1 d .
H46A H 0.5331 0.4927 0.7263 0.045 Uiso 1 1 calc R
O47 O 0.7531(3) 0.3305(2) 0.70916(19) 0.045(3) Uani 1 1 d .
H47A H 0.7712 0.3481 0.7170 0.055 Uiso 1 1 calc R
O48 O 0.5432(3) 0.2772(2) 0.58839(17) 0.059(3) Uani 1 1 d .
H48G H 0.5294 0.2596 0.5776 0.071 Uiso 1 1 calc R
O51 O 0.6524(4) 0.1521(3) 0.6470(3) 0.106(5) Uani 1 1 d .
O58 O 0.6380(6) 0.1073(3) 0.6376(4) 0.322(17) Uani 1 1 d D
O61 O 0.6261(3) 0.0883(2) 0.7829(2) 0.062(3) Uani 1 1 d .
O62 O 0.6279(2) 0.11493(16) 0.74037(16) 0.027(2) Uani 1 1 d .
O63 O 0.7101(4) 0.0654(2) 0.7313(3) 0.123(5) Uani 1 1 d .
H63B H 0.7358 0.0586 0.7361 0.185 Uiso 1 1 calc R
O64 O 0.3241(3) 0.3918(3) 0.92163(19) 0.069(4) Uani 1 1 d .
O65 O 0.3837(3) 0.3599(2) 0.92233(16) 0.050(3) Uani 1 1 d .
O67 O 0.8224(3) 0.2700(3) 0.8268(2) 0.085(4) Uani 1 1 d .
O68 O 0.7639(3) 0.23643(19) 0.83232(17) 0.038(2) Uani 1 1 d .
O69 O 0.8587(4) 0.1940(4) 0.8439(3) 0.167(7) Uani 1 1 d .
H69A H 0.8303 0.1914 0.8437 0.250 Uiso 1 1 calc R
O70 O 0.5684(4) 0.3113(4) 0.9776(3) 0.128(6) Uani 1 1 d .
O71 O 0.5048(3) 0.3078(3) 0.95190(18) 0.094(4) Uani 1 1 d .
O72 O 0.5298(9) 0.2603(4) 1.0108(6) 0.4325(8) Uani 1 1 d DU
H72A H 0.5465 0.2657 0.9969 0.649 Uiso 1 1 calc R
O73 O 0.6992(3) 0.2149(2) 0.91180(19) 0.0531(8) Uani 1 1 d U
O74 O 0.6390(3) 0.2461(2) 0.91640(17) 0.055(3) Uani 1 1 d .
O75 O 0.6484(6) 0.2055(5) 0.9756(3) 0.229(9) Uani 1 1 d .
H75A H 0.6303 0.2202 0.9729 0.343 Uiso 1 1 calc R
O76 O 0.4495(3) 0.0875(2) 0.8308(2) 0.068(3) Uani 1 1 d .
O77 O 0.5147(3) 0.11450(18) 0.83419(19) 0.047(3) Uani 1 1 d .
O78 O 0.5109(6) 0.0498(4) 0.8760(3) 0.1981(8) Uani 1 1 d DU
H78A H 0.4999 0.0676 0.8768 0.297 Uiso 1 1 calc R
O79 O 0.5605(3) 0.5171(2) 0.8319(2) 0.0599(8) Uani 1 1 d U
O80 O 0.4952(3) 0.4912(2) 0.83234(19) 0.062(3) Uani 1 1 d .
O82 O 0.6656(4) 0.4975(3) 0.6608(2) 0.097(4) Uani 1 1 d .
O83 O 0.6594(3) 0.4515(2) 0.6437(2) 0.077(4) Uani 1 1 d .
O84 O 0.7211(4) 0.4432(3) 0.5937(3) 0.1031(8) Uani 1 1 d U
H84A H 0.7189 0.4400 0.5733 0.124 Uiso 1 1 calc R
O85 O 0.6201(4) 0.5202(3) 0.7118(3) 0.088(4) Uani 1 1 d .
O86 O 0.6274(3) 0.49225(18) 0.7533(2) 0.054(3) Uani 1 1 d .
O87 O 0.7103(4) 0.5443(2) 0.7539(3) 0.087(4) Uani 1 1 d .
H87A H 0.7168 0.5342 0.7389 0.104 Uiso 1 1 calc R
O88 O 0.6203(3) 0.2721(2) 0.5440(2) 0.0683(8) Uani 1 1 d U
O89 O 0.6292(4) 0.2370(2) 0.58163(17) 0.062(3) Uani 1 1 d .
O90 O 0.6370(5) 0.1976(4) 0.5223(3) 0.151(6) Uani 1 1 d .
H90A H 0.6271 0.2021 0.5389 0.227 Uiso 1 1 calc R
O91 O 0.7511(3) 0.3721(2) 0.6555(2) 0.054(3) Uani 1 1 d .
O92 O 0.8105(3) 0.3383(2) 0.6582(2) 0.072(3) Uani 1 1 d .
O93 O 0.8444(3) 0.4115(3) 0.6317(3) 0.122(5) Uani 1 1 d .
H93A H 0.8346 0.4086 0.6486 0.183 Uiso 1 1 calc R
O94 O 0.7748(3) 0.36106(19) 0.82488(19) 0.048(3) Uani 1 1 d .
O95 O 0.7684(3) 0.3909(2) 0.8641(2) 0.083(4) Uani 1 1 d .
O96 O 0.8756(7) 0.3910(4) 0.8406(3) 0.2104(8) Uani 1 1 d DU
H96A H 0.8980 0.4029 0.8404 0.316 Uiso 1 1 calc R
O97 O 0.7539(3) 0.2166(3) 0.6229(2) 0.072(4) Uani 1 1 d .
O98 O 0.7646(2) 0.2478(2) 0.66103(18) 0.050(3) Uani 1 1 d .
O100 O 0.6504(4) 0.3405(3) 0.9466(2) 0.107(4) Uani 1 1 d .
O101 O 0.6507(3) 0.3693(2) 0.91017(19) 0.0532(8) Uani 1 1 d U
O103 O 0.7305(3) 0.4528(2) 0.8610(2) 0.0650(8) Uani 1 1 d U
O104 O 0.6589(4) 0.4593(3) 0.8434(2) 0.0754(8) Uani 1 1 d U
O105 O 0.6538(4) 0.5220(3) 0.8404(2) 0.0830(8) Uani 1 1 d U
H10E H 0.6346 0.5363 0.8501 0.100 Uiso 1 1 calc R
O106 O 0.8786(8) 0.2964(6) 0.7760(4) 0.3367(8) Uani 1 1 d DU
O107 O 0.8179(4) 0.3027(3) 0.7409(3) 0.1055(8) Uani 1 1 d U
O108 O 0.8776(9) 0.3191(6) 0.6948(6) 0.3229(8) Uani 1 1 d U
H10F H 0.8760 0.3321 0.7083 0.388 Uiso 1 1 calc R
O109 O 0.6757(3) 0.25295(18) 0.75938(17) 0.037(2) Uani 1 1 d .
O110 O 0.6518(3) 0.2301(2) 0.71675(17) 0.042(3) Uani 1 1 d .
O111 O 0.6306(3) 0.21179(18) 0.76146(16) 0.039(2) Uani 1 1 d .
O112 O 0.4504(2) 0.2317(2) 0.65428(17) 0.042(3) Uani 1 1 d .
O113 O 0.5138(2) 0.25215(19) 0.63852(15) 0.036(2) Uani 1 1 d .
O114 O 0.5171(2) 0.21113(18) 0.66624(17) 0.033(2) Uani 1 1 d .
O115 O 0.6294(2) 0.39587(17) 0.73201(16) 0.0311(7) Uani 1 1 d U
O116 O 0.6524(3) 0.3757(2) 0.77461(16) 0.041(3) Uani 1 1 d .
O117 O 0.6741(3) 0.35340(17) 0.73212(16) 0.032(2) Uani 1 1 d .
O118 O 0.4713(2) 0.39686(17) 0.66748(16) 0.0265(7) Uani 1 1 d U
O119 O 0.4707(3) 0.3540(2) 0.63978(18) 0.045(3) Uani 1 1 d .
O120 O 0.5379(2) 0.37689(16) 0.65384(15) 0.0220(7) Uani 1 1 d U
O50 O 0.6745(4) 0.1497(4) 0.8491(2) 0.139(6) Uani 1 1 d .
O2W O 0.6001(4) 0.1126(2) 0.8749(2) 0.086(4) Uani 1 1 d .
O3W O 0.6614(4) 0.4410(3) 0.9059(3) 0.124(5) Uani 1 1 d .
O4W O 0.6910(3) 0.1115(2) 0.6892(2) 0.070(3) Uani 1 1 d .
O5W O 0.4527(4) 0.3590(3) 0.9677(3) 0.1083(8) Uani 1 1 d U
O6W O 0.7322(6) 0.1621(4) 0.8914(3) 0.195(8) Uani 1 1 d .
O7W O 0.4152(4) 0.4937(3) 0.8752(2) 0.102(4) Uani 1 1 d .
O8W O 0.5830(6) 0.2507(3) 0.9663(2) 0.143(7) Uani 1 1 d .
O9W O 0.8520(4) 0.3517(3) 0.7767(2) 0.117(5) Uani 1 1 d .
O1W O 0.7624(6) 0.1673(4) 0.8333(4) 0.1658(8) Uani 1 1 d U
N1 N 0.6196(4) 0.0641(3) 0.7089(3) 0.099(6) Uani 1 1 d .
H1B H 0.5940 0.0532 0.7040 0.119 Uiso 1 1 calc R
H1C H 0.6438 0.0549 0.6997 0.119 Uiso 1 1 calc R
N2 N 0.3541(4) 0.3311(3) 0.9707(3) 0.090(5) Uani 1 1 d .
H2B H 0.3330 0.3157 0.9684 0.108 Uiso 1 1 calc R
H2C H 0.3619 0.3311 0.9901 0.108 Uiso 1 1 calc R
N3 N 0.7909(4) 0.2140(3) 0.8848(4) 0.2135(8) Uani 1 1 d DU
H3B H 0.7862 0.2214 0.9033 0.256 Uiso 1 1 calc R
H3C H 0.8056 0.1955 0.8867 0.256 Uiso 1 1 calc R
N4 N 0.4468(2) 0.2973(3) 0.9935(2) 0.082(5) Uani 1 1 d D
H4B H 0.4283 0.3064 1.0071 0.099 Uiso 1 1 calc R
H4C H 0.4438 0.2764 0.9952 0.099 Uiso 1 1 calc R
N5 N 0.6762(4) 0.2733(4) 0.9627(3) 0.098(6) Uani 1 1 d .
H5B H 0.6976 0.2887 0.9616 0.117 Uiso 1 1 calc R
H5C H 0.6693 0.2709 0.9821 0.117 Uiso 1 1 calc R
N6 N 0.5709(4) 0.0640(3) 0.8248(3) 0.0843(8) Uani 1 1 d U
H6B H 0.5789 0.0538 0.8080 0.101 Uiso 1 1 calc R
H6C H 0.5857 0.0546 0.8400 0.101 Uiso 1 1 calc R
N7 N 0.4409(3) 0.5409(4) 0.8307(4) 0.1230(8) Uani 1 1 d DU
H7B H 0.4320 0.5515 0.8143 0.148 Uiso 1 1 calc R
H7C H 0.4261 0.5497 0.8462 0.148 Uiso 1 1 calc R
N8 N 0.7485(4) 0.4394(3) 0.6465(3) 0.0743(8) Uani 1 1 d U
H8B H 0.7487 0.4375 0.6664 0.089 Uiso 1 1 calc R
H8C H 0.7774 0.4353 0.6398 0.089 Uiso 1 1 calc R
N9 N 0.6152(5) 0.5441(3) 0.78402(17) 0.103(6) Uani 1 1 d D
H9B H 0.5865 0.5518 0.7872 0.124 Uiso 1 1 calc R
H9C H 0.6352 0.5563 0.7942 0.124 Uiso 1 1 calc R
N10 N 0.7056(4) 0.2185(3) 0.5625(3) 0.094(5) Uani 1 1 d .
H10B H 0.7337 0.2274 0.5651 0.113 Uiso 1 1 calc R
H10C H 0.7105 0.2003 0.5529 0.113 Uiso 1 1 calc R
N11 N 0.7700(4) 0.3867(3) 0.6004(3) 0.090(5) Uani 1 1 d .
H11B H 0.7611 0.3779 0.5831 0.108 Uiso 1 1 calc R
H11C H 0.7853 0.4045 0.5956 0.108 Uiso 1 1 calc R
N12 N 0.8469(4) 0.3299(2) 0.8426(2) 0.093(5) Uani 1 1 d D
H12B H 0.8486 0.3134 0.8551 0.111 Uiso 1 1 calc R
H12C H 0.8761 0.3339 0.8365 0.111 Uiso 1 1 calc R
N13 N 0.8384(4) 0.27471(19) 0.6414(2) 0.086(5) Uani 1 1 d D
H13B H 0.8397 0.2908 0.6285 0.103 Uiso 1 1 calc R
H13C H 0.8677 0.2711 0.6474 0.103 Uiso 1 1 calc R
N14 N 0.7313(4) 0.3970(3) 0.9226(2) 0.145(7) Uani 1 1 d D
H14B H 0.7588 0.3877 0.9191 0.174 Uiso 1 1 calc R
H14C H 0.7375 0.4163 0.9297 0.174 Uiso 1 1 calc R
N15 N 0.6995(3) 0.4968(3) 0.80125(16) 0.0617(8) Uani 1 1 d DU
H15B H 0.7118 0.4815 0.7900 0.074 Uiso 1 1 calc R
H15C H 0.7056 0.5154 0.7927 0.074 Uiso 1 1 calc R
N16 N 0.8426(4) 0.2530(3) 0.7040(3) 0.098(6) Uani 1 1 d .
H16B H 0.8260 0.2392 0.7148 0.118 Uiso 1 1 calc R
H16C H 0.8589 0.2429 0.6899 0.118 Uiso 1 1 calc R
N17 N 0.7116(4) 0.1554(3) 0.6058(4) 0.1627(6) Uani 1 1 d DU
H17B H 0.7343 0.1571 0.5922 0.195 Uiso 1 1 calc R
H17C H 0.7242 0.1485 0.6229 0.195 Uiso 1 1 calc R
C1 C 0.6262(4) 0.0930(3) 0.7541(3) 0.0433(8) Uani 1 1 d U
C2 C 0.6267(3) 0.0607(3) 0.7414(3) 0.0577(8) Uani 1 1 d DU
H2D H 0.6032 0.0472 0.7505 0.069 Uiso 1 1 calc R
C3 C 0.6754(3) 0.0483(3) 0.7459(4) 0.0840(8) Uani 1 1 d DU
H3D H 0.6824 0.0468 0.7672 0.101 Uiso 1 1 calc R
C4 C 0.6784(5) 0.0138(3) 0.7306(3) 0.0634(8) Uani 1 1 d U
H4D H 0.7085 0.0049 0.7342 0.095 Uiso 1 1 calc R
H4E H 0.6734 0.0157 0.7096 0.095 Uiso 1 1 calc R
H4F H 0.6549 0.0004 0.7389 0.095 Uiso 1 1 calc R
C5 C 0.3445(5) 0.3691(4) 0.9341(3) 0.0582(8) Uani 1 1 d U
C6 C 0.3274(6) 0.3623(2) 0.9654(3) 0.0876(8) Uani 1 1 d DU
H6D H 0.2948 0.3563 0.9631 0.105 Uiso 1 1 calc R
C7 C 0.3267(3) 0.3906(3) 0.9853(4) 0.1382(8) Uani 1 1 d DU
C8 C 0.3780(3) 0.3957(3) 0.9874(3) 0.0677(8) Uani 1 1 d DU
H8D H 0.3840 0.4143 0.9988 0.102 Uiso 1 1 calc R
H8E H 0.3907 0.3981 0.9678 0.102 Uiso 1 1 calc R
H8F H 0.3921 0.3780 0.9969 0.102 Uiso 1 1 calc R
C9 C 0.8053(5) 0.2517(4) 0.8419(3) 0.0602(8) Uani 1 1 d U
C10 C 0.8221(3) 0.2354(4) 0.8695(5) 0.3696(8) Uani 1 1 d DU
H10D H 0.8257 0.2526 0.8837 0.444 Uiso 1 1 calc R
C11 C 0.8715(4) 0.2276(5) 0.8614(5) 0.1436(8) Uani 1 1 d DU
H11D H 0.8900 0.2433 0.8509 0.172 Uiso 1 1 calc R
C12 C 0.8925(10) 0.2118(7) 0.8904(7) 0.2400(8) Uani 1 1 d U
H12D H 0.9236 0.2050 0.8864 0.360 Uiso 1 1 calc R
H12E H 0.8737 0.1942 0.8959 0.360 Uiso 1 1 calc R
H12F H 0.8928 0.2268 0.9062 0.360 Uiso 1 1 calc R
C13 C 0.5209(5) 0.3087(4) 0.9755(4) 0.0703(8) Uani 1 1 d U
C14 C 0.4947(3) 0.3063(3) 0.9986(3) 0.2172(8) Uani 1 1 d DU
H14D H 0.4928 0.3276 1.0065 0.261 Uiso 1 1 calc R
C15 C 0.5111(5) 0.2870(4) 1.0245(2) 0.3743(8) Uani 1 1 d DU
H15D H 0.5384 0.2983 1.0318 0.449 Uiso 1 1 calc R
C16 C 0.4829(6) 0.2811(6) 1.0520(3) 0.1865(8) Uani 1 1 d DU
H16D H 0.4985 0.2661 1.0643 0.280 Uiso 1 1 calc R
H16E H 0.4529 0.2732 1.0465 0.280 Uiso 1 1 calc R
H16F H 0.4793 0.3004 1.0628 0.280 Uiso 1 1 calc R
C17 C 0.6805(5) 0.2339(3) 0.9243(3) 0.0539(8) Uani 1 1 d U
C18 C 0.6998(6) 0.2433(2) 0.9525(3) 0.0882(8) Uani 1 1 d DU
H18B H 0.7330 0.2475 0.9499 0.106 Uiso 1 1 calc R
C19 C 0.6943(7) 0.2167(3) 0.9744(3) 0.1088(8) Uani 1 1 d DU
H19B H 0.7160 0.1996 0.9699 0.131 Uiso 1 1 calc R
C20 C 0.6993(9) 0.2278(6) 1.0087(5) 0.1822(8) Uani 1 1 d U
H20B H 0.6956 0.2100 1.0216 0.273 Uiso 1 1 calc R
H20C H 0.6758 0.2430 1.0131 0.273 Uiso 1 1 calc R
H20D H 0.7294 0.2368 1.0118 0.273 Uiso 1 1 calc R
C21 C 0.4915(6) 0.0893(4) 0.8331(3) 0.0730(8) Uani 1 1 d U
C22 C 0.5190(5) 0.0608(4) 0.8293(4) 0.0688(8) Uani 1 1 d U
H22B H 0.5086 0.0533 0.8099 0.083 Uiso 1 1 calc R
C23 C 0.5016(6) 0.0370(2) 0.8490(4) 0.1639(8) Uani 1 1 d DU
H23B H 0.4678 0.0355 0.8465 0.197 Uiso 1 1 calc R
C24 C 0.5216(7) 0.0045(3) 0.8489(6) 0.2134(8) Uani 1 1 d DU
H24B H 0.5153 -0.0054 0.8676 0.320 Uiso 1 1 calc R
H24C H 0.5546 0.0056 0.8459 0.320 Uiso 1 1 calc R
H24D H 0.5078 -0.0075 0.8332 0.320 Uiso 1 1 calc R
C25 C 0.5155(6) 0.5154(4) 0.8347(4) 0.0739(8) Uani 1 1 d U
C26 C 0.4905(3) 0.5471(4) 0.8347(3) 0.1995(8) Uani 1 1 d DU
H26B H 0.5011 0.5585 0.8171 0.239 Uiso 1 1 calc R
C27 C 0.5094(9) 0.5642(5) 0.8615(4) 0.1899(8) Uani 1 1 d DU
C28 C 0.4995(7) 0.5429(4) 0.8848(4) 0.1154(8) Uani 1 1 d U
H28B H 0.5075 0.5522 0.9035 0.173 Uiso 1 1 calc R
H28C H 0.5172 0.5241 0.8820 0.173 Uiso 1 1 calc R
H28D H 0.4669 0.5379 0.8846 0.173 Uiso 1 1 calc R
C29 C 0.6849(3) 0.4739(5) 0.6447(4) 0.1058(8) Uani 1 1 d DU
C30 C 0.7354(3) 0.4735(4) 0.63823(16) 0.0644(8) Uani 1 1 d DU
H30B H 0.7536 0.4897 0.6483 0.077 Uiso 1 1 calc R
C31 C 0.7393(7) 0.4734(5) 0.60516(19) 0.1124(8) Uani 1 1 d DU
H31B H 0.7201 0.4904 0.5973 0.135 Uiso 1 1 calc R
C32 C 0.7915(8) 0.4798(6) 0.5964(5) 0.1768(8) Uani 1 1 d U
H32B H 0.7944 0.4799 0.5751 0.265 Uiso 1 1 calc R
H32C H 0.8109 0.4636 0.6045 0.265 Uiso 1 1 calc R
H32D H 0.8010 0.4997 0.6041 0.265 Uiso 1 1 calc R
C33 C 0.6289(6) 0.51648(19) 0.7388(3) 0.0753(8) Uani 1 1 d DU
C34 C 0.6254(3) 0.5479(2) 0.75267(19) 0.0930(8) Uani 1 1 d DU
H34B H 0.5999 0.5594 0.7433 0.112 Uiso 1 1 calc R
C35 C 0.6699(3) 0.5651(3) 0.7475(4) 0.0629(8) Uani 1 1 d DU
H35B H 0.6712 0.5708 0.7264 0.075 Uiso 1 1 calc R
C36 C 0.6759(6) 0.5948(4) 0.7655(4) 0.0920(8) Uani 1 1 d U
H36B H 0.7044 0.6049 0.7601 0.138 Uiso 1 1 calc R
H36C H 0.6766 0.5897 0.7863 0.138 Uiso 1 1 calc R
H36D H 0.6503 0.6087 0.7617 0.138 Uiso 1 1 calc R
C37 C 0.6362(5) 0.2533(4) 0.5575(3) 0.0577(8) Uani 1 1 d U
C38 C 0.6797(5) 0.2392(4) 0.5413(3) 0.0554(8) Uani 1 1 d U
H38B H 0.6999 0.2560 0.5340 0.066 Uiso 1 1 calc R
C39 C 0.6673(6) 0.2159(5) 0.5153(4) 0.0938(8) Uani 1 1 d U
H39B H 0.6525 0.2293 0.5003 0.113 Uiso 1 1 calc R
C40 C 0.7110(6) 0.2046(5) 0.5002(4) 0.1187(8) Uani 1 1 d U
H40B H 0.7029 0.1931 0.4826 0.178 Uiso 1 1 calc R
H40C H 0.7279 0.1912 0.5135 0.178 Uiso 1 1 calc R
H40D H 0.7300 0.2222 0.4949 0.178 Uiso 1 1 calc R
C41 C 0.7879(5) 0.3579(4) 0.6455(3) 0.0623(8) Uani 1 1 d U
C42 C 0.8037(5) 0.3660(4) 0.6134(3) 0.0704(8) Uani 1 1 d U
H42B H 0.8077 0.3471 0.6014 0.085 Uiso 1 1 calc R
C43 C 0.8510(6) 0.3834(4) 0.6181(4) 0.0850(8) Uani 1 1 d U
H43B H 0.8728 0.3704 0.6293 0.102 Uiso 1 1 calc R
C44 C 0.8702(6) 0.3906(5) 0.5860(4) 0.1097(8) Uani 1 1 d U
H44B H 0.9001 0.4003 0.5876 0.165 Uiso 1 1 calc R
H44C H 0.8492 0.4044 0.5759 0.165 Uiso 1 1 calc R
H44D H 0.8729 0.3713 0.5751 0.165 Uiso 1 1 calc R
C45 C 0.7880(6) 0.3734(4) 0.8481(4) 0.0853(8) Uani 1 1 d U
C46 C 0.8315(3) 0.3567(2) 0.8599(3) 0.0804(8) Uani 1 1 d DU
H46B H 0.8215 0.3476 0.8788 0.096 Uiso 1 1 calc R
C47 C 0.8727(3) 0.3766(4) 0.8680(4) 0.3908(8) Uani 1 1 d DU
H47B H 0.8584 0.3930 0.8803 0.469 Uiso 1 1 calc R
C48 C 0.9210(4) 0.3750(14) 0.8803(7) 0.5747(8) Uani 1 1 d DU
H48A H 0.9373 0.3940 0.8755 0.862 Uiso 1 1 calc R
H48B H 0.9370 0.3575 0.8718 0.862 Uiso 1 1 calc R
H48C H 0.9197 0.3726 0.9015 0.862 Uiso 1 1 calc R
C49 C 0.7787(3) 0.2348(4) 0.6362(4) 0.0895(8) Uani 1 1 d DU
C50 C 0.8241(3) 0.2473(2) 0.6244(4) 0.3575(8) Uani 1 1 d DU
H50A H 0.8159 0.2558 0.6049 0.429 Uiso 1 1 calc R
C51 C 0.7086(3) 0.3797(2) 0.9463(2) 0.5364(8) Uani 1 1 d DU
H51A H 0.7299 0.3660 0.9572 0.644 Uiso 1 1 calc R
C52 C 0.8587(6) 0.2218(4) 0.6173(7) 0.2470(8) Uani 1 1 d DU
C53 C 0.6682(4) 0.3626(4) 0.9336(4) 0.1490(8) Uani 1 1 d DU
C54 C 0.6840(7) 0.3807(3) 0.9921(3) 0.1335(8) Uani 1 1 d DU
H54A H 0.6614 0.3876 1.0063 0.200 Uiso 1 1 calc R
H54B H 0.7143 0.3810 1.0010 0.200 Uiso 1 1 calc R
H54C H 0.6767 0.3597 0.9859 0.200 Uiso 1 1 calc R
C55 C 0.6835(7) 0.4019(3) 0.9658(2) 0.2855(8) Uani 1 1 d DU
C56 C 0.8726(7) 0.2120(5) 0.6470(4) 0.1285(8) Uani 1 1 d U
H56A H 0.8878 0.1920 0.6459 0.193 Uiso 1 1 calc R
H56B H 0.8456 0.2103 0.6594 0.193 Uiso 1 1 calc R
H56C H 0.8935 0.2272 0.6552 0.193 Uiso 1 1 calc R
C57 C 0.7028(6) 0.4681(4) 0.8480(4) 0.0865(8) Uani 1 1 d U
C58 C 0.7183(6) 0.4957(3) 0.8311(2) 0.1966(8) Uani 1 1 d DU
H58A H 0.7523 0.4958 0.8301 0.236 Uiso 1 1 calc R
C59 C 0.7025(8) 0.5233(2) 0.8482(4) 0.6813(8) Uani 1 1 d DU
H59A H 0.7084 0.5217 0.8696 0.818 Uiso 1 1 calc R
C60 C 0.7209(9) 0.5528(4) 0.8344(6) 0.2451(8) Uani 1 1 d DU
H60A H 0.7074 0.5707 0.8440 0.368 Uiso 1 1 calc R
H60B H 0.7131 0.5532 0.8136 0.368 Uiso 1 1 calc R
H60C H 0.7541 0.5535 0.8365 0.368 Uiso 1 1 calc R
C61 C 0.8537(7) 0.2844(6) 0.7518(3) 0.2597(8) Uani 1 1 d DU
C62 C 0.8722(8) 0.2737(6) 0.7227(3) 0.1722(8) Uani 1 1 d DU
H62A H 0.8930 0.2574 0.7304 0.207 Uiso 1 1 calc R
C63 C 0.9097(5) 0.2925(5) 0.7042(5) 0.3070(8) Uani 1 1 d DU
H63A H 0.9293 0.3021 0.7195 0.368 Uiso 1 1 calc R
C64 C 0.9440(7) 0.2763(6) 0.6842(5) 0.2192(8) Uani 1 1 d DU
H64A H 0.9487 0.2552 0.6910 0.329 Uiso 1 1 calc R
H64B H 0.9731 0.2873 0.6847 0.329 Uiso 1 1 calc R
H64C H 0.9323 0.2760 0.6643 0.329 Uiso 1 1 calc R
C65 C 0.6539(4) 0.2314(3) 0.7453(3) 0.0361(8) Uani 1 1 d U
C66 C 0.4932(5) 0.2324(3) 0.6519(3) 0.0433(8) Uani 1 1 d U
C67 C 0.6508(4) 0.3769(3) 0.7445(3) 0.0348(8) Uani 1 1 d U
C68 C 0.4929(4) 0.3777(3) 0.6540(3) 0.0407(8) Uani 1 1 d U
C69 C 0.6551(5) 0.1319(3) 0.6257(2) 0.1465(8) Uani 1 1 d DU
C70 C 0.6760(6) 0.1337(5) 0.5956(3) 0.4629(8) Uani 1 1 d DU

loop_
_atom_site_aniso_label
_atom_site_aniso_U_11
_atom_site_aniso_U_22
_atom_site_aniso_U_33
_atom_site_aniso_U_23
_atom_site_aniso_U_13
_atom_site_aniso_U_12
Er1 0.0298(3) 0.0417(3) 0.0414(4) 0.0012(3) -0.0007(3) 0.0037(3)
Er2 0.0305(3) 0.0417(3) 0.0403(4) 0.0076(3) -0.0021(3) -0.0012(3)
Er3 0.0251(3) 0.0544(4) 0.0340(3) -0.0038(3) 0.0046(3) 0.0034(3)
Er4 0.0333(3) 0.0422(4) 0.0426(3) -0.0022(3) 0.0025(3) 0.0016(3)
Er5 0.0254(3) 0.0465(4) 0.0337(3) 0.0011(3) -0.0076(3) -0.0039(3)
Er6 0.0241(3) 0.0555(4) 0.0340(3) -0.0009(3) -0.0015(2) 0.0019(3)
Er7 0.0311(3) 0.0396(4) 0.0409(3) 0.0056(3) -0.0045(3) -0.0014(3)
Er8 0.0319(3) 0.0587(4) 0.0263(3) 0.0081(3) -0.0075(3) -0.0015(3)
Er9 0.0343(3) 0.0575(4) 0.0261(3) -0.0035(3) 0.0058(3) -0.0008(3)
Er10 0.0340(3) 0.0494(4) 0.0359(3) -0.0039(3) -0.0066(3) -0.0035(3)
Er11 0.0363(3) 0.0588(4) 0.0249(3) 0.0047(3) 0.0051(3) -0.0019(3)
Er12 0.0245(3) 0.0483(4) 0.0361(3) 0.0061(3) -0.0060(3) 0.0001(3)
Er13 0.0370(3) 0.0537(4) 0.0254(3) -0.0028(3) -0.0078(3) -0.0032(3)
Er14 0.0347(3) 0.0409(4) 0.0396(4) 0.0014(3) -0.0035(3) -0.0036(3)
Er15 0.0323(3) 0.0497(4) 0.0354(3) 0.0094(3) 0.0025(3) 0.0000(3)
Er16 0.0261(3) 0.0494(4) 0.0344(3) 0.0036(3) 0.0041(3) -0.0036(3)
Er17 0.0359(3) 0.0698(4) 0.0288(3) -0.0015(3) -0.0012(3) -0.0006(4)
Er18 0.0345(3) 0.0414(4) 0.0392(4) -0.0070(3) -0.0027(3) 0.0000(3)
Er19 0.0461(4) 0.0499(4) 0.0547(4) 0.0168(3) -0.0035(3) 0.0077(3)
Er20 0.0437(4) 0.0481(4) 0.0599(4) -0.0104(4) 0.0019(3) 0.0107(3)
Er21 0.0514(4) 0.0445(4) 0.0610(4) -0.0090(4) -0.0084(4) -0.0084(3)
Er22 0.0463(4) 0.0685(5) 0.0469(4) 0.0101(4) 0.0148(3) -0.0132(4)
Er23 0.0499(4) 0.0724(5) 0.0428(4) -0.0140(4) -0.0185(3) -0.0101(4)
Er24 0.0515(4) 0.0515(4) 0.0590(4) -0.0170(4) 0.0010(4) 0.0071(4)
Er25 0.0227(3) 0.0779(5) 0.0562(4) 0.0057(4) -0.0103(3) -0.0063(3)
Er26 0.0669(5) 0.0976(6) 0.0211(3) -0.0048(4) 0.0102(3) 0.0026(4)
Er27 0.0232(3) 0.0826(5) 0.0563(4) -0.0017(4) 0.0097(3) 0.0016(3)
Er28 0.0462(4) 0.0831(6) 0.0612(4) -0.0320(4) 0.0198(3) 0.0005(4)
Er29 0.0410(3) 0.0703(5) 0.0605(4) 0.0194(4) -0.0194(3) 0.0056(4)
Er30 0.0717(5) 0.0955(6) 0.0227(3) 0.0064(4) -0.0138(3) -0.0111(4)
O1 0.045(5) 0.044(5) 0.018(4) -0.009(4) 0.008(4) -0.009(5)
O2 0.0239(9) 0.0242(10) 0.0236(10) 0.0001(7) 0.0010(7) 0.0001(7)
O3 0.0348(9) 0.0355(10) 0.0354(10) 0.0007(7) 0.0006(7) 0.0000(7)
O4 0.046(5) 0.058(6) 0.005(4) 0.003(4) -0.007(4) -0.021(4)
O5 0.042(5) 0.058(6) 0.015(4) -0.013(4) -0.006(4) -0.020(4)
O6 0.0381(9) 0.0380(10) 0.0376(10) 0.0000(7) -0.0010(7) -0.0004(7)
O7 0.0310(9) 0.0310(10) 0.0303(10) -0.0006(7) -0.0002(7) 0.0001(7)
O8 0.0210(9) 0.0211(10) 0.0205(10) 0.0004(7) 0.0001(7) -0.0003(7)
O9 0.0389(9) 0.0400(10) 0.0391(10) 0.0008(7) -0.0002(7) -0.0009(7)
O10 0.070(6) 0.009(4) 0.034(5) -0.012(4) 0.001(4) 0.006(4)
O11 0.0234(9) 0.0233(10) 0.0231(10) 0.0004(7) 0.0000(7) -0.0002(7)
O12 0.0284(9) 0.0292(10) 0.0287(10) 0.0003(7) -0.0006(7) -0.0002(7)
O13 0.0430(9) 0.0436(10) 0.0440(10) -0.0003(7) 0.0003(7) 0.0006(7)
O14 0.0358(9) 0.0367(10) 0.0360(10) -0.0004(7) 0.0005(7) -0.0006(7)
O15 0.0300(9) 0.0309(10) 0.0306(10) -0.0004(7) 0.0001(7) -0.0006(7)
O16 0.0460(10) 0.0459(10) 0.0455(10) 0.0003(7) -0.0007(7) 0.0000(7)
O17 0.0327(9) 0.0321(10) 0.0326(10) -0.0004(7) 0.0010(7) -0.0006(7)
O18 0.027(4) 0.037(5) 0.057(6) 0.017(4) -0.027(4) -0.013(4)
O19 0.030(4) 0.111(8) 0.017(5) 0.003(5) 0.007(4) 0.040(5)
O20 0.0215(9) 0.0221(10) 0.0210(10) 0.0001(7) -0.0005(7) -0.0001(7)
O21 0.0306(9) 0.0305(10) 0.0303(10) 0.0007(7) 0.0003(7) -0.0002(7)
O22 0.0410(9) 0.0409(10) 0.0402(10) -0.0002(7) 0.0001(7) 0.0002(7)
O23 0.036(4) 0.024(5) 0.023(4) 0.014(4) -0.004(3) -0.003(4)
O24 0.039(5) 0.041(5) 0.036(5) 0.007(4) -0.001(4) -0.032(4)
O25 0.024(4) 0.036(5) 0.014(4) -0.015(3) 0.005(3) -0.004(3)
O26 0.0360(9) 0.0364(10) 0.0361(10) 0.0007(7) -0.0012(7) -0.0004(7)
O27 0.054(5) 0.039(6) 0.050(6) 0.010(5) 0.014(5) 0.010(5)
O28 0.037(5) 0.072(7) 0.055(6) 0.015(5) -0.027(5) -0.008(5)
O29 0.038(5) 0.085(8) 0.047(6) 0.001(5) -0.021(5) 0.005(5)
O30 0.0442(10) 0.0445(10) 0.0440(10) -0.0002(7) 0.0001(7) 0.0002(7)
O31 0.028(5) 0.083(7) 0.040(5) 0.045(5) -0.009(4) -0.005(5)
O32 0.055(6) 0.014(5) 0.068(6) 0.006(4) 0.009(5) -0.003(4)
O33 0.054(6) 0.052(6) 0.046(6) -0.002(5) 0.011(5) 0.006(5)
O34 0.0275(9) 0.0286(10) 0.0280(10) 0.0002(7) -0.0005(7) 0.0007(7)
O35 0.021(4) 0.079(7) 0.060(6) 0.029(5) -0.016(4) -0.002(5)
O36 0.016(4) 0.136(10) 0.050(6) -0.016(6) 0.007(4) 0.027(5)
O37 0.054(6) 0.076(7) 0.032(5) 0.015(5) -0.010(5) -0.011(5)
O38 0.047(5) 0.066(7) 0.066(6) -0.022(5) 0.030(5) -0.028(5)
O39 0.0485(10) 0.0489(10) 0.0489(10) 0.0002(7) 0.0001(7) 0.0009(7)
O40 0.0610(10) 0.0617(10) 0.0613(11) 0.0004(7) -0.0002(7) -0.0009(7)
O41 0.019(4) 0.037(6) 0.100(7) -0.022(5) 0.032(5) -0.007(4)
O42 0.040(5) 0.090(8) 0.046(6) 0.025(5) -0.002(4) 0.005(5)
O43 0.052(5) 0.052(6) 0.017(4) 0.013(4) 0.003(4) -0.001(5)
O44 0.010(4) 0.068(7) 0.102(8) 0.009(6) -0.018(5) 0.001(4)
O45 0.027(4) 0.029(5) 0.099(7) -0.009(5) -0.033(5) 0.017(4)
O46 0.019(4) 0.050(6) 0.043(5) 0.015(4) -0.002(4) 0.008(4)
O47 0.021(4) 0.053(6) 0.062(6) -0.006(5) 0.019(4) 0.002(4)
O48 0.056(6) 0.101(8) 0.021(5) 0.016(5) 0.001(4) -0.020(6)
O51 0.133(10) 0.057(8) 0.128(10) -0.019(7) -0.062(9) -0.011(7)
O58 0.37(3) 0.50(4) 0.105(16) -0.03(2) 0.007(19) -0.10(3)
O61 0.020(5) 0.058(7) 0.107(8) 0.002(6) 0.011(5) 0.001(5)
O62 0.020(4) 0.017(4) 0.042(5) -0.004(4) -0.011(3) 0.001(3)
O63 0.082(8) 0.055(7) 0.232(14) 0.075(8) -0.013(9) 0.024(7)
O64 0.055(6) 0.118(9) 0.033(5) -0.017(6) 0.023(5) -0.010(6)
O65 0.070(6) 0.066(7) 0.013(4) -0.007(4) 0.017(4) -0.015(5)
O67 0.036(5) 0.123(9) 0.097(8) 0.066(7) -0.013(6) 0.017(6)
O68 0.034(5) 0.039(5) 0.040(5) -0.004(4) -0.012(4) -0.002(4)
O69 0.062(7) 0.218(16) 0.220(16) -0.004(14) 0.059(9) 0.071(10)
O70 0.083(9) 0.204(16) 0.097(9) -0.047(10) 0.013(8) -0.009(10)
O71 0.034(5) 0.222(13) 0.026(5) 0.003(7) 0.005(4) -0.029(8)
O72 0.4325(10) 0.4325(10) 0.4325(11) 0.0000(7) -0.0001(7) 0.0002(7)
O73 0.0529(10) 0.0532(10) 0.0530(10) 0.0002(7) -0.0007(7) -0.0001(7)
O74 0.058(6) 0.087(8) 0.020(5) -0.011(5) -0.022(4) 0.021(5)
O75 0.231(17) 0.37(2) 0.081(9) 0.130(12) 0.015(11) -0.086(18)
O76 0.049(6) 0.092(8) 0.064(7) 0.024(6) -0.028(5) 0.010(6)
O77 0.040(5) 0.027(5) 0.074(7) 0.005(5) -0.001(5) -0.014(4)
O78 0.1982(10) 0.1980(10) 0.1979(11) 0.0000(7) 0.0002(7) 0.0001(7)
O79 0.0593(10) 0.0600(10) 0.0604(11) 0.0000(7) 0.0003(7) -0.0002(7)
O80 0.040(5) 0.078(6) 0.069(6) -0.054(5) -0.003(5) -0.009(5)
O82 0.093(8) 0.119(10) 0.079(8) -0.034(7) 0.032(6) -0.065(7)
O83 0.034(5) 0.071(7) 0.127(9) 0.024(7) 0.000(6) -0.036(5)
O84 0.1032(10) 0.1032(10) 0.1030(11) 0.0002(7) 0.0007(7) -0.0008(7)
O85 0.081(8) 0.069(8) 0.113(9) 0.003(7) -0.036(7) -0.003(7)
O86 0.060(6) 0.034(5) 0.067(6) -0.026(5) 0.019(5) 0.005(5)
O87 0.098(8) 0.068(7) 0.094(8) 0.008(7) -0.025(8) -0.015(7)
O88 0.0687(10) 0.0684(10) 0.0679(11) -0.0001(7) -0.0001(7) 0.0002(7)
O89 0.107(8) 0.064(7) 0.016(5) -0.018(5) 0.003(5) 0.009(6)
O90 0.208(15) 0.137(13) 0.109(11) -0.039(10) -0.002(11) 0.055(13)
O91 0.025(5) 0.064(7) 0.071(7) 0.007(5) -0.001(5) -0.018(5)
O92 0.053(6) 0.099(8) 0.064(7) 0.032(6) 0.035(5) 0.012(6)
O93 0.050(6) 0.138(12) 0.179(12) -0.023(10) 0.068(7) -0.032(7)
O94 0.056(5) 0.030(5) 0.059(6) 0.019(5) -0.010(5) -0.014(4)
O95 0.082(7) 0.089(8) 0.079(7) -0.013(6) -0.059(6) 0.041(6)
O96 0.2102(10) 0.2104(10) 0.2106(11) 0.0000(7) -0.0001(7) 0.0000(7)
O97 0.028(5) 0.115(9) 0.074(7) -0.039(6) 0.028(5) -0.012(5)
O98 0.015(4) 0.084(8) 0.051(6) -0.006(5) 0.011(4) -0.002(5)
O100 0.066(7) 0.179(12) 0.077(7) -0.083(7) -0.035(6) 0.048(7)
O101 0.0533(10) 0.0534(10) 0.0530(11) -0.0005(7) -0.0005(7) -0.0001(7)
O103 0.0651(10) 0.0649(10) 0.0650(11) -0.0001(7) -0.0004(7) 0.0001(7)
O104 0.0751(10) 0.0754(10) 0.0757(11) -0.0007(7) -0.0002(7) -0.0004(7)
O105 0.0831(10) 0.0829(10) 0.0831(11) -0.0004(7) 0.0002(7) -0.0001(7)
O106 0.3367(10) 0.3368(10) 0.3367(11) -0.0002(7) 0.0001(7) 0.0000(7)
O107 0.1052(10) 0.1057(10) 0.1058(11) 0.0004(7) -0.0002(7) 0.0000(7)
O108 0.3229(10) 0.3230(10) 0.3229(11) 0.0000(7) 0.0000(7) 0.0000(7)
O109 0.033(4) 0.040(5) 0.039(5) 0.000(4) 0.002(4) 0.018(4)
O110 0.035(5) 0.051(6) 0.040(5) -0.018(4) 0.010(4) 0.013(4)
O111 0.042(5) 0.041(5) 0.032(5) 0.001(4) -0.003(4) -0.017(4)
O112 0.012(4) 0.080(7) 0.035(5) -0.012(5) -0.005(4) 0.004(4)
O113 0.024(4) 0.065(6) 0.019(4) -0.011(4) -0.004(3) -0.013(4)
O114 0.021(4) 0.034(5) 0.043(5) -0.002(4) -0.004(4) -0.012(4)
O115 0.0309(9) 0.0313(10) 0.0313(10) 0.0002(7) 0.0000(7) 0.0000(7)
O116 0.030(4) 0.079(7) 0.015(4) 0.001(4) 0.002(4) 0.001(5)
O117 0.039(5) 0.024(5) 0.032(5) 0.000(4) 0.012(4) -0.005(4)
O118 0.0266(9) 0.0268(10) 0.0262(10) -0.0001(7) 0.0000(7) -0.0001(7)
O119 0.038(5) 0.046(6) 0.050(6) -0.017(5) -0.028(4) 0.014(4)
O120 0.0218(9) 0.0223(10) 0.0218(10) 0.0007(7) -0.0002(7) 0.0000(7)
O50 0.110(9) 0.283(18) 0.023(6) 0.026(8) 0.015(6) -0.081(11)
O2W 0.118(9) 0.055(7) 0.085(8) -0.007(6) -0.033(7) -0.017(7)
O3W 0.060(7) 0.190(12) 0.123(9) -0.116(8) -0.003(7) -0.030(8)
O4W 0.039(5) 0.062(7) 0.109(9) -0.001(6) 0.017(6) 0.022(5)
O5W 0.1083(10) 0.1085(10) 0.1080(11) -0.0004(7) -0.0002(7) -0.0001(7)
O6W 0.209(15) 0.234(18) 0.143(13) 0.082(12) 0.096(12) 0.108(14)
O7W 0.084(8) 0.140(10) 0.082(8) 0.061(7) 0.010(7) -0.032(8)
O8W 0.261(18) 0.138(13) 0.031(7) 0.023(7) 0.005(9) 0.017(13)
O9W 0.097(9) 0.177(13) 0.075(8) 0.074(8) -0.007(7) -0.034(9)
O1W 0.1659(10) 0.1657(10) 0.1658(11) -0.0003(7) -0.0001(7) 0.0004(7)
N1 0.070(9) 0.042(9) 0.184(15) 0.027(9) -0.043(10) 0.015(7)
N2 0.067(8) 0.133(13) 0.069(9) -0.019(9) 0.035(7) 0.050(9)
N3 0.2134(10) 0.2135(10) 0.2135(11) 0.0001(7) -0.0001(7) 0.0001(7)
N4 0.085(9) 0.127(13) 0.035(7) 0.006(8) -0.027(7) -0.002(10)
N5 0.080(9) 0.162(15) 0.051(8) 0.034(9) -0.045(7) -0.017(10)
N6 0.0843(10) 0.0842(10) 0.0845(11) 0.0001(7) -0.0001(7) -0.0004(7)
N7 0.1229(10) 0.1228(10) 0.1231(11) -0.0004(7) -0.0003(7) 0.0000(7)
N8 0.0745(10) 0.0743(10) 0.0743(11) 0.0002(7) 0.0005(7) -0.0002(7)
N9 0.098(11) 0.057(9) 0.154(14) 0.053(9) -0.041(10) 0.010(9)
N10 0.061(8) 0.114(11) 0.107(10) -0.075(8) 0.031(8) 0.004(8)
N11 0.027(6) 0.133(14) 0.109(12) -0.019(10) 0.026(7) -0.018(8)
N12 0.060(8) 0.105(12) 0.114(11) -0.042(9) -0.046(8) 0.001(8)
N13 0.099(10) 0.043(8) 0.116(11) 0.042(8) 0.052(9) -0.003(7)
N14 0.076(10) 0.229(18) 0.130(12) -0.129(12) -0.041(9) 0.018(12)
N15 0.0614(10) 0.0617(10) 0.0620(11) -0.0002(7) -0.0003(7) -0.0002(7)
N16 0.019(6) 0.128(13) 0.147(14) 0.051(11) 0.007(8) 0.018(7)
N17 0.1627(7) 0.1626(7) 0.1627(8) 0.0000(5) -0.0001(5) 0.0002(5)
C1 0.0430(10) 0.0434(10) 0.0435(11) -0.0003(7) 0.0000(7) 0.0000(7)
C2 0.0579(10) 0.0576(10) 0.0577(11) -0.0001(7) 0.0001(7) 0.0001(7)
C3 0.0839(10) 0.0841(10) 0.0841(11) 0.0002(7) 0.0000(7) -0.0002(7)
C4 0.0633(10) 0.0634(10) 0.0634(11) 0.0001(7) 0.0003(7) 0.0003(7)
C5 0.0582(10) 0.0583(10) 0.0582(11) 0.0000(7) 0.0004(7) -0.0001(7)
C6 0.0877(10) 0.0876(10) 0.0875(11) 0.0001(7) 0.0000(7) -0.0001(7)
C7 0.1384(10) 0.1382(10) 0.1381(11) -0.0001(7) 0.0001(7) 0.0001(7)
C8 0.0680(10) 0.0677(10) 0.0674(11) -0.0002(7) -0.0002(7) 0.0004(7)
C9 0.0600(10) 0.0602(10) 0.0603(11) 0.0004(7) 0.0000(7) 0.0003(7)
C10 0.3696(10) 0.3696(10) 0.3696(11) 0.0000(7) 0.0000(7) 0.0000(7)
C11 0.1436(10) 0.1437(10) 0.1437(11) 0.0000(7) -0.0001(7) 0.0000(7)
C12 0.2400(10) 0.2400(10) 0.2400(11) 0.0000(7) -0.0001(7) 0.0001(7)
C13 0.0703(10) 0.0707(10) 0.0701(11) -0.0002(7) 0.0001(7) 0.0000(7)
C14 0.2172(10) 0.2171(10) 0.2172(11) 0.0001(7) 0.0000(7) 0.0000(7)
C15 0.3743(10) 0.3744(10) 0.3743(11) 0.0000(7) -0.0001(7) 0.0000(7)
C16 0.1865(10) 0.1866(10) 0.1865(11) 0.0000(7) 0.0001(7) -0.0001(7)
C17 0.0537(10) 0.0542(10) 0.0537(11) 0.0003(7) -0.0003(7) 0.0001(7)
C18 0.0885(10) 0.0882(10) 0.0880(11) 0.0001(7) -0.0003(7) -0.0001(7)
C19 0.1088(10) 0.1088(10) 0.1087(11) 0.0002(7) -0.0001(7) -0.0001(7)
C20 0.1822(10) 0.1823(10) 0.1822(11) 0.0000(7) -0.0001(7) -0.0001(7)
C21 0.0730(10) 0.0729(10) 0.0729(11) 0.0002(7) 0.0001(7) 0.0000(7)
C22 0.0689(10) 0.0686(10) 0.0689(11) 0.0000(7) 0.0001(7) 0.0001(7)
C23 0.1639(10) 0.1638(10) 0.1640(11) 0.0001(7) 0.0000(7) 0.0000(7)
C24 0.2133(10) 0.2133(10) 0.2135(11) 0.0001(7) 0.0001(7) 0.0001(7)
C25 0.0738(10) 0.0739(10) 0.0739(11) -0.0002(7) 0.0001(7) 0.0000(7)
C26 0.1995(10) 0.1995(10) 0.1996(11) 0.0000(7) 0.0001(7) 0.0001(7)
C27 0.1899(10) 0.1898(10) 0.1899(11) -0.0001(7) -0.0001(7) 0.0000(7)
C28 0.1154(10) 0.1155(10) 0.1154(11) -0.0006(7) 0.0000(7) 0.0002(7)
C29 0.1058(10) 0.1057(10) 0.1060(11) 0.0001(7) 0.0001(7) 0.0000(7)
C30 0.0641(10) 0.0645(10) 0.0647(11) 0.0002(7) 0.0000(7) 0.0002(7)
C31 0.1124(10) 0.1125(10) 0.1125(11) -0.0002(7) 0.0002(7) 0.0000(7)
C32 0.1767(10) 0.1768(10) 0.1767(11) -0.0001(7) 0.0001(7) -0.0001(7)
C33 0.0753(10) 0.0752(10) 0.0753(11) 0.0002(7) 0.0000(7) -0.0003(7)
C34 0.0931(10) 0.0930(10) 0.0930(11) 0.0000(7) 0.0000(7) -0.0002(7)
C35 0.0627(10) 0.0628(10) 0.0631(11) -0.0001(7) 0.0000(7) -0.0001(7)
C36 0.0919(10) 0.0920(10) 0.0922(11) 0.0000(7) 0.0000(7) -0.0001(7)
C37 0.0578(10) 0.0578(10) 0.0576(11) -0.0003(7) 0.0001(7) -0.0002(7)
C38 0.0551(10) 0.0556(10) 0.0554(11) 0.0000(7) 0.0002(7) 0.0001(7)
C39 0.0938(10) 0.0938(10) 0.0939(11) 0.0001(7) 0.0002(7) 0.0001(7)
C40 0.1189(10) 0.1187(10) 0.1187(11) -0.0003(7) 0.0001(7) -0.0001(7)
C41 0.0623(10) 0.0623(10) 0.0622(11) 0.0002(7) 0.0004(7) -0.0002(7)
C42 0.0704(10) 0.0706(10) 0.0703(11) 0.0002(7) 0.0003(7) -0.0002(7)
C43 0.0850(10) 0.0850(10) 0.0849(11) 0.0002(7) 0.0000(7) -0.0002(7)
C44 0.1097(10) 0.1097(10) 0.1097(11) -0.0001(7) 0.0002(7) -0.0002(7)
C45 0.0853(10) 0.0853(10) 0.0853(11) 0.0000(7) -0.0001(7) 0.0000(7)
C46 0.0803(10) 0.0804(10) 0.0804(11) 0.0001(7) -0.0001(7) 0.0000(7)
C47 0.3908(10) 0.3908(10) 0.3908(11) 0.0000(7) 0.0000(7) 0.0000(7)
C48 0.5747(10) 0.5747(10) 0.5747(11) 0.0000(7) 0.0000(7) 0.0000(7)
C49 0.0894(10) 0.0896(10) 0.0895(11) -0.0002(7) 0.0001(7) -0.0001(7)
C50 0.3576(10) 0.3575(10) 0.3576(11) -0.0001(7) 0.0000(7) 0.0000(7)
C51 0.5365(10) 0.5364(10) 0.5364(11) 0.0000(7) 0.0000(7) 0.0000(7)
C52 0.2470(10) 0.2471(10) 0.2470(11) -0.0001(7) -0.0001(7) 0.0001(7)
C53 0.1489(10) 0.1490(10) 0.1490(11) 0.0002(7) -0.0001(7) 0.0000(7)
C54 0.1335(10) 0.1335(10) 0.1336(11) -0.0002(7) 0.0000(7) 0.0000(7)
C55 0.2855(10) 0.2855(10) 0.2855(11) 0.0000(7) 0.0001(7) 0.0000(7)
C56 0.1287(10) 0.1284(10) 0.1286(11) 0.0001(7) 0.0001(7) 0.0002(7)
C57 0.0864(10) 0.0865(10) 0.0865(11) -0.0002(7) -0.0003(7) -0.0002(7)
C58 0.1966(10) 0.1965(10) 0.1966(11) 0.0000(7) 0.0001(7) 0.0000(7)
C59 0.6813(10) 0.6813(10) 0.6813(11) 0.0000(7) 0.0000(7) 0.0000(7)
C60 0.2451(10) 0.2451(10) 0.2450(11) 0.0000(7) -0.0001(7) -0.0001(7)
C61 0.2596(10) 0.2597(10) 0.2597(11) 0.0000(7) 0.0001(7) 0.0000(7)
C62 0.1722(10) 0.1722(10) 0.1721(11) -0.0001(7) -0.0001(7) -0.0001(7)
C63 0.3070(10) 0.3070(10) 0.3070(11) 0.0000(7) 0.0000(7) 0.0000(7)
C64 0.2191(10) 0.2192(10) 0.2192(11) -0.0001(7) 0.0001(7) 0.0001(7)
C65 0.0361(10) 0.0362(10) 0.0362(11) 0.0002(7) -0.0002(7) 0.0001(7)
C66 0.0435(10) 0.0433(10) 0.0430(11) -0.0002(7) -0.0002(7) 0.0002(7)
C67 0.0348(10) 0.0349(10) 0.0347(11) -0.0002(7) -0.0002(7) 0.0003(7)
C68 0.0407(10) 0.0408(10) 0.0408(11) -0.0004(7) 0.0000(7) 0.0000(7)
C69 0.1465(10) 0.1465(10) 0.1465(11) 0.0000(7) 0.0000(7) 0.0000(7)
C70 0.4629(10) 0.4629(10) 0.4629(11) 0.0001(7) 0.0000(7) 0.0000(7)

loop_
_atom_type_symbol
_atom_type_description
_atom_type_scat_dispersion_real
_atom_type_scat_dispersion_imag
_atom_type_scat_source
C C 0.0033 0.0016 'International Tables Vol C Tables 4.2.6.8 and 6.1.1.4'
H H 0.0000 0.0000 'International Tables Vol C Tables 4.2.6.8 and 6.1.1.4'
N N 0.0061 0.0033 'International Tables Vol C Tables 4.2.6.8 and 6.1.1.4'
O O 0.0106 0.0060 'International Tables Vol C Tables 4.2.6.8 and 6.1.1.4'
Cl Cl 0.1484 0.1585 'International Tables Vol C Tables 4.2.6.8 and 6.1.1.4'
Br Br -0.2901 2.4595 'International Tables Vol C Tables 4.2.6.8 and 6.1.1.4'
Er Er -0.2586 4.9576 'International Tables Vol C Tables 4.2.6.8 and 6.1.1.4'

loop_
_geom_angle_atom_site_label_1
_geom_angle_atom_site_label_2
_geom_angle_atom_site_label_3
_geom_angle
_geom_angle_site_symmetry_1
_geom_angle_site_symmetry_3
O10 Er1 O35 72.6(3) . .
O10 Er1 O18 77.8(3) . 3_656
O35 Er1 O18 138.1(3) . 3_656
O10 Er1 O39 142.7(3) . .
O35 Er1 O39 113.8(3) . .
O18 Er1 O39 74.8(3) 3_656 .
O10 Er1 O23 118.8(3) . 3_656
O35 Er1 O23 151.9(3) . 3_656
O18 Er1 O23 69.4(3) 3_656 3_656
O39 Er1 O23 73.9(3) . 3_656
O10 Er1 O3 70.5(3) . .
O35 Er1 O3 81.0(3) . .
O18 Er1 O3 116.0(3) 3_656 .
O39 Er1 O3 145.2(3) . .
O23 Er1 O3 79.5(2) 3_656 .
O10 Er1 O62 80.8(3) . .
O35 Er1 O62 79.0(3) . .
O18 Er1 O62 67.6(2) 3_656 .
O39 Er1 O62 65.6(3) . .
O23 Er1 O62 126.5(2) 3_656 .
O3 Er1 O62 148.9(3) . .
O10 Er1 O111 128.3(3) . .
O35 Er1 O111 71.3(3) . .
O18 Er1 O111 149.6(3) 3_656 .
O39 Er1 O111 86.2(3) . .
O23 Er1 O111 82.8(3) 3_656 .
O3 Er1 O111 68.4(3) . .
O62 Er1 O111 125.6(2) . .
O10 Er1 Er7 81.07(19) . .
O35 Er1 Er7 42.6(2) . .
O18 Er1 Er7 155.2(2) 3_656 .
O39 Er1 Er7 129.8(2) . .
O23 Er1 Er7 110.85(18) 3_656 .
O3 Er1 Er7 43.26(17) . .
O62 Er1 Er7 121.58(17) . .
O111 Er1 Er7 47.45(17) . .
O10 Er1 Er20 105.06(19) . .
O35 Er1 Er20 121.0(2) . .
O18 Er1 Er20 41.59(19) 3_656 .
O39 Er1 Er20 38.8(2) . .
O23 Er1 Er20 82.58(17) 3_656 .
O3 Er1 Er20 155.99(17) . .
O62 Er1 Er20 44.03(17) . .
O111 Er1 Er20 124.94(18) . .
Er7 Er1 Er20 160.75(2) . .
O10 Er1 Er4 149.7(2) . .
O35 Er1 Er4 137.7(2) . .
O18 Er1 Er4 75.2(2) 3_656 .
O39 Er1 Er4 38.0(2) . .
O23 Er1 Er4 37.26(17) 3_656 .
O3 Er1 Er4 109.82(19) . .
O62 Er1 Er4 100.99(17) . .
O111 Er1 Er4 75.24(17) . .
Er7 Er1 Er4 120.92(2) . .
Er20 Er1 Er4 61.64(2) . .
O10 Er1 Er2 94.3(2) . 3_656
O35 Er1 Er2 166.8(2) . 3_656
O18 Er1 Er2 34.7(2) 3_656 3_656
O39 Er1 Er2 77.1(2) . 3_656
O23 Er1 Er2 35.61(18) 3_656 3_656
O3 Er1 Er2 94.01(17) . 3_656
O62 Er1 Er2 100.15(16) . 3_656
O111 Er1 Er2 118.36(18) . 3_656
Er7 Er1 Er2 136.24(2) . 3_656
Er20 Er1 Er2 62.358(18) . 3_656
Er4 Er1 Er2 55.501(16) . 3_656
O38 Er2 O3 150.5(3) 3_656 .
O38 Er2 O18 69.4(3) 3_656 .
O3 Er2 O18 116.0(3) . .
O38 Er2 O28 118.8(3) 3_656 .
O3 Er2 O28 74.8(3) . .
O18 Er2 O28 144.7(3) . .
O38 Er2 O23 76.4(3) 3_656 .
O3 Er2 O23 78.9(2) . .
O18 Er2 O23 69.2(3) . .
O28 Er2 O23 144.5(3) . .
O38 Er2 O10 136.9(3) 3_656 .
O3 Er2 O10 69.8(3) . .
O18 Er2 O10 77.9(3) . .
O28 Er2 O10 75.0(3) . .
O23 Er2 O10 117.4(3) . .
O38 Er2 O114 73.0(3) 3_656 3_656
O3 Er2 O114 82.9(3) . 3_656
O18 Er2 O114 128.0(3) . 3_656
O28 Er2 O114 85.4(3) . 3_656
O23 Er2 O114 67.9(2) . 3_656
O10 Er2 O114 149.6(3) . 3_656
O38 Er2 O77 79.2(3) 3_656 .
O3 Er2 O77 129.3(3) . .
O18 Er2 O77 83.1(3) . .
O28 Er2 O77 66.5(3) . .
O23 Er2 O77 148.1(3) . .
O10 Er2 O77 69.5(3) . .
O114 Er2 O77 123.4(3) 3_656 .
O38 Er2 Er4 40.9(2) 3_656 3_656
O3 Er2 Er4 109.8(2) . 3_656
O18 Er2 Er4 79.5(2) . 3_656
O28 Er2 Er4 130.7(2) . 3_656
O23 Er2 Er4 41.13(16) . 3_656
O10 Er2 Er4 154.11(19) . 3_656
O114 Er2 Er4 48.70(16) 3_656 3_656
O77 Er2 Er4 120.00(19) . 3_656
O38 Er2 Er19 123.3(2) 3_656 .
O3 Er2 Er19 84.33(19) . .
O18 Er2 Er19 106.2(2) . .
O28 Er2 Er19 39.1(2) . .
O23 Er2 Er19 157.89(17) . .
O10 Er2 Er19 42.03(19) . .
O114 Er2 Er19 124.34(17) 3_656 .
O77 Er2 Er19 45.04(18) . .
Er4 Er2 Er19 160.98(2) 3_656 .
O38 Er2 Er7 141.6(2) 3_656 .
O3 Er2 Er7 38.86(18) . .
O18 Er2 Er7 149.0(2) . .
O28 Er2 Er7 37.2(2) . .
O23 Er2 Er7 110.29(18) . .
O10 Er2 Er7 75.3(2) . .
O114 Er2 Er7 75.00(16) 3_656 .
O77 Er2 Er7 101.63(18) . .
Er4 Er2 Er7 121.60(2) 3_656 .
Er19 Er2 Er7 61.869(19) . .
O38 Er2 Er1 75.3(2) 3_656 3_656
O3 Er2 Er1 93.60(18) . 3_656
O18 Er2 Er1 34.8(2) . 3_656
O28 Er2 Er1 165.8(2) . 3_656
O23 Er2 Er1 35.38(18) . 3_656
O10 Er2 Er1 93.56(19) . 3_656
O114 Er2 Er1 101.51(17) 3_656 3_656
O77 Er2 Er1 117.75(19) . 3_656
Er4 Er2 Er1 60.559(17) 3_656 3_656
Er19 Er2 Er1 133.24(2) . 3_656
Er7 Er2 Er1 132.34(2) . 3_656
O36 Er3 O2 151.4(3) . .
O36 Er3 O33 69.5(3) . .
O2 Er3 O33 118.0(3) . .
O36 Er3 O34 117.9(3) . .
O2 Er3 O34 72.8(2) . .
O33 Er3 O34 145.6(3) . .
O36 Er3 O110 71.7(3) . .
O2 Er3 O110 84.2(3) . .
O33 Er3 O110 128.2(3) . .
O34 Er3 O110 83.6(3) . .
O36 Er3 O5 79.9(3) . .
O2 Er3 O5 77.2(2) . .
O33 Er3 O5 71.8(3) . .
O34 Er3 O5 140.8(2) . .
O110 Er3 O5 68.7(3) . .
O36 Er3 O13 137.7(3) . .
O2 Er3 O13 69.0(3) . .
O33 Er3 O13 78.6(3) . .
O34 Er3 O13 75.6(3) . .
O110 Er3 O13 149.8(3) . .
O5 Er3 O13 116.0(3) . .
O36 Er3 O98 81.3(3) . .
O2 Er3 O98 126.0(3) . .
O33 Er3 O98 82.0(3) . .
O34 Er3 O98 67.2(3) . .
O110 Er3 O98 124.1(3) . .
O5 Er3 O98 151.7(3) . .
O13 Er3 O98 67.0(3) . .
O36 Er3 Er4 41.66(19) . .
O2 Er3 Er4 110.10(17) . .
O33 Er3 Er4 81.1(2) . .
O34 Er3 Er4 128.17(18) . .
O110 Er3 Er4 47.2(2) . .
O5 Er3 Er4 43.8(2) . .
O13 Er3 Er4 155.77(18) . .
O98 Er3 Er4 122.8(2) . .
O36 Er3 Er27 123.34(19) . .
O2 Er3 Er27 82.77(17) . .
O33 Er3 Er27 105.8(2) . .
O34 Er3 Er27 40.60(18) . .
O110 Er3 Er27 124.02(19) . .
O5 Er3 Er27 155.1(2) . .
O13 Er3 Er27 41.34(18) . .
O98 Er3 Er27 43.4(2) . .
Er4 Er3 Er27 160.95(3) . .
O36 Er3 Er6 141.2(2) . .
O2 Er3 Er6 37.33(16) . .
O33 Er3 Er6 149.3(2) . .
O34 Er3 Er6 36.51(18) . .
O110 Er3 Er6 75.8(2) . .
O5 Er3 Er6 107.45(18) . .
O13 Er3 Er6 74.37(19) . .
O98 Er3 Er6 100.5(2) . .
Er4 Er3 Er6 120.52(2) . .
Er27 Er3 Er6 61.508(17) . .
O36 Er3 Er16 163.4(2) . .
O2 Er3 Er16 35.73(17) . .
O33 Er3 Er16 94.1(2) . .
O34 Er3 Er16 76.94(19) . .
O110 Er3 Er16 119.8(2) . .
O5 Er3 Er16 93.0(2) . .
O13 Er3 Er16 34.24(19) . .
O98 Er3 Er16 99.3(2) . .
Er4 Er3 Er16 136.02(2) . .
Er27 Er3 Er16 62.191(18) . .
Er6 Er3 Er16 55.219(17) . .
O38 Er4 O23 77.0(3) . 3_656
O38 Er4 O25 80.5(3) . .
O23 Er4 O25 138.2(2) 3_656 .
O38 Er4 O36 115.8(3) . .
O23 Er4 O36 149.2(3) 3_656 .
O25 Er4 O36 72.6(3) . .
O38 Er4 O39 71.3(3) . .
O23 Er4 O39 73.7(3) 3_656 .
O25 Er4 O39 130.2(3) . .
O36 Er4 O39 83.9(3) . .
O38 Er4 O5 146.8(3) . .
O23 Er4 O5 106.1(3) 3_656 .
O25 Er4 O5 75.9(2) . .
O36 Er4 O5 78.9(3) . .
O39 Er4 O5 141.9(3) . .
O38 Er4 O110 146.3(3) . .
O23 Er4 O110 86.1(2) 3_656 .
O25 Er4 O110 128.9(3) . .
O36 Er4 O110 67.8(3) . .
O39 Er4 O110 76.1(3) . .
O5 Er4 O110 65.9(3) . .
O38 Er4 O114 69.4(3) . .
O23 Er4 O114 65.0(2) 3_656 .
O25 Er4 O114 74.3(2) . .
O36 Er4 O114 144.8(3) . .
O39 Er4 O114 127.7(3) . .
O5 Er4 O114 81.8(2) . .
O110 Er4 O114 128.7(2) . .
O38 Er4 Er3 156.0(2) . .
O23 Er4 Er3 125.28(18) 3_656 .
O25 Er4 Er3 85.72(17) . .
O36 Er4 Er3 40.6(3) . .
O39 Er4 Er3 104.1(2) . .
O5 Er4 Er3 43.80(18) . .
O110 Er4 Er3 43.17(19) . .
O114 Er4 Er3 125.37(17) . .
O38 Er4 Er2 40.9(2) . 3_656
O23 Er4 Er2 41.77(17) 3_656 3_656
O25 Er4 Er2 100.87(16) . 3_656
O36 Er4 Er2 156.5(3) . 3_656
O39 Er4 Er2 83.8(2) . 3_656
O5 Er4 Er2 122.22(18) . 3_656
O110 Er4 Er2 127.75(18) . 3_656
O114 Er4 Er2 44.03(17) . 3_656
Er3 Er4 Er2 162.91(2) . 3_656
O38 Er4 Er1 77.8(2) . .
O23 Er4 Er1 37.57(18) 3_656 .
O25 Er4 Er1 158.08(18) . .
O36 Er4 Er1 114.6(2) . .
O39 Er4 Er1 37.5(2) . .
O5 Er4 Er1 125.09(17) . .
O110 Er4 Er1 71.18(19) . .
O114 Er4 Er1 100.62(17) . .
Er3 Er4 Er1 113.46(2) . .
Er2 Er4 Er1 63.940(17) 3_656 .
O38 Er4 Er9 112.7(2) . .
O23 Er4 Er9 125.11(18) 3_656 .
O25 Er4 Er9 38.59(17) . .
O36 Er4 Er9 77.7(2) . .
O39 Er4 Er9 161.0(2) . .
O5 Er4 Er9 38.11(16) . .
O110 Er4 Er9 100.91(19) . .
O114 Er4 Er9 68.93(17) . .
Er3 Er4 Er9 64.305(18) . .
Er2 Er4 Er9 111.65(2) 3_656 .
Er1 Er4 Er9 159.43(2) . .
O40 Er5 O20 151.5(3) . .
O40 Er5 O4 70.2(3) . .
O20 Er5 O4 118.3(3) . .
O40 Er5 O14 117.4(3) . .
O20 Er5 O14 72.6(3) . .
O4 Er5 O14 144.8(3) . .
O40 Er5 O7 79.4(3) . .
O20 Er5 O7 79.0(2) . .
O4 Er5 O7 69.6(3) . .
O14 Er5 O7 143.6(3) . .
O40 Er5 O116 73.3(3) . .
O20 Er5 O116 81.5(3) . .
O4 Er5 O116 127.8(3) . .
O14 Er5 O116 85.5(3) . .
O7 Er5 O116 68.0(3) . .
O40 Er5 O26 136.5(3) . .
O20 Er5 O26 70.7(2) . .
O4 Er5 O26 78.3(3) . .
O14 Er5 O26 74.5(3) . .
O7 Er5 O26 116.8(2) . .
O116 Er5 O26 149.5(3) . .
O40 Er5 O94 78.5(3) . .
O20 Er5 O94 128.1(3) . .
O4 Er5 O94 82.0(3) . .
O14 Er5 O94 67.3(3) . .
O7 Er5 O94 148.6(3) . .
O116 Er5 O94 125.2(3) . .
O26 Er5 O94 67.9(3) . .
O40 Er5 Er10 42.8(2) . .
O20 Er5 Er10 109.42(17) . .
O4 Er5 Er10 80.9(2) . .
O14 Er5 Er10 129.5(2) . .
O7 Er5 Er10 42.75(18) . .
O116 Er5 Er10 47.15(19) . .
O26 Er5 Er10 155.72(17) . .
O94 Er5 Er10 121.2(2) . .
O40 Er5 Er25 122.4(2) . .
O20 Er5 Er25 83.02(17) . .
O4 Er5 Er25 105.8(2) . .
O14 Er5 Er25 39.72(19) . .
O7 Er5 Er25 155.75(18) . .
O116 Er5 Er25 125.22(18) . .
O26 Er5 Er25 40.64(17) . .
O94 Er5 Er25 45.1(2) . .
Er10 Er5 Er25 161.48(2) . .
O40 Er5 Er6 140.6(2) . .
O20 Er5 Er6 37.07(16) . .
O4 Er5 Er6 149.2(2) . .
O14 Er5 Er6 36.6(2) . .
O7 Er5 Er6 109.64(18) . .
O116 Er5 Er6 75.2(2) . .
O26 Er5 Er6 75.05(18) . .
O94 Er5 Er6 101.6(2) . .
Er10 Er5 Er6 120.46(2) . .
Er25 Er5 Er6 61.589(17) . .
O40 Er5 Er23 34.2(2) . .
O20 Er5 Er23 151.55(16) . .
O4 Er5 Er23 37.1(2) . .
O14 Er5 Er23 135.1(2) . .
O7 Er5 Er23 77.50(18) . .
O116 Er5 Er23 104.0(2) . .
O26 Er5 Er23 106.45(18) . .
O94 Er5 Er23 71.7(2) . .
Er10 Er5 Er23 61.272(18) . .
Er25 Er5 Er23 113.82(2) . .
Er6 Er5 Er23 171.37(2) . .
O44 Er6 O34 79.0(3) . .
O44 Er6 O14 73.5(3) . .
O34 Er6 O14 130.4(3) . .
O44 Er6 O20 79.5(3) . .
O34 Er6 O20 140.9(3) . .
O14 Er6 O20 72.5(3) . .
O44 Er6 O47 114.2(3) . .
O34 Er6 O47 73.5(3) . .
O14 Er6 O47 81.2(3) . .
O20 Er6 O47 145.5(3) . .
O44 Er6 O2 144.5(3) . .
O34 Er6 O2 72.8(2) . .
O14 Er6 O2 141.8(3) . .
O20 Er6 O2 109.8(2) . .
O47 Er6 O2 78.0(3) . .
O44 Er6 O117 148.2(3) . .
O34 Er6 O117 129.0(2) . .
O14 Er6 O117 75.9(3) . .
O20 Er6 O117 83.3(2) . .
O47 Er6 O117 68.8(3) . .
O2 Er6 O117 66.9(2) . .
O44 Er6 O109 67.6(3) . .
O34 Er6 O109 75.0(3) . .
O14 Er6 O109 127.3(3) . .
O20 Er6 O109 66.7(2) . .
O47 Er6 O109 147.2(3) . .
O2 Er6 O109 84.4(2) . .
O117 Er6 O109 128.2(2) . .
O44 Er6 Er16 154.4(2) . .
O34 Er6 Er16 84.78(19) . .
O14 Er6 Er16 103.4(2) . .
O20 Er6 Er16 124.51(17) . .
O47 Er6 Er16 41.3(2) . .
O2 Er6 Er16 42.43(17) . .
O117 Er6 Er16 44.34(17) . .
O109 Er6 Er16 126.78(17) . .
O44 Er6 Er12 41.9(2) . .
O34 Er6 Er12 101.93(19) . .
O14 Er6 Er12 84.0(2) . .
O20 Er6 Er12 43.04(17) . .
O47 Er6 Er12 155.2(2) . .
O2 Er6 Er12 124.71(17) . .
O117 Er6 Er12 126.25(17) . .
O109 Er6 Er12 43.30(17) . .
Er16 Er6 Er12 163.34(2) . .
O44 Er6 Er5 80.0(2) . .
O34 Er6 Er5 158.63(18) . .
O14 Er6 Er5 37.17(19) . .
O20 Er6 Er5 36.39(17) . .
O47 Er6 Er5 112.0(2) . .
O2 Er6 Er5 128.12(17) . .
O117 Er6 Er5 70.30(17) . .
O109 Er6 Er5 100.63(17) . .
Er16 Er6 Er5 113.30(2) . .
Er12 Er6 Er5 64.037(18) . .
O44 Er6 Er3 110.5(3) . .
O34 Er6 Er3 37.40(18) . .
O14 Er6 Er3 159.38(19) . .
O20 Er6 Er3 127.89(17) . .
O47 Er6 Er3 78.7(2) . .
O2 Er6 Er3 36.42(17) . .
O117 Er6 Er3 101.21(17) . .
O109 Er6 Er3 70.81(17) . .
Er16 Er6 Er3 63.824(19) . .
Er12 Er6 Er3 112.83(2) . .
Er5 Er6 Er3 161.07(2) . .
O45 Er7 O42 73.7(3) . .
O45 Er7 O28 130.5(3) . .
O42 Er7 O28 81.0(3) . .
O45 Er7 O35 79.0(3) . .
O42 Er7 O35 114.3(3) . .
O28 Er7 O35 73.7(3) . .
O45 Er7 O12 74.1(3) . .
O42 Er7 O12 79.2(3) . .
O28 Er7 O12 141.4(3) . .
O35 Er7 O12 144.9(3) . .
O45 Er7 O3 139.8(3) . .
O42 Er7 O3 146.5(3) . .
O28 Er7 O3 73.6(3) . .
O35 Er7 O3 79.3(3) . .
O12 Er7 O3 107.7(3) . .
O45 Er7 O111 74.3(3) . .
O42 Er7 O111 146.4(3) . .
O28 Er7 O111 128.8(3) . .
O35 Er7 O111 68.8(3) . .
O12 Er7 O111 82.4(2) . .
O3 Er7 O111 66.3(2) . .
O45 Er7 O112 128.7(3) . 3_656
O42 Er7 O112 68.8(3) . 3_656
O28 Er7 O112 76.3(3) . 3_656
O35 Er7 O112 148.7(3) . 3_656
O12 Er7 O112 65.7(3) . 3_656
O3 Er7 O112 84.0(2) . 3_656
O111 Er7 O112 127.2(3) . 3_656
O45 Er7 Er8 84.9(2) . .
O42 Er7 Er8 41.6(2) . .
O28 Er7 Er8 103.4(2) . .
O35 Er7 Er8 154.8(2) . .
O12 Er7 Er8 42.87(17) . .
O3 Er7 Er8 124.59(19) . .
O111 Er7 Er8 125.16(18) . .
O112 Er7 Er8 43.87(17) 3_656 .
O45 Er7 Er1 102.0(2) . .
O42 Er7 Er1 154.7(2) . .
O28 Er7 Er1 83.7(2) . .
O35 Er7 Er1 41.4(2) . .
O12 Er7 Er1 124.22(17) . .
O3 Er7 Er1 42.55(18) . .
O111 Er7 Er1 45.16(18) . .
O112 Er7 Er1 126.47(17) 3_656 .
Er8 Er7 Er1 163.45(2) . .
O45 Er7 Er12 37.3(2) . .
O42 Er7 Er12 79.0(2) . .
O28 Er7 Er12 159.5(2) . .
O35 Er7 Er12 110.3(2) . .
O12 Er7 Er12 37.65(17) . .
O3 Er7 Er12 126.74(19) . .
O111 Er7 Er12 69.33(17) . .
O112 Er7 Er12 100.84(19) 3_656 .
Er8 Er7 Er12 63.998(18) . .
Er1 Er7 Er12 113.00(2) . .
O45 Er7 Er2 159.1(2) . .
O42 Er7 Er2 111.8(2) . .
O28 Er7 Er2 37.4(2) . .
O35 Er7 Er2 80.47(19) . .
O12 Er7 Er2 126.33(17) . .
O3 Er7 Er2 37.48(18) . .
O111 Er7 Er2 101.78(17) . .
O112 Er7 Er2 70.32(18) 3_656 .
Er8 Er7 Er2 112.85(2) . .
Er1 Er7 Er2 64.093(16) . .
Er12 Er7 Er2 160.73(2) . .
O16 Er8 O42 71.5(3) . .
O16 Er8 O1 117.8(3) . .
O42 Er8 O1 151.0(3) . .
O16 Er8 O6 76.2(3) . .
O42 Er8 O6 137.4(3) . .
O1 Er8 O6 70.0(3) . .
O16 Er8 O31 141.1(3) . .
O42 Er8 O31 116.0(3) . .
O1 Er8 O31 75.2(3) . .
O6 Er8 O31 74.9(3) . .
O16 Er8 O12 72.3(3) . .
O42 Er8 O12 79.3(3) . .
O1 Er8 O12 78.2(2) . .
O6 Er8 O12 116.3(3) . .
O31 Er8 O12 145.0(3) . .
O16 Er8 O74 79.7(3) . .
O42 Er8 O74 79.0(3) . .
O1 Er8 O74 128.4(3) . .
O6 Er8 O74 68.3(3) . .
O31 Er8 O74 65.7(3) . .
O12 Er8 O74 148.8(3) . .
O16 Er8 O112 130.8(3) . 3_656
O42 Er8 O112 72.3(3) . 3_656
O1 Er8 O112 82.8(3) . 3_656
O6 Er8 O112 149.4(3) . 3_656
O31 Er8 O112 85.1(3) . 3_656
O12 Er8 O112 69.2(3) . 3_656
O74 Er8 O112 123.9(3) . 3_656
O16 Er8 Er7 82.3(2) . .
O42 Er8 Er7 41.5(2) . .
O1 Er8 Er7 110.24(18) . .
O6 Er8 Er7 154.90(18) . .
O31 Er8 Er7 130.0(2) . .
O12 Er8 Er7 43.09(18) . .
O74 Er8 Er7 120.4(2) . .
O112 Er8 Er7 48.67(19) 3_656 .
O16 Er8 Er30 102.9(2) . .
O42 Er8 Er30 122.6(2) . .
O1 Er8 Er30 83.59(17) . .
O6 Er8 Er30 40.95(18) . .
O31 Er8 Er30 39.4(2) . .
O12 Er8 Er30 155.67(18) . .
O74 Er8 Er30 44.9(2) . .
O112 Er8 Er30 124.47(19) 3_656 .
Er7 Er8 Er30 161.23(3) . .
O16 Er8 Er17 148.8(2) . .
O42 Er8 Er17 139.7(2) . .
O1 Er8 Er17 38.27(17) . .
O6 Er8 Er17 75.57(19) . .
O31 Er8 Er17 38.37(19) . .
O12 Er8 Er17 109.31(17) . .
O74 Er8 Er17 101.8(2) . .
O112 Er8 Er17 74.4(2) 3_656 .
Er7 Er8 Er17 121.05(2) . .
Er30 Er8 Er17 62.224(18) . .
O16 Er8 Er12 37.4(2) . .
O42 Er8 Er12 76.6(2) . .
O1 Er8 Er12 94.94(17) . .
O6 Er8 Er12 94.12(18) . .
O31 Er8 Er12 167.2(2) . .
O12 Er8 Er12 35.40(17) . .
O74 Er8 Er12 116.9(2) . .
O112 Er8 Er12 102.02(18) 3_656 .
Er7 Er8 Er12 60.791(17) . .
Er30 Er8 Er12 132.66(2) . .
Er17 Er8 Er12 133.05(2) . .
O48 Er9 O43 69.1(3) . .
O48 Er9 O5 147.6(3) . .
O43 Er9 O5 117.9(3) . .
O48 Er9 O8 76.5(3) . .
O43 Er9 O8 71.8(3) . .
O5 Er9 O8 76.5(3) . .
O48 Er9 O25 117.7(3) . .
O43 Er9 O25 143.8(3) . .
O5 Er9 O25 76.5(3) . .
O8 Er9 O25 143.4(2) . .
O48 Er9 O33 137.4(3) . .
O43 Er9 O33 77.5(3) . .
O5 Er9 O33 72.1(3) . .
O8 Er9 O33 117.5(3) . .
O25 Er9 O33 76.3(3) . .
O48 Er9 O113 70.7(3) . .
O43 Er9 O113 127.8(3) . .
O5 Er9 O113 82.7(2) . .
O8 Er9 O113 67.6(3) . .
O25 Er9 O113 84.9(3) . .
O33 Er9 O113 151.3(3) . .
O48 Er9 O89 82.5(3) . .
O43 Er9 O89 79.8(3) . .
O5 Er9 O89 129.1(3) . .
O8 Er9 O89 149.2(3) . .
O25 Er9 O89 66.9(3) . .
O33 Er9 O89 65.8(3) . .
O113 Er9 O89 125.7(3) . .
O48 Er9 Er17 39.3(2) . 3_656
O43 Er9 Er17 79.9(2) . 3_656
O5 Er9 Er17 108.5(2) . 3_656
O8 Er9 Er17 42.13(15) . 3_656
O25 Er9 Er17 129.34(16) . 3_656
O33 Er9 Er17 154.3(2) . 3_656
O113 Er9 Er17 47.9(2) . 3_656
O89 Er9 Er17 121.9(2) . 3_656
O48 Er9 Er28 124.8(2) . .
O43 Er9 Er28 104.8(2) . .
O5 Er9 Er28 85.6(2) . .
O8 Er9 Er28 156.63(15) . .
O25 Er9 Er28 40.45(15) . .
O33 Er9 Er28 41.1(2) . .
O113 Er9 Er28 125.3(2) . .
O89 Er9 Er28 43.7(2) . .
Er17 Er9 Er28 161.24(2) 3_656 .
O48 Er9 Er4 140.8(2) . .
O43 Er9 Er4 150.06(19) . .
O5 Er9 Er4 39.6(2) . .
O8 Er9 Er4 109.36(16) . .
O25 Er9 Er4 37.71(15) . .
O33 Er9 Er4 75.8(2) . .
O113 Er9 Er4 76.07(19) . .
O89 Er9 Er4 101.2(2) . .
Er17 Er9 Er4 121.87(2) 3_656 .
Er28 Er9 Er4 61.783(19) . .
O48 Er9 Er11 75.0(3) . .
O43 Er9 Er11 36.70(19) . .
O5 Er9 Er11 93.0(2) . .
O8 Er9 Er11 36.04(16) . .
O25 Er9 Er11 167.31(16) . .
O33 Er9 Er11 93.8(2) . .
O113 Er9 Er11 101.2(2) . .
O89 Er9 Er11 116.5(2) . .
Er17 Er9 Er11 60.602(18) 3_656 .
Er28 Er9 Er11 132.77(2) . .
Er4 Er9 Er11 132.64(2) . .
O41 Er10 O22 80.6(3) . .
O41 Er10 O24 74.8(3) . .
O22 Er10 O24 129.7(3) . .
O41 Er10 O7 146.3(3) . .
O22 Er10 O7 74.0(3) . .
O24 Er10 O7 138.9(3) . .
O41 Er10 O17 78.1(3) . .
O22 Er10 O17 141.4(3) . .
O24 Er10 O17 74.3(3) . .
O7 Er10 O17 108.9(3) . .
O41 Er10 O40 118.1(3) . .
O22 Er10 O40 71.9(3) . .
O24 Er10 O40 82.2(3) . .
O7 Er10 O40 74.5(3) . .
O17 Er10 O40 146.7(3) . .
O41 Er10 O116 147.9(3) . .
O22 Er10 O116 128.0(3) . .
O24 Er10 O116 74.9(3) . .
O7 Er10 O116 65.1(3) . .
O17 Er10 O116 83.8(2) . .
O40 Er10 O116 67.4(3) . .
O41 Er10 O118 67.6(2) . 3_656
O22 Er10 O118 76.3(3) . 3_656
O24 Er10 O118 129.4(3) . 3_656
O7 Er10 O118 84.9(2) . 3_656
O17 Er10 O118 65.9(2) . 3_656
O40 Er10 O118 145.7(3) . 3_656
O116 Er10 O118 127.6(2) . 3_656
O41 Er10 Er5 155.7(2) . .
O22 Er10 Er5 84.2(2) . .
O24 Er10 Er5 101.3(2) . .
O7 Er10 Er5 41.82(17) . .
O17 Er10 Er5 124.61(19) . .
O40 Er10 Er5 38.2(2) . .
O116 Er10 Er5 43.86(18) . .
O118 Er10 Er5 126.58(17) 3_656 .
O41 Er10 Er18 40.8(2) . .
O22 Er10 Er18 102.9(2) . .
O24 Er10 Er18 86.0(2) . .
O7 Er10 Er18 125.04(18) . .
O17 Er10 Er18 42.67(18) . .
O40 Er10 Er18 158.5(2) . .
O116 Er10 Er18 126.44(17) . .
O118 Er10 Er18 43.44(16) 3_656 .
Er5 Er10 Er18 163.26(2) . .
O41 Er10 Er14 78.9(2) . .
O22 Er10 Er14 158.7(2) . .
O24 Er10 Er14 37.86(18) . .
O7 Er10 Er14 127.07(18) . .
O17 Er10 Er14 37.21(18) . .
O40 Er10 Er14 113.6(2) . .
O116 Er10 Er14 70.77(19) . .
O118 Er10 Er14 100.74(16) 3_656 .
Er5 Er10 Er14 113.15(2) . .
Er18 Er10 Er14 64.131(17) . .
O41 Er10 Er13 111.8(2) . .
O22 Er10 Er13 38.4(2) . .
O24 Er10 Er13 158.65(19) . .
O7 Er10 Er13 37.10(18) . .
O17 Er10 Er13 126.47(19) . .
O40 Er10 Er13 76.9(2) . .
O116 Er10 Er13 100.3(2) . .
O118 Er10 Er13 70.26(16) 3_656 .
Er5 Er10 Er13 63.974(18) . .
Er18 Er10 Er13 112.49(2) . .
Er14 Er10 Er13 160.35(2) . .
O30 Er11 O29 115.7(3) 3_656 .
O30 Er11 O19 146.4(3) 3_656 .
O29 Er11 O19 68.2(3) . .
O30 Er11 O65 67.5(3) 3_656 3_656
O29 Er11 O65 80.1(3) . 3_656
O19 Er11 O65 81.3(3) . 3_656
O30 Er11 O8 75.3(3) 3_656 .
O29 Er11 O8 149.8(3) . .
O19 Er11 O8 119.3(3) . .
O65 Er11 O8 128.8(3) 3_656 .
O30 Er11 O9 144.0(3) 3_656 .
O29 Er11 O9 76.7(3) . .
O19 Er11 O9 69.1(3) . .
O65 Er11 O9 147.5(3) 3_656 .
O8 Er11 O9 79.4(3) . .
O30 Er11 O43 76.8(3) 3_656 .
O29 Er11 O43 137.7(3) . .
O19 Er11 O43 80.2(3) . .
O65 Er11 O43 67.6(3) 3_656 .
O8 Er11 O43 70.7(2) . .
O9 Er11 O43 118.0(3) . .
O30 Er11 O120 84.1(3) 3_656 .
O29 Er11 O120 70.9(3) . .
O19 Er11 O120 125.5(3) . .
O65 Er11 O120 124.7(3) 3_656 .
O8 Er11 O120 83.1(2) . .
O9 Er11 O120 67.7(2) . .
O43 Er11 O120 150.7(3) . .
O30 Er11 Er15 127.0(2) 3_656 .
O29 Er11 Er15 41.0(2) . .
O19 Er11 Er15 79.3(2) . .
O65 Er11 Er15 121.1(2) 3_656 .
O8 Er11 Er15 109.17(16) . .
O9 Er11 Er15 41.75(19) . .
O43 Er11 Er15 155.97(18) . .
O120 Er11 Er15 46.29(16) . .
O30 Er11 Er26 40.8(2) 3_656 3_656
O29 Er11 Er26 123.3(2) . 3_656
O19 Er11 Er26 107.3(2) . 3_656
O65 Er11 Er26 44.8(2) 3_656 3_656
O8 Er11 Er26 84.06(16) . 3_656
O9 Er11 Er26 157.81(19) . 3_656
O43 Er11 Er26 41.40(17) . 3_656
O120 Er11 Er26 124.92(16) . 3_656
Er15 Er11 Er26 160.41(3) . 3_656
O30 Er11 Er17 37.6(2) 3_656 3_656
O29 Er11 Er17 140.4(2) . 3_656
O19 Er11 Er17 151.4(2) . 3_656
O65 Er11 Er17 101.5(2) 3_656 3_656
O8 Er11 Er17 38.38(15) . 3_656
O9 Er11 Er17 110.94(19) . 3_656
O43 Er11 Er17 74.9(2) . 3_656
O120 Er11 Er17 76.46(16) . 3_656
Er15 Er11 Er17 120.79(2) . 3_656
Er26 Er11 Er17 61.146(18) 3_656 3_656
O30 Er11 Er9 79.1(2) 3_656 .
O29 Er11 Er9 163.8(2) . .
O19 Er11 Er9 95.8(2) . .
O65 Er11 Er9 101.0(2) 3_656 .
O8 Er11 Er9 36.45(16) . .
O9 Er11 Er9 95.29(19) . .
O43 Er11 Er9 35.22(18) . .
O120 Er11 Er9 119.51(16) . .
Er15 Er11 Er9 135.91(2) . .
Er26 Er11 Er9 62.839(19) 3_656 .
Er17 Er11 Er9 55.619(17) 3_656 .
O26 Er12 O12 119.3(3) . .
O26 Er12 O45 144.0(3) . .
O12 Er12 O45 74.2(3) . .
O26 Er12 O44 70.8(3) . .
O12 Er12 O44 148.6(3) . .
O45 Er12 O44 116.4(3) . .
O26 Er12 O20 71.4(2) . .
O12 Er12 O20 78.9(2) . .
O45 Er12 O20 143.6(2) . .
O44 Er12 O20 77.0(3) . .
O26 Er12 O109 128.3(3) . .
O12 Er12 O109 83.2(3) . .
O45 Er12 O109 84.2(3) . .
O44 Er12 O109 69.5(3) . .
O20 Er12 O109 68.5(2) . .
O26 Er12 O16 76.8(3) . .
O12 Er12 O16 71.2(3) . .
O45 Er12 O16 77.2(3) . .
O44 Er12 O16 138.4(3) . .
O20 Er12 O16 116.5(3) . .
O109 Er12 O16 151.6(3) . .
O26 Er12 O68 79.0(3) . .
O12 Er12 O68 128.5(3) . .
O45 Er12 O68 68.2(3) . .
O44 Er12 O68 81.3(3) . .
O20 Er12 O68 147.7(2) . .
O109 Er12 O68 124.9(3) . .
O16 Er12 O68 67.2(3) . .
O26 Er12 Er6 81.19(19) . .
O12 Er12 Er6 108.95(18) . .
O45 Er12 Er6 128.5(2) . .
O44 Er12 Er6 40.5(2) . .
O20 Er12 Er6 41.70(15) . .
O109 Er12 Er6 47.14(19) . .
O16 Er12 Er6 154.0(2) . .
O68 Er12 Er6 121.75(19) . .
O26 Er12 Er29 104.44(19) . .
O12 Er12 Er29 84.53(18) . .
O45 Er12 Er29 40.7(2) . .
O44 Er12 Er29 123.5(2) . .
O20 Er12 Er29 157.41(15) . .
O109 Er12 Er29 124.76(19) . .
O16 Er12 Er29 42.4(2) . .
O68 Er12 Er29 44.14(19) . .
Er6 Er12 Er29 160.89(2) . .
O26 Er12 Er7 150.46(18) . .
O12 Er12 Er7 38.79(18) . .
O45 Er12 Er7 36.26(18) . .
O44 Er12 Er7 138.7(2) . .
O20 Er12 Er7 110.87(16) . .
O109 Er12 Er7 76.02(19) . .
O16 Er12 Er7 76.3(2) . .
O68 Er12 Er7 101.28(19) . .
Er6 Er12 Er7 120.97(2) . .
Er29 Er12 Er7 61.580(18) . .
O26 Er12 Er8 95.42(18) . .
O12 Er12 Er8 36.27(17) . .
O45 Er12 Er8 76.8(2) . .
O44 Er12 Er8 165.8(2) . .
O20 Er12 Er8 95.42(15) . .
O109 Er12 Er8 119.31(18) . .
O16 Er12 Er8 35.5(2) . .
O68 Er12 Er8 100.16(18) . .
Er6 Er12 Er8 135.98(2) . .
Er29 Er12 Er8 62.449(18) . .
Er7 Er12 Er8 55.212(16) . .
O37 Er13 O7 152.1(3) . .
O37 Er13 O6 70.2(3) . .
O7 Er13 O6 116.0(3) . .
O37 Er13 O1 79.0(3) . .
O7 Er13 O1 78.4(3) . .
O6 Er13 O1 69.6(3) . .
O37 Er13 O4 136.3(3) . .
O7 Er13 O4 69.5(2) . .
O6 Er13 O4 77.7(3) . .
O1 Er13 O4 116.6(3) . .
O37 Er13 O22 116.6(3) . .
O7 Er13 O22 75.3(3) . .
O6 Er13 O22 144.4(3) . .
O1 Er13 O22 144.5(3) . .
O4 Er13 O22 75.4(3) . .
O37 Er13 O101 80.0(3) . .
O7 Er13 O101 127.0(3) . .
O6 Er13 O101 81.8(3) . .
O1 Er13 O101 148.9(3) . .
O4 Er13 O101 66.6(3) . .
O22 Er13 O101 66.3(3) . .
O37 Er13 O119 72.7(3) . 3_656
O7 Er13 O119 83.6(3) . 3_656
O6 Er13 O119 126.9(3) . 3_656
O1 Er13 O119 67.1(3) . 3_656
O4 Er13 O119 150.5(3) . 3_656
O22 Er13 O119 86.5(3) . 3_656
O101 Er13 O119 126.9(3) . 3_656
O37 Er13 Er17 42.3(2) . .
O7 Er13 Er17 110.17(18) . .
O6 Er13 Er17 79.96(19) . .
O1 Er13 Er17 42.20(17) . .
O4 Er13 Er17 154.4(2) . .
O22 Er13 Er17 129.99(19) . .
O101 Er13 Er17 122.3(2) . .
O119 Er13 Er17 47.2(2) 3_656 .
O37 Er13 Er23 122.6(2) . .
O7 Er13 Er23 83.02(19) . .
O6 Er13 Er23 106.57(19) . .
O1 Er13 Er23 156.32(17) . .
O4 Er13 Er23 41.8(2) . .
O22 Er13 Er23 38.83(19) . .
O101 Er13 Er23 44.3(2) . .
O119 Er13 Er23 125.3(2) 3_656 .
Er17 Er13 Er23 161.43(2) . .
O37 Er13 Er10 140.6(2) . .
O7 Er13 Er10 38.62(18) . .
O6 Er13 Er10 149.27(18) . .
O1 Er13 Er10 109.13(18) . .
O4 Er13 Er10 75.92(19) . .
O22 Er13 Er10 38.24(19) . .
O101 Er13 Er10 101.7(2) . .
O119 Er13 Er10 75.5(2) 3_656 .
Er17 Er13 Er10 120.74(2) . .
Er23 Er13 Er10 61.631(18) . .
O37 Er13 Er30 35.4(2) . .
O7 Er13 Er30 149.03(19) . .
O6 Er13 Er30 35.94(18) . .
O1 Er13 Er30 77.70(18) . .
O4 Er13 Er30 104.72(18) . .
O22 Er13 Er30 134.11(19) . .
O101 Er13 Er30 71.9(2) . .
O119 Er13 Er30 104.6(2) 3_656 .
Er17 Er13 Er30 61.624(18) . .
Er23 Er13 Er30 113.55(2) . .
Er10 Er13 Er30 172.21(2) . .
O27 Er14 O17 150.2(3) . .
O27 Er14 O46 69.8(3) . .
O17 Er14 O46 118.1(3) . .
O27 Er14 O24 115.0(3) . .
O17 Er14 O24 76.3(3) . .
O46 Er14 O24 144.5(3) . .
O27 Er14 O11 77.8(3) . .
O17 Er14 O11 78.4(2) . .
O46 Er14 O11 70.9(3) . .
O24 Er14 O11 144.0(3) . .
O27 Er14 O86 80.8(3) . .
O17 Er14 O86 127.8(3) . .
O46 Er14 O86 80.0(3) . .
O24 Er14 O86 66.9(3) . .
O11 Er14 O86 148.4(3) . .
O27 Er14 O32 137.6(3) . .
O17 Er14 O32 70.3(3) . .
O46 Er14 O32 78.6(3) . .
O24 Er14 O32 76.6(3) . .
O11 Er14 O32 117.9(3) . .
O86 Er14 O32 66.2(3) . .
O27 Er14 O115 71.6(3) . .
O17 Er14 O115 83.1(3) . .
O46 Er14 O115 128.2(3) . .
O24 Er14 O115 83.6(3) . .
O11 Er14 O115 68.2(2) . .
O86 Er14 O115 125.7(3) . .
O32 Er14 O115 149.9(3) . .
O27 Er14 Er15 41.6(2) . .
O17 Er14 Er15 109.1(2) . .
O46 Er14 Er15 80.9(2) . .
O24 Er14 Er15 127.4(2) . .
O11 Er14 Er15 41.85(16) . .
O86 Er14 Er15 122.4(2) . .
O32 Er14 Er15 155.8(2) . .
O115 Er14 Er15 47.37(17) . .
O27 Er14 Er21 123.3(2) . .
O17 Er14 Er21 83.92(19) . .
O46 Er14 Er21 105.2(2) . .
O24 Er14 Er21 41.1(2) . .
O11 Er14 Er21 156.77(16) . .
O86 Er14 Er21 44.1(2) . .
O32 Er14 Er21 40.6(2) . .
O115 Er14 Er21 124.66(17) . .
Er15 Er14 Er21 161.36(2) . .
O27 Er14 Er10 140.0(2) . .
O17 Er14 Er10 38.83(18) . .
O46 Er14 Er10 150.21(19) . .
O24 Er14 Er10 38.31(18) . .
O11 Er14 Er10 110.00(17) . .
O86 Er14 Er10 101.4(2) . .
O32 Er14 Er10 75.0(2) . .
O115 Er14 Er10 75.38(17) . .
Er15 Er14 Er10 120.59(2) . .
Er21 Er14 Er10 61.61(2) . .
O27 Er14 Er24 34.7(2) . 3_656
O17 Er14 Er24 150.30(18) . 3_656
O46 Er14 Er24 36.19(18) . 3_656
O24 Er14 Er24 132.77(19) . 3_656
O11 Er14 Er24 77.52(17) . 3_656
O86 Er14 Er24 71.6(2) . 3_656
O32 Er14 Er24 106.5(2) . 3_656
O115 Er14 Er24 103.61(18) . 3_656
Er15 Er14 Er24 61.32(2) . 3_656
Er21 Er14 Er24 113.46(2) . 3_656
Er10 Er14 Er24 170.86(2) . 3_656
O29 Er15 O21 81.5(3) . .
O29 Er15 O9 77.7(3) . .
O21 Er15 O9 142.2(3) . .
O29 Er15 O11 146.9(3) . .
O21 Er15 O11 73.8(3) . .
O9 Er15 O11 109.2(3) . .
O29 Er15 O15 71.5(3) . .
O21 Er15 O15 127.6(3) . .
O9 Er15 O15 74.3(3) . .
O11 Er15 O15 141.5(2) . .
O29 Er15 O27 115.2(3) . .
O21 Er15 O27 71.1(3) . .
O9 Er15 O27 146.7(3) . .
O11 Er15 O27 77.4(3) . .
O15 Er15 O27 81.0(3) . .
O29 Er15 O120 70.2(3) . .
O21 Er15 O120 75.8(2) . .
O9 Er15 O120 67.5(3) . .
O11 Er15 O120 82.4(2) . .
O15 Er15 O120 130.3(2) . .
O27 Er15 O120 144.8(3) . .
O29 Er15 O115 145.5(3) . .
O21 Er15 O115 128.2(3) . .
O9 Er15 O115 83.9(3) . .
O11 Er15 O115 67.0(2) . .
O15 Er15 O115 75.5(2) . .
O27 Er15 O115 68.4(3) . .
O120 Er15 O115 128.3(2) . .
O29 Er15 Er11 41.3(2) . .
O21 Er15 Er11 103.27(19) . .
O9 Er15 Er11 42.64(19) . .
O11 Er15 Er11 124.39(18) . .
O15 Er15 Er11 85.04(18) . .
O27 Er15 Er11 156.0(2) . .
O120 Er15 Er11 45.26(16) . .
O115 Er15 Er11 126.47(17) . .
O29 Er15 Er14 154.7(2) . .
O21 Er15 Er14 83.56(19) . .
O9 Er15 Er14 125.3(2) . .
O11 Er15 Er14 42.95(17) . .
O15 Er15 Er14 102.51(18) . .
O27 Er15 Er14 40.0(2) . .
O120 Er15 Er14 125.21(16) . .
O115 Er15 Er14 44.62(17) . .
Er11 Er15 Er14 163.87(2) . .
O29 Er15 Er18 112.5(2) . 3_656
O21 Er15 Er18 37.74(18) . 3_656
O9 Er15 Er18 127.85(19) . 3_656
O11 Er15 Er18 37.36(17) . 3_656
O15 Er15 Er18 157.69(19) . 3_656
O27 Er15 Er18 77.6(2) . 3_656
O120 Er15 Er18 68.96(16) . 3_656
O115 Er15 Er18 101.88(17) . 3_656
Er11 Er15 Er18 112.77(2) . 3_656
Er14 Er15 Er18 64.036(17) . 3_656
O29 Er15 Er16 77.7(2) . .
O21 Er15 Er16 158.45(18) . .
O9 Er15 Er16 36.92(19) . .
O11 Er15 Er16 127.58(18) . .
O15 Er15 Er16 38.54(18) . .
O27 Er15 Er16 112.8(2) . .
O120 Er15 Er16 102.36(16) . .
O115 Er15 Er16 70.13(17) . .
Er11 Er15 Er16 64.110(18) . .
Er14 Er15 Er16 113.43(2) . .
Er18 Er15 Er16 161.59(2) 3_656 .
O13 Er16 O9 119.8(3) . .
O13 Er16 O47 70.0(3) . .
O9 Er16 O47 150.4(3) . .
O13 Er16 O19 79.3(3) . .
O9 Er16 O19 70.1(3) . .
O47 Er16 O19 138.3(3) . .
O13 Er16 O2 70.7(3) . .
O9 Er16 O2 79.7(3) . .
O47 Er16 O2 78.0(3) . .
O19 Er16 O2 118.0(3) . .
O13 Er16 O15 143.4(3) . .
O9 Er16 O15 74.1(3) . .
O47 Er16 O15 115.9(3) . .
O19 Er16 O15 74.4(3) . .
O2 Er16 O15 144.9(2) . .
O13 Er16 O91 82.7(3) . .
O9 Er16 O91 126.7(3) . .
O47 Er16 O91 80.5(3) . .
O19 Er16 O91 67.9(3) . .
O2 Er16 O91 150.2(3) . .
O15 Er16 O91 64.2(3) . .
O13 Er16 O117 127.2(3) . .
O9 Er16 O117 83.2(3) . .
O47 Er16 O117 70.5(3) . .
O19 Er16 O117 150.2(3) . .
O2 Er16 O117 68.0(2) . .
O15 Er16 O117 85.8(3) . .
O91 Er16 O117 123.0(3) . .
O13 Er16 Er6 81.0(2) . .
O9 Er16 Er6 109.5(2) . .
O47 Er16 Er6 41.7(2) . .
O19 Er16 Er6 156.5(2) . .
O2 Er16 Er6 42.01(16) . .
O15 Er16 Er6 128.86(18) . .
O91 Er16 Er6 122.1(2) . .
O117 Er16 Er6 46.24(18) . .
O13 Er16 Er22 105.2(2) . .
O9 Er16 Er22 83.2(2) . .
O47 Er16 Er22 123.0(2) . .
O19 Er16 Er22 40.3(2) . .
O2 Er16 Er22 156.82(16) . .
O15 Er16 Er22 39.62(18) . .
O91 Er16 Er22 43.5(2) . .
O117 Er16 Er22 125.40(18) . .
Er6 Er16 Er22 161.16(2) . .
O13 Er16 Er15 150.6(2) . .
O9 Er16 Er15 37.3(2) . .
O47 Er16 Er15 139.4(2) . .
O19 Er16 Er15 74.6(2) . .
O2 Er16 Er15 110.09(16) . .
O15 Er16 Er15 37.96(17) . .
O91 Er16 Er15 99.7(2) . .
O117 Er16 Er15 76.04(18) . .
Er6 Er16 Er15 120.13(2) . .
Er22 Er16 Er15 61.878(18) . .
O13 Er16 Er3 37.2(2) . .
O9 Er16 Er3 95.3(2) . .
O47 Er16 Er3 76.8(2) . .
O19 Er16 Er3 95.5(2) . .
O2 Er16 Er3 34.55(16) . .
O15 Er16 Er3 167.22(18) . .
O91 Er16 Er3 119.8(2) . .
O117 Er16 Er3 100.22(18) . .
Er6 Er16 Er3 60.956(18) . .
Er22 Er16 Er3 133.57(2) . .
Er15 Er16 Er3 132.46(2) . .
O48 Er17 O30 75.0(3) 3_656 .
O48 Er17 O8 76.0(3) 3_656 3_656
O30 Er17 O8 74.6(3) . 3_656
O48 Er17 O31 82.7(3) 3_656 .
O30 Er17 O31 131.1(3) . .
O8 Er17 O31 140.4(3) 3_656 .
O48 Er17 O1 147.0(3) 3_656 .
O30 Er17 O1 138.0(3) . .
O8 Er17 O1 107.0(2) 3_656 .
O31 Er17 O1 74.6(3) . .
O48 Er17 O37 118.1(3) 3_656 .
O30 Er17 O37 81.4(3) . .
O8 Er17 O37 147.9(3) 3_656 .
O31 Er17 O37 71.7(3) . .
O1 Er17 O37 77.3(3) . .
O48 Er17 O119 146.7(3) 3_656 3_656
O30 Er17 O119 74.1(3) . 3_656
O8 Er17 O119 84.2(2) 3_656 3_656
O31 Er17 O119 127.8(3) . 3_656
O1 Er17 O119 64.6(3) . 3_656
O37 Er17 O119 68.7(3) . 3_656
O48 Er17 O113 66.9(3) 3_656 3_656
O30 Er17 O113 129.3(3) . 3_656
O8 Er17 O113 64.9(2) 3_656 3_656
O31 Er17 O113 76.2(3) . 3_656
O1 Er17 O113 84.3(2) . 3_656
O37 Er17 O113 146.2(3) . 3_656
O119 Er17 O113 127.4(3) 3_656 3_656
O48 Er17 Er13 158.0(2) 3_656 .
O30 Er17 Er13 101.1(2) . .
O8 Er17 Er13 124.44(17) 3_656 .
O31 Er17 Er13 84.1(2) . .
O1 Er17 Er13 42.15(19) . .
O37 Er17 Er13 40.5(2) . .
O119 Er17 Er13 43.70(17) 3_656 .
O113 Er17 Er13 126.31(16) 3_656 .
O48 Er17 Er9 38.6(2) 3_656 3_656
O30 Er17 Er9 85.7(2) . 3_656
O8 Er17 Er9 42.39(17) 3_656 3_656
O31 Er17 Er9 103.0(2) . 3_656
O1 Er17 Er9 124.62(19) . 3_656
O37 Er17 Er9 156.1(2) . 3_656
O119 Er17 Er9 126.46(17) 3_656 3_656
O113 Er17 Er9 43.81(16) 3_656 3_656
Er13 Er17 Er9 163.26(2) . 3_656
O48 Er17 Er11 77.1(2) 3_656 3_656
O30 Er17 Er11 37.1(2) . 3_656
O8 Er17 Er11 38.15(17) 3_656 3_656
O31 Er17 Er11 158.99(19) . 3_656
O1 Er17 Er11 126.08(19) . 3_656
O37 Er17 Er11 113.2(2) . 3_656
O119 Er17 Er11 70.91(18) 3_656 3_656
O113 Er17 Er11 100.55(16) 3_656 3_656
Er13 Er17 Er11 113.22(3) . 3_656
Er9 Er17 Er11 63.779(19) 3_656 3_656
O48 Er17 Er8 113.0(3) 3_656 .
O30 Er17 Er8 159.5(2) . .
O8 Er17 Er8 125.03(17) 3_656 .
O31 Er17 Er8 38.29(19) . .
O1 Er17 Er8 37.7(2) . .
O37 Er17 Er8 78.2(2) . .
O119 Er17 Er8 100.26(19) 3_656 .
O113 Er17 Er8 69.97(16) 3_656 .
Er13 Er17 Er8 64.069(19) . .
Er9 Er17 Er8 112.54(3) 3_656 .
Er11 Er17 Er8 159.94(2) 3_656 .
O32 Er18 O41 69.5(3) . .
O32 Er18 O11 119.6(3) . 3_656
O41 Er18 O11 150.0(3) . 3_656
O32 Er18 O21 142.4(3) . 3_656
O41 Er18 O21 118.1(3) . 3_656
O11 Er18 O21 73.5(2) 3_656 3_656
O32 Er18 O17 71.7(3) . .
O41 Er18 O17 78.5(3) . .
O11 Er18 O17 78.2(2) 3_656 .
O21 Er18 O17 144.1(3) 3_656 .
O32 Er18 O80 79.0(3) . .
O41 Er18 O80 80.2(3) . .
O11 Er18 O80 128.3(3) 3_656 .
O21 Er18 O80 67.4(3) 3_656 .
O17 Er18 O80 148.3(3) . .
O32 Er18 O46 77.5(3) . 3_656
O41 Er18 O46 137.3(3) . 3_656
O11 Er18 O46 70.9(3) 3_656 3_656
O21 Er18 O46 74.5(3) 3_656 3_656
O17 Er18 O46 116.2(3) . 3_656
O80 Er18 O46 67.3(3) . 3_656
O32 Er18 O118 128.3(3) . 3_656
O41 Er18 O118 70.9(3) . 3_656
O11 Er18 O118 83.2(2) 3_656 3_656
O21 Er18 O118 86.1(2) 3_656 3_656
O17 Er18 O118 68.9(3) . 3_656
O80 Er18 O118 124.8(3) . 3_656
O46 Er18 O118 151.1(3) 3_656 3_656
O32 Er18 Er10 80.8(2) . .
O41 Er18 Er10 41.1(2) . .
O11 Er18 Er10 109.57(18) 3_656 .
O21 Er18 Er10 130.74(18) 3_656 .
O17 Er18 Er10 42.85(18) . .
O80 Er18 Er10 121.3(2) . .
O46 Er18 Er10 154.48(19) 3_656 .
O118 Er18 Er10 47.49(17) 3_656 .
O32 Er18 Er24 104.4(2) . .
O41 Er18 Er24 123.6(2) . .
O11 Er18 Er24 83.57(17) 3_656 .
O21 Er18 Er24 39.05(18) 3_656 .
O17 Er18 Er24 155.59(18) . .
O80 Er18 Er24 44.9(2) . .
O46 Er18 Er24 41.25(19) 3_656 .
O118 Er18 Er24 125.04(17) 3_656 .
Er10 Er18 Er24 161.56(2) . .
O32 Er18 Er15 150.2(2) . 3_656
O41 Er18 Er15 140.3(2) . 3_656
O11 Er18 Er15 37.67(17) 3_656 3_656
O21 Er18 Er15 37.08(18) 3_656 3_656
O17 Er18 Er15 109.36(19) . 3_656
O80 Er18 Er15 102.0(2) . 3_656
O46 Er18 Er15 75.65(19) 3_656 3_656
O118 Er18 Er15 75.98(17) 3_656 3_656
Er10 Er18 Er15 121.13(2) . 3_656
Er24 Er18 Er15 61.77(2) . 3_656
O32 Er18 Er14 94.9(2) . 3_656
O41 Er18 Er14 164.2(2) . 3_656
O11 Er18 Er14 36.51(18) 3_656 3_656
O21 Er18 Er14 75.96(18) 3_656 3_656
O17 Er18 Er14 93.98(18) . 3_656
O80 Er18 Er14 100.4(2) . 3_656
O46 Er18 Er14 35.17(19) 3_656 3_656
O118 Er18 Er14 119.66(17) 3_656 3_656
Er10 Er18 Er14 135.95(2) . 3_656
Er24 Er18 Er14 61.964(18) . 3_656
Er15 Er18 Er14 55.355(16) 3_656 3_656
O28 Er19 O61 146.4(3) . .
O28 Er19 O10 75.4(3) . .
O61 Er19 O10 77.0(3) . .
O28 Er19 O35 73.4(3) . .
O61 Er19 O35 79.0(3) . .
O10 Er19 O35 69.0(3) . .
O28 Er19 O2W 79.3(3) . .
O61 Er19 O2W 133.7(4) . .
O10 Er19 O2W 143.6(3) . .
O35 Er19 O2W 127.2(3) . .
O28 Er19 N6 133.1(4) . .
O61 Er19 N6 69.0(4) . .
O10 Er19 N6 96.8(4) . .
O35 Er19 N6 147.4(4) . .
O2W Er19 N6 81.9(4) . .
O28 Er19 O77 66.4(3) . .
O61 Er19 O77 119.6(3) . .
O10 Er19 O77 68.5(3) . .
O35 Er19 O77 126.9(3) . .
O2W Er19 O77 77.7(3) . .
N6 Er19 O77 67.8(3) . .
O28 Er19 Er2 40.0(2) . .
O61 Er19 Er2 118.4(2) . .
O10 Er19 Er2 41.64(18) . .
O35 Er19 Er2 82.94(19) . .
O2W Er19 Er2 103.6(3) . .
N6 Er19 Er2 106.3(3) . .
O77 Er19 Er2 44.04(19) . .
O28 Er19 Er7 36.2(2) . .
O61 Er19 Er7 116.8(2) . .
O10 Er19 Er7 74.44(18) . .
O35 Er19 Er7 38.2(2) . .
O2W Er19 Er7 99.5(2) . .
N6 Er19 Er7 167.2(3) . .
O77 Er19 Er7 99.86(18) . .
Er2 Er19 Er7 60.920(17) . .
O28 Er19 Er1 76.3(2) . .
O61 Er19 Er1 70.1(2) . .
O10 Er19 Er1 34.6(2) . .
O35 Er19 Er1 35.15(19) . .
O2W Er19 Er1 153.9(2) . .
N6 Er19 Er1 122.1(3) . .
O77 Er19 Er1 100.6(2) . .
Er2 Er19 Er1 62.059(16) . .
Er7 Er19 Er1 54.760(16) . .
O39 Er20 O38 72.4(3) . .
O39 Er20 O4W 77.9(3) . .
O38 Er20 O4W 129.1(3) . .
O39 Er20 O76 147.6(3) . 3_656
O38 Er20 O76 81.3(3) . 3_656
O4W Er20 O76 134.4(3) . 3_656
O39 Er20 O18 74.4(3) . 3_656
O38 Er20 O18 68.0(3) . 3_656
O4W Er20 O18 139.7(3) . 3_656
O76 Er20 O18 78.5(3) 3_656 3_656
O39 Er20 O58 116.3(4) . .
O38 Er20 O58 85.3(4) . .
O4W Er20 O58 72.1(5) . .
O76 Er20 O58 79.0(4) 3_656 .
O18 Er20 O58 147.3(5) 3_656 .
O39 Er20 O62 65.1(3) . .
O38 Er20 O62 123.1(3) . .
O4W Er20 O62 76.6(3) . .
O76 Er20 O62 118.3(3) 3_656 .
O18 Er20 O62 65.4(2) 3_656 .
O58 Er20 O62 147.1(5) . .
O39 Er20 N1 127.3(4) . .
O38 Er20 N1 152.1(4) . .
O4W Er20 N1 77.9(4) . .
O76 Er20 N1 72.8(4) 3_656 .
O18 Er20 N1 96.4(4) 3_656 .
O58 Er20 N1 99.4(5) . .
O62 Er20 N1 64.0(4) . .
O39 Er20 O51 70.5(3) . .
O38 Er20 O51 62.9(3) . .
O4W Er20 O51 68.6(4) . .
O76 Er20 O51 113.7(3) 3_656 .
O18 Er20 O51 126.0(3) 3_656 .
O58 Er20 O51 46.5(4) . .
O62 Er20 O51 128.0(3) . .
N1 Er20 O51 137.6(4) . .
O39 Er20 Er1 39.7(2) . .
O38 Er20 Er1 80.6(2) . .
O4W Er20 Er1 101.5(3) . .
O76 Er20 Er1 118.4(2) 3_656 .
O18 Er20 Er1 40.18(18) 3_656 .
O58 Er20 Er1 155.2(3) . .
O62 Er20 Er1 42.52(16) . .
N1 Er20 Er1 102.6(3) . .
O51 Er20 Er1 108.8(2) . .
O39 Er20 Er4 37.2(2) . .
O38 Er20 Er4 36.6(2) . .
O4W Er20 Er4 100.1(2) . .
O76 Er20 Er4 117.6(3) 3_656 .
O18 Er20 Er4 74.0(2) 3_656 .
O58 Er20 Er4 96.0(3) . .
O62 Er20 Er4 98.96(16) . .
N1 Er20 Er4 163.0(3) . .
O51 Er20 Er4 53.2(3) . .
Er1 Er20 Er4 60.929(18) . .
O39 Er20 Er2 77.3(2) . 3_656
O38 Er20 Er2 34.4(2) . 3_656
O4W Er20 Er2 154.3(2) . 3_656
O76 Er20 Er2 70.3(2) 3_656 3_656
O18 Er20 Er2 35.05(19) 3_656 3_656
O58 Er20 Er2 114.0(4) . 3_656
O62 Er20 Er2 98.53(16) . 3_656
N1 Er20 Er2 123.1(3) . 3_656
O51 Er20 Er2 96.9(3) . 3_656
Er1 Er20 Er2 62.014(16) . 3_656
Er4 Er20 Er2 55.208(16) . 3_656
O105 Er21 O32 149.2(3) . .
O105 Er21 O41 112.1(4) . .
O32 Er21 O41 67.9(3) . .
O105 Er21 O79 72.4(4) . .
O32 Er21 O79 77.8(3) . .
O41 Er21 O79 78.0(3) . .
O105 Er21 O24 132.9(3) . .
O32 Er21 O24 77.6(3) . .
O41 Er21 O24 73.6(3) . .
O79 Er21 O24 147.8(3) . .
O105 Er21 N15 63.3(4) . .
O32 Er21 N15 141.8(3) . .
O41 Er21 N15 130.3(3) . .
O79 Er21 N15 133.7(3) . .
O24 Er21 N15 77.6(3) . .
O105 Er21 O104 70.2(4) . .
O32 Er21 O104 127.7(3) . .
O41 Er21 O104 62.9(3) . .
O79 Er21 O104 107.4(3) . .
O24 Er21 O104 72.7(3) . .
N15 Er21 O104 70.3(3) . .
O105 Er21 O86 124.8(3) . .
O32 Er21 O86 66.3(3) . .
O41 Er21 O86 122.7(3) . .
O79 Er21 O86 122.0(3) . .
O24 Er21 O86 64.7(3) . .
N15 Er21 O86 76.9(3) . .
O104 Er21 O86 130.5(3) . .
O105 Er21 N9 74.2(4) . .
O32 Er21 N9 90.1(3) . .
O41 Er21 N9 146.8(4) . .
O79 Er21 N9 73.1(3) . .
O24 Er21 N9 127.4(3) . .
N15 Er21 N9 82.3(4) . .
O104 Er21 N9 142.0(4) . .
O86 Er21 N9 63.5(3) . .
O105 Er21 Er14 164.3(3) . .
O32 Er21 Er14 42.8(2) . .
O41 Er21 Er14 80.8(2) . .
O79 Er21 Er14 120.6(2) . .
O24 Er21 Er14 40.00(19) . .
N15 Er21 Er14 101.7(2) . .
O104 Er21 Er14 110.7(3) . .
O86 Er21 Er14 42.10(19) . .
N9 Er21 Er14 100.1(2) . .
O105 Er21 Er10 124.5(3) . .
O32 Er21 Er10 75.2(2) . .
O41 Er21 Er10 36.82(19) . .
O79 Er21 Er10 114.8(2) . .
O24 Er21 Er10 37.91(18) . .
N15 Er21 Er10 101.4(3) . .
O104 Er21 Er10 54.9(3) . .
O86 Er21 Er10 98.58(18) . .
N9 Er21 Er10 160.7(2) . .
Er14 Er21 Er10 60.595(18) . .
O105 Er21 Er18 133.7(3) . .
O32 Er21 Er18 34.3(2) . .
O41 Er21 Er18 34.5(2) . .
O79 Er21 Er18 69.6(2) . .
O24 Er21 Er18 78.35(18) . .
N15 Er21 Er18 155.4(3) . .
O104 Er21 Er18 97.1(3) . .
O86 Er21 Er18 97.72(19) . .
N9 Er21 Er18 117.2(3) . .
Er14 Er21 Er18 61.959(17) . .
Er10 Er21 Er18 55.139(16) . .
O15 Er22 O29 71.7(3) . .
O15 Er22 O19 75.4(3) . .
O29 Er22 O19 68.0(3) . .
O15 Er22 O64 146.7(3) . 3_656
O29 Er22 O64 78.6(3) . 3_656
O19 Er22 O64 79.9(3) . 3_656
O15 Er22 N8 80.0(4) . .
O29 Er22 N8 130.2(4) . .
O19 Er22 N8 141.6(4) . .
O64 Er22 N8 132.1(4) 3_656 .
O15 Er22 O84 137.4(4) . .
O29 Er22 O84 113.4(4) . .
O19 Er22 O84 147.0(4) . .
O64 Er22 O84 68.7(4) 3_656 .
N8 Er22 O84 64.7(4) . .
O15 Er22 O91 64.4(3) . .
O29 Er22 O91 123.0(3) . .
O19 Er22 O91 67.2(3) . .
O64 Er22 O91 124.6(3) 3_656 .
N8 Er22 O91 75.7(4) . .
O84 Er22 O91 123.4(4) . .
O15 Er22 O83 71.1(3) . .
O29 Er22 O83 66.1(3) . .
O19 Er22 O83 129.4(3) . .
O64 Er22 O83 110.2(4) 3_656 .
N8 Er22 O83 66.3(4) . .
O84 Er22 O83 73.3(4) . .
O91 Er22 O83 125.2(3) . .
O15 Er22 N11 128.3(4) . .
O29 Er22 N11 148.4(4) . .
O19 Er22 N11 91.9(4) . .
O64 Er22 N11 73.9(4) 3_656 .
N8 Er22 N11 80.7(4) . .
O84 Er22 N11 70.4(4) . .
O91 Er22 N11 64.5(4) . .
O83 Er22 N11 138.7(4) . .
O15 Er22 Er16 40.86(19) . .
O29 Er22 Er16 80.3(2) . .
O19 Er22 Er16 40.24(18) . .
O64 Er22 Er16 120.1(3) 3_656 .
N8 Er22 Er16 103.8(3) . .
O84 Er22 Er16 165.7(3) . .
O91 Er22 Er16 42.70(19) . .
O83 Er22 Er16 110.9(2) . .
N11 Er22 Er16 100.2(3) . .
O15 Er22 Er15 36.73(18) . .
O29 Er22 Er15 36.0(2) . .
O19 Er22 Er15 73.73(18) . .
O64 Er22 Er15 114.5(2) 3_656 .
N8 Er22 Er15 102.6(3) . .
O84 Er22 Er15 128.2(3) . .
O91 Er22 Er15 97.9(2) . .
O83 Er22 Er15 56.7(2) . .
N11 Er22 Er15 160.9(3) . .
Er16 Er22 Er15 60.719(17) . .
O15 Er22 Er11 77.56(18) . .
O29 Er22 Er11 34.4(2) . .
O19 Er22 Er11 35.07(18) . .
O64 Er22 Er11 69.4(2) 3_656 .
N8 Er22 Er11 156.7(3) . .
O84 Er22 Er11 131.7(3) . .
O91 Er22 Er11 99.8(2) . .
O83 Er22 Er11 100.2(2) . .
N11 Er22 Er11 118.5(3) . .
Er16 Er22 Er11 61.941(18) . .
Er15 Er22 Er11 54.755(17) . .
O22 Er23 O95 147.5(3) . .
O22 Er23 O3W 78.1(3) . .
O95 Er23 O3W 133.4(4) . .
O22 Er23 O40 74.1(3) . .
O95 Er23 O40 77.5(3) . .
O3W Er23 O40 130.2(4) . .
O22 Er23 O4 76.0(3) . .
O95 Er23 O4 78.4(3) . .
O3W Er23 O4 142.8(4) . .
O40 Er23 O4 66.2(3) . .
O22 Er23 N14 128.4(3) . .
O95 Er23 N14 75.8(4) . .
O3W Er23 N14 75.4(4) . .
O40 Er23 N14 152.2(4) . .
O4 Er23 N14 100.7(4) . .
O22 Er23 O101 65.6(3) . .
O95 Er23 O101 119.2(3) . .
O3W Er23 O101 81.0(4) . .
O40 Er23 O101 121.4(3) . .
O4 Er23 O101 64.1(3) . .
N14 Er23 O101 67.0(3) . .
O22 Er23 O103 115.9(3) . .
O95 Er23 O103 74.4(4) . .
O3W Er23 O103 74.6(4) . .
O40 Er23 O103 81.5(3) . .
O4 Er23 O103 141.4(3) . .
N14 Er23 O103 98.5(4) . .
O101 Er23 O103 154.3(3) . .
O22 Er23 Er13 40.4(2) . .
O95 Er23 Er13 119.1(3) . .
O3W Er23 Er13 103.8(3) . .
O40 Er23 Er13 80.0(2) . .
O4 Er23 Er13 40.81(18) . .
N14 Er23 Er13 106.5(3) . .
O101 Er23 Er13 41.9(2) . .
O103 Er23 Er13 153.7(2) . .
O22 Er23 Er10 37.1(2) . .
O95 Er23 Er10 116.2(2) . .
O3W Er23 Er10 99.4(3) . .
O40 Er23 Er10 38.8(2) . .
O4 Er23 Er10 74.81(18) . .
N14 Er23 Er10 165.2(3) . .
O101 Er23 Er10 98.6(2) . .
O103 Er23 Er10 93.3(2) . .
Er13 Er23 Er10 60.730(18) . .
O22 Er23 Er5 77.9(2) . .
O95 Er23 Er5 69.7(3) . .
O3W Er23 Er5 154.3(3) . .
O40 Er23 Er5 31.6(2) . .
O4 Er23 Er5 35.48(16) . .
N14 Er23 Er5 127.8(3) . .
O101 Er23 Er5 97.4(2) . .
O103 Er23 Er5 108.1(2) . .
Er13 Er23 Er5 62.051(18) . .
Er10 Er23 Er5 55.199(16) . .
O21 Er24 O7W 78.9(4) 3_656 .
O21 Er24 O27 71.7(3) 3_656 3_656
O7W Er24 O27 128.5(4) . 3_656
O21 Er24 O82 118.5(3) 3_656 3_656
O7W Er24 O82 77.2(4) . 3_656
O27 Er24 O82 80.9(4) 3_656 3_656
O21 Er24 O46 75.9(3) 3_656 3_656
O7W Er24 O46 142.4(3) . 3_656
O27 Er24 O46 67.8(3) 3_656 3_656
O82 Er24 O46 139.7(3) 3_656 3_656
O21 Er24 O85 147.7(3) 3_656 3_656
O7W Er24 O85 133.3(4) . 3_656
O27 Er24 O85 82.6(3) 3_656 3_656
O82 Er24 O85 74.8(4) 3_656 3_656
O46 Er24 O85 76.5(3) 3_656 3_656
O21 Er24 N7 129.1(3) 3_656 .
O7W Er24 N7 78.2(5) . .
O27 Er24 N7 151.9(4) 3_656 .
O82 Er24 N7 99.7(4) 3_656 .
O46 Er24 N7 96.7(4) 3_656 .
O85 Er24 N7 70.7(4) 3_656 .
O21 Er24 O80 65.9(3) 3_656 .
O7W Er24 O80 79.2(3) . .
O27 Er24 O80 122.2(3) 3_656 .
O82 Er24 O80 154.4(3) 3_656 .
O46 Er24 O80 65.2(3) 3_656 .
O85 Er24 O80 115.9(4) 3_656 .
N7 Er24 O80 65.5(3) . .
O21 Er24 Er18 40.22(18) 3_656 .
O7W Er24 Er18 102.9(3) . .
O27 Er24 Er18 80.6(2) 3_656 .
O82 Er24 Er18 156.0(3) 3_656 .
O46 Er24 Er18 41.55(19) 3_656 .
O85 Er24 Er18 117.5(3) 3_656 .
N7 Er24 Er18 103.8(2) . .
O80 Er24 Er18 41.82(19) . .
O21 Er24 Er15 35.95(19) 3_656 3_656
O7W Er24 Er15 99.6(3) . 3_656
O27 Er24 Er15 37.1(2) 3_656 3_656
O82 Er24 Er15 95.3(3) 3_656 3_656
O46 Er24 Er15 75.1(2) 3_656 3_656
O85 Er24 Er15 119.4(3) 3_656 3_656
N7 Er24 Er15 163.9(2) . 3_656
O80 Er24 Er15 98.4(2) . 3_656
Er18 Er24 Er15 60.819(18) . 3_656
O21 Er24 Er14 76.69(19) 3_656 3_656
O7W Er24 Er14 154.3(3) . 3_656
O27 Er24 Er14 33.7(2) 3_656 3_656
O82 Er24 Er14 107.6(3) 3_656 3_656
O46 Er24 Er14 35.24(18) 3_656 3_656
O85 Er24 Er14 71.1(3) 3_656 3_656
N7 Er24 Er14 124.2(4) . 3_656
O80 Er24 Er14 97.95(19) . 3_656
Er18 Er24 Er14 62.211(17) . 3_656
Er15 Er24 Er14 55.170(17) 3_656 3_656
O14 Er25 O67 146.6(3) . .
O14 Er25 O26 76.7(3) . .
O67 Er25 O26 76.7(3) . .
O14 Er25 O44 71.2(3) . .
O67 Er25 O44 80.8(4) . .
O26 Er25 O44 69.6(3) . .
O14 Er25 O9W 82.1(3) . .
O67 Er25 O9W 130.4(4) . .
O26 Er25 O9W 146.8(4) . .
O44 Er25 O9W 126.5(4) . .
O14 Er25 N12 129.6(3) . .
O67 Er25 N12 71.8(4) . .
O26 Er25 N12 93.2(3) . .
O44 Er25 N12 150.5(3) . .
O9W Er25 N12 80.9(4) . .
O14 Er25 O94 66.2(3) . .
O67 Er25 O94 120.5(3) . .
O26 Er25 O94 68.3(3) . .
O44 Er25 O94 125.1(3) . .
O9W Er25 O94 80.0(4) . .
N12 Er25 O94 64.2(3) . .
O14 Er25 O106 122.0(5) . .
O67 Er25 O106 77.9(6) . .
O26 Er25 O106 152.4(6) . .
O44 Er25 O106 96.0(5) . .
O9W Er25 O106 60.6(7) . .
N12 Er25 O106 88.8(5) . .
O94 Er25 O106 135.7(6) . .
O14 Er25 O107 72.0(3) . .
O67 Er25 O107 110.4(4) . .
O26 Er25 O107 128.1(3) . .
O44 Er25 O107 61.7(3) . .
O9W Er25 O107 66.4(4) . .
N12 Er25 O107 138.5(4) . .
O94 Er25 O107 129.1(3) . .
O106 Er25 O107 53.5(5) . .
O14 Er25 C61 100.3(4) . .
O67 Er25 C61 86.2(5) . .
O26 Er25 C61 137.7(5) . .
O44 Er25 C61 69.7(4) . .
O9W Er25 C61 70.9(6) . .
N12 Er25 C61 117.8(4) . .
O94 Er25 C61 149.5(5) . .
O106 Er25 C61 29.1(4) . .
O107 Er25 C61 28.3(4) . .
O14 Er25 Er5 39.93(19) . .
O67 Er25 Er5 119.4(2) . .
O26 Er25 Er5 42.89(19) . .
O44 Er25 Er5 81.7(2) . .
O9W Er25 Er5 106.2(3) . .
N12 Er25 Er5 102.3(2) . .
O94 Er25 Er5 43.44(19) . .
O106 Er25 Er5 161.6(5) . .
O107 Er25 Er5 110.6(3) . .
C61 Er25 Er5 138.1(4) . .
O14 Er25 Er6 36.1(2) . .
O67 Er25 Er6 116.6(3) . .
O26 Er25 Er6 75.61(18) . .
O44 Er25 Er6 36.1(2) . .
O9W Er25 Er6 101.4(3) . .
N12 Er25 Er6 163.1(2) . .
O94 Er25 Er6 99.5(2) . .
O106 Er25 Er6 107.0(4) . .
O107 Er25 Er6 54.8(2) . .
C61 Er25 Er6 78.3(4) . .
Er5 Er25 Er6 60.951(17) . .
O88 Er26 O30 147.6(3) 3_656 .
O88 Er26 O43 76.4(3) 3_656 3_656
O30 Er26 O43 75.8(3) . 3_656
O88 Er26 O48 81.2(3) 3_656 3_656
O30 Er26 O48 72.1(3) . 3_656
O43 Er26 O48 65.3(3) 3_656 3_656
O88 Er26 O5W 137.0(4) 3_656 .
O30 Er26 O5W 75.4(4) . .
O43 Er26 O5W 135.5(4) 3_656 .
O48 Er26 O5W 133.5(4) 3_656 .
O88 Er26 O71 115.2(4) 3_656 .
O30 Er26 O71 71.7(3) . .
O43 Er26 O71 128.9(3) 3_656 .
O48 Er26 O71 67.8(3) 3_656 .
O5W Er26 O71 70.9(4) . .
O88 Er26 N4 72.4(4) 3_656 .
O30 Er26 N4 131.9(3) . .
O43 Er26 N4 148.5(3) 3_656 .
O48 Er26 N4 105.2(4) 3_656 .
O5W Er26 N4 73.8(4) . .
O71 Er26 N4 63.8(3) . .
O88 Er26 N2 69.9(4) 3_656 .
O30 Er26 N2 127.2(4) . .
O43 Er26 N2 91.8(4) 3_656 .
O48 Er26 N2 147.0(4) 3_656 .
O5W Er26 N2 79.5(4) . .
O71 Er26 N2 139.2(4) . .
N4 Er26 N2 81.6(4) . .
O88 Er26 O65 117.5(3) 3_656 .
O30 Er26 O65 63.5(3) . .
O43 Er26 O65 64.7(3) 3_656 .
O48 Er26 O65 118.9(3) 3_656 .
O5W Er26 O65 72.3(4) . .
O71 Er26 O65 127.3(4) . .
N4 Er26 O65 135.6(4) . .
N2 Er26 O65 64.9(4) . .
O88 Er26 Er11 117.6(2) 3_656 3_656
O30 Er26 Er11 39.6(2) . 3_656
O43 Er26 Er11 41.6(2) 3_656 3_656
O48 Er26 Er11 78.3(2) 3_656 3_656
O5W Er26 Er11 96.9(3) . 3_656
O71 Er26 Er11 110.0(2) . 3_656
N4 Er26 Er11 169.9(3) . 3_656
N2 Er26 Er11 100.7(3) . 3_656
O65 Er26 Er11 40.74(17) . 3_656
O88 Er26 Er17 117.5(3) 3_656 .
O30 Er26 Er17 37.9(2) . .
O43 Er26 Er17 74.82(19) 3_656 .
O48 Er26 Er17 36.3(2) 3_656 .
O5W Er26 Er17 101.0(3) . .
O71 Er26 Er17 55.3(2) . .
N4 Er26 Er17 116.3(2) . .
N2 Er26 Er17 161.7(3) . .
O65 Er26 Er17 97.62(18) . .
Er11 Er26 Er17 60.990(18) 3_656 .
O88 Er26 Er9 70.2(2) 3_656 3_656
O30 Er26 Er9 77.4(2) . 3_656
O43 Er26 Er9 34.2(2) 3_656 3_656
O48 Er26 Er9 32.3(2) 3_656 3_656
O5W Er26 Er9 152.8(3) . 3_656
O71 Er26 Er9 99.8(3) . 3_656
N4 Er26 Er9 126.1(3) . 3_656
N2 Er26 Er9 118.6(3) . 3_656
O65 Er26 Er9 96.20(18) . 3_656
Er11 Er26 Er9 61.461(19) 3_656 3_656
Er17 Er26 Er9 55.164(17) . 3_656
O92 Er27 O47 76.9(3) . .
O92 Er27 O34 144.9(3) . .
O47 Er27 O34 72.2(3) . .
O92 Er27 O13 76.7(3) . .
O47 Er27 O13 67.5(3) . .
O34 Er27 O13 76.3(3) . .
O92 Er27 N16 135.0(4) . .
O47 Er27 N16 129.3(4) . .
O34 Er27 N16 79.0(3) . .
O13 Er27 N16 142.8(4) . .
O92 Er27 O98 121.3(3) . .
O47 Er27 O98 124.5(3) . .
O34 Er27 O98 66.8(3) . .
O13 Er27 O98 67.6(3) . .
N16 Er27 O98 77.2(4) . .
O92 Er27 N13 76.9(3) . .
O47 Er27 N13 152.4(3) . .
O34 Er27 N13 128.9(3) . .
O13 Er27 N13 97.9(3) . .
N16 Er27 N13 76.7(4) . .
O98 Er27 N13 64.3(3) . .
O92 Er27 O108 65.5(6) . .
O47 Er27 O108 96.5(6) . .
O34 Er27 O108 133.9(6) . .
O13 Er27 O108 141.6(6) . .
N16 Er27 O108 74.6(7) . .
O98 Er27 O108 138.9(6) . .
N13 Er27 O108 80.4(6) . .
O92 Er27 O107 109.5(4) . .
O47 Er27 O107 64.1(3) . .
O34 Er27 O107 71.3(3) . .
O13 Er27 O107 127.7(3) . .
N16 Er27 O107 67.5(5) . .
O98 Er27 O107 129.2(3) . .
N13 Er27 O107 134.4(4) . .
O108 Er27 O107 63.8(6) . .
O92 Er27 C62 114.6(5) . .
O47 Er27 C62 108.9(4) . .
O34 Er27 C62 91.3(5) . .
O13 Er27 C62 167.6(5) . .
N16 Er27 C62 30.6(6) . .
O98 Er27 C62 107.9(5) . .
N13 Er27 C62 90.0(4) . .
O108 Er27 C62 49.1(7) . .
O107 Er27 C62 45.4(4) . .
O92 Er27 Er3 119.1(2) . .
O47 Er27 Er3 81.5(2) . .
O34 Er27 Er3 40.34(17) . .
O13 Er27 Er3 42.4(2) . .
N16 Er27 Er3 102.3(3) . .
O98 Er27 Er3 43.10(18) . .
N13 Er27 Er3 103.8(3) . .
O108 Er27 Er3 174.2(6) . .
O107 Er27 Er3 110.5(3) . .
C62 Er27 Er3 126.3(5) . .
O92 Er27 Er6 113.9(2) . .
O47 Er27 Er6 37.2(2) . .
O34 Er27 Er6 36.23(18) . .
O13 Er27 Er6 74.47(19) . .
N16 Er27 Er6 100.7(3) . .
O98 Er27 Er6 99.75(18) . .
N13 Er27 Er6 164.1(2) . .
O108 Er27 Er6 114.4(6) . .
O107 Er27 Er6 55.2(3) . .
C62 Er27 Er6 95.5(3) . .
Er3 Er27 Er6 60.997(17) . .
O36 Er28 O25 72.7(2) . .
O36 Er28 O33 68.6(3) . .
O25 Er28 O33 77.6(3) . .
O36 Er28 O97 77.5(3) . .
O25 Er28 O97 146.7(3) . .
O33 Er28 O97 78.0(3) . .
O36 Er28 N17 101.5(5) . .
O25 Er28 N17 121.0(4) . .
O33 Er28 N17 156.5(4) . .
O97 Er28 N17 79.0(4) . .
O36 Er28 O89 124.1(3) . .
O25 Er28 O89 67.2(3) . .
O33 Er28 O89 66.1(3) . .
O97 Er28 O89 121.3(4) . .
N17 Er28 O89 132.1(5) . .
O36 Er28 N10 152.3(4) . .
O25 Er28 N10 125.8(3) . .
O33 Er28 N10 93.8(4) . .
O97 Er28 N10 78.0(4) . .
N17 Er28 N10 86.3(5) . .
O89 Er28 N10 60.7(4) . .
O36 Er28 O51 61.4(4) . .
O25 Er28 O51 69.6(3) . .
O33 Er28 O51 125.9(3) . .
O97 Er28 O51 108.4(4) . .
N17 Er28 O51 58.0(5) . .
O89 Er28 O51 130.2(3) . .
N10 Er28 O51 140.3(4) . .
O36 Er28 Er9 80.8(2) . .
O25 Er28 Er9 41.20(18) . .
O33 Er28 Er9 41.8(2) . .
O97 Er28 Er9 119.8(3) . .
N17 Er28 Er9 160.9(3) . .
O89 Er28 Er9 43.4(2) . .
N10 Er28 Er9 100.4(3) . .
O51 Er28 Er9 108.7(3) . .
O36 Er28 Er4 36.88(19) . .
O25 Er28 Er4 36.82(16) . .
O33 Er28 Er4 75.4(2) . .
O97 Er28 Er4 114.3(2) . .
N17 Er28 Er4 110.0(4) . .
O89 Er28 Er4 100.0(2) . .
N10 Er28 Er4 160.7(3) . .
O51 Er28 Er4 52.5(3) . .
Er9 Er28 Er4 60.842(17) . .
O36 Er28 Er3 33.9(3) . .
O25 Er28 Er3 78.20(16) . .
O33 Er28 Er3 35.7(2) . .
O97 Er28 Er3 68.8(2) . .
N17 Er28 Er3 128.4(4) . .
O89 Er28 Er3 99.4(2) . .
N10 Er28 Er3 122.8(3) . .
O51 Er28 Er3 94.9(2) . .
Er9 Er28 Er3 62.381(18) . .
Er4 Er28 Er3 54.998(17) . .
O6W Er29 O42 106.6(5) . .
O6W Er29 O45 135.0(5) . .
O42 Er29 O45 71.7(3) . .
O6W Er29 O73 69.0(5) . .
O42 Er29 O73 78.6(3) . .
O45 Er29 O73 146.0(3) . .
O6W Er29 O16 146.5(5) . .
O42 Er29 O16 69.1(3) . .
O45 Er29 O16 76.7(3) . .
O73 Er29 O16 77.7(3) . .
O6W Er29 O68 128.2(5) . .
O42 Er29 O68 125.0(3) . .
O45 Er29 O68 67.5(3) . .
O73 Er29 O68 120.9(3) . .
O16 Er29 O68 66.9(3) . .
O6W Er29 O1W 71.0(6) . .
O42 Er29 O1W 128.7(5) . .
O45 Er29 O1W 76.2(4) . .
O73 Er29 O1W 136.9(4) . .
O16 Er29 O1W 138.7(4) . .
O68 Er29 O1W 74.1(4) . .
O6W Er29 N3 71.4(6) . .
O42 Er29 N3 151.0(4) . .
O45 Er29 N3 130.9(4) . .
O73 Er29 N3 73.8(4) . .
O16 Er29 N3 96.3(4) . .
O68 Er29 N3 65.3(4) . .
O1W Er29 N3 78.9(5) . .
O6W Er29 O50 63.1(6) . .
O42 Er29 O50 69.1(4) . .
O45 Er29 O50 75.5(3) . .
O73 Er29 O50 108.9(3) . .
O16 Er29 O50 135.2(4) . .
O68 Er29 O50 129.7(3) . .
O1W Er29 O50 64.8(5) . .
N3 Er29 O50 128.5(5) . .
O6W Er29 Er12 169.4(4) . .
O42 Er29 Er12 81.4(2) . .
O45 Er29 Er12 40.20(19) . .
O73 Er29 Er12 120.1(2) . .
O16 Er29 Er12 42.44(19) . .
O68 Er29 Er12 43.72(18) . .
O1W Er29 Er12 98.7(4) . .
N3 Er29 Er12 105.0(3) . .
O50 Er29 Er12 115.2(2) . .
O6W Er29 Er7 121.8(5) . .
O42 Er29 Er7 36.9(2) . .
O45 Er29 Er7 35.91(19) . .
O73 Er29 Er7 115.3(2) . .
O16 Er29 Er7 75.7(2) . .
O68 Er29 Er7 100.23(18) . .
O1W Er29 Er7 98.9(4) . .
N3 Er29 Er7 165.5(3) . .
O50 Er29 Er7 61.2(3) . .
Er12 Er29 Er7 60.865(17) . .
O6W Er29 Er8 128.6(4) . .
O42 Er29 Er8 34.9(2) . .
O45 Er29 Er8 76.12(19) . .
O73 Er29 Er8 70.1(2) . .
O16 Er29 Er8 35.0(2) . .
O68 Er29 Er8 99.19(18) . .
O1W Er29 Er8 152.0(4) . .
N3 Er29 Er8 123.7(4) . .
O50 Er29 Er8 103.7(3) . .
Er12 Er29 Er8 61.783(17) . .
Er7 Er29 Er8 54.825(16) . .
O70 Er30 O31 113.7(4) . .
O70 Er30 O37 86.8(4) . .
O31 Er30 O37 73.6(3) . .
O70 Er30 O6 150.6(5) . .
O31 Er30 O6 76.0(3) . .
O37 Er30 O6 68.9(3) . .
O70 Er30 O8W 72.5(5) . .
O31 Er30 O8W 78.6(4) . .
O37 Er30 O8W 134.7(5) . .
O6 Er30 O8W 136.5(4) . .
O70 Er30 O100 80.8(4) . .
O31 Er30 O100 145.7(3) . .
O37 Er30 O100 76.6(3) . .
O6 Er30 O100 77.7(3) . .
O8W Er30 O100 135.5(4) . .
O70 Er30 O74 143.2(5) . .
O31 Er30 O74 64.9(3) . .
O37 Er30 O74 124.2(3) . .
O6 Er30 O74 66.2(3) . .
O8W Er30 O74 71.3(4) . .
O100 Er30 O74 122.2(3) . .
O70 Er30 N5 98.9(4) . .
O31 Er30 N5 127.2(4) . .
O37 Er30 N5 151.5(4) . .
O6 Er30 N5 95.4(3) . .
O8W Er30 N5 73.1(5) . .
O100 Er30 N5 76.8(4) . .
O74 Er30 N5 64.1(4) . .
O70 Er30 Er8 154.4(3) . .
O31 Er30 Er8 40.9(2) . .
O37 Er30 Er8 81.9(2) . .
O6 Er30 Er8 40.6(2) . .
O8W Er30 Er8 99.6(3) . .
O100 Er30 Er8 118.3(2) . .
O74 Er30 Er8 42.32(18) . .
N5 Er30 Er8 101.9(3) . .
O70 Er30 Er17 96.7(3) . .
O31 Er30 Er17 36.9(2) . .
O37 Er30 Er17 37.7(2) . .
O6 Er30 Er17 74.44(18) . .
O8W Er30 Er17 104.1(4) . .
O100 Er30 Er17 114.0(3) . .
O74 Er30 Er17 98.25(18) . .
N5 Er30 Er17 162.3(3) . .
Er8 Er30 Er17 60.897(17) . .
O70 Er30 Er13 116.6(4) . .
O31 Er30 Er13 78.3(2) . .
O37 Er30 Er13 34.5(2) . .
O6 Er30 Er13 35.6(2) . .
O8W Er30 Er13 156.9(3) . .
O100 Er30 Er13 67.5(3) . .
O74 Er30 Er13 99.5(2) . .
N5 Er30 Er13 122.9(3) . .
Er8 Er30 Er13 62.600(19) . .
Er17 Er30 Er13 55.242(17) . .
Er8 O1 Er13 109.0(3) . .
Er8 O1 Er17 104.0(3) . .
Er13 O1 Er17 95.6(3) . .
Er8 O1 H1A 115.3 . .
Er13 O1 H1A 115.3 . .
Er17 O1 H1A 115.3 . .
Er3 O2 Er6 106.2(3) . .
Er3 O2 Er16 109.7(3) . .
Er6 O2 Er16 95.6(2) . .
Er3 O2 H2A 114.5 . .
Er6 O2 H2A 114.5 . .
Er16 O2 H2A 114.5 . .
Er2 O3 Er1 109.3(3) . .
Er2 O3 Er7 103.7(3) . .
Er1 O3 Er7 94.2(3) . .
Er2 O3 H3A 115.7 . .
Er1 O3 H3A 115.7 . .
Er7 O3 H3A 115.7 . .
Er5 O4 Er13 109.2(3) . .
Er5 O4 Er23 107.5(3) . .
Er13 O4 Er23 97.4(3) . .
Er5 O4 H4A 113.8 . .
Er13 O4 H4A 113.8 . .
Er23 O4 H4A 113.8 . .
Er9 O5 Er3 107.4(3) . .
Er9 O5 Er4 102.3(3) . .
Er3 O5 Er4 92.4(3) . .
Er9 O5 H5A 117.1 . .
Er3 O5 H5A 117.1 . .
Er4 O5 H5A 117.1 . .
Er13 O6 Er8 109.9(3) . .
Er13 O6 Er30 108.4(3) . .
Er8 O6 Er30 98.4(3) . .
Er13 O6 H6A 113.0 . .
Er8 O6 H6A 113.0 . .
Er30 O6 H6A 113.0 . .
Er13 O7 Er5 110.5(3) . .
Er13 O7 Er10 104.3(3) . .
Er5 O7 Er10 95.4(3) . .
Er13 O7 H7A 114.9 . .
Er5 O7 H7A 114.9 . .
Er10 O7 H7A 114.9 . .
Er11 O8 Er17 103.5(3) . 3_656
Er11 O8 Er9 107.5(2) . .
Er17 O8 Er9 95.5(2) 3_656 .
Er11 O8 H8A 116.0 . .
Er17 O8 H8A 116.0 3_656 .
Er9 O8 H8A 116.0 . .
Er16 O9 Er15 105.8(3) . .
Er16 O9 Er11 109.3(3) . .
Er15 O9 Er11 95.6(3) . .
Er16 O9 H9A 114.8 . .
Er15 O9 H9A 114.8 . .
Er11 O9 H9A 114.8 . .
Er1 O10 Er2 109.2(3) . .
Er1 O10 Er19 109.1(3) . .
Er2 O10 Er19 96.3(3) . .
Er1 O10 H10A 113.6 . .
Er2 O10 H10A 113.6 . .
Er19 O10 H10A 113.6 . .
Er18 O11 Er15 105.0(3) 3_656 .
Er18 O11 Er14 108.2(3) 3_656 .
Er15 O11 Er14 95.2(2) . .
Er18 O11 H11A 115.4 3_656 .
Er15 O11 H11A 115.4 . .
Er14 O11 H11A 115.4 . .
Er12 O12 Er8 108.3(3) . .
Er12 O12 Er7 103.6(3) . .
Er8 O12 Er7 94.0(3) . .
Er12 O12 H12A 116.1 . .
Er8 O12 H12A 116.1 . .
Er7 O12 H12A 116.1 . .
Er16 O13 Er27 110.9(3) . .
Er16 O13 Er3 108.6(3) . .
Er27 O13 Er3 96.2(3) . .
Er16 O13 H13A 113.3 . .
Er27 O13 H13A 113.3 . .
Er3 O13 H13A 113.3 . .
Er6 O14 Er25 107.5(3) . .
Er6 O14 Er5 106.2(3) . .
Er25 O14 Er5 100.3(3) . .
Er6 O14 H14A 113.9 . .
Er25 O14 H14A 113.9 . .
Er5 O14 H14A 113.9 . .
Er22 O15 Er15 107.1(3) . .
Er22 O15 Er16 99.5(3) . .
Er15 O15 Er16 103.5(3) . .
Er22 O15 H15A 115.0 . .
Er15 O15 H15A 115.0 . .
Er16 O15 H15A 115.0 . .
Er8 O16 Er29 108.1(3) . .
Er8 O16 Er12 107.1(3) . .
Er29 O16 Er12 95.1(3) . .
Er8 O16 H16A 114.9 . .
Er29 O16 H16A 114.9 . .
Er12 O16 H16A 114.9 . .
Er14 O17 Er18 109.5(3) . .
Er14 O17 Er10 104.0(3) . .
Er18 O17 Er10 94.5(3) . .
Er14 O17 H17A 115.5 . .
Er18 O17 H17A 115.5 . .
Er10 O17 H17A 115.5 . .
Er2 O18 Er1 110.5(3) . 3_656
Er2 O18 Er20 108.6(3) . 3_656
Er1 O18 Er20 98.2(3) 3_656 3_656
Er2 O18 H18A 112.8 . .
Er1 O18 H18A 112.8 3_656 .
Er20 O18 H18A 112.8 3_656 .
Er11 O19 Er16 109.3(3) . .
Er11 O19 Er22 109.7(3) . .
Er16 O19 Er22 99.4(3) . .
Er11 O19 H19A 112.5 . .
Er16 O19 H19A 112.5 . .
Er22 O19 H19A 112.5 . .
Er5 O20 Er6 106.5(3) . .
Er5 O20 Er12 109.2(3) . .
Er6 O20 Er12 95.3(2) . .
Er5 O20 H20A 114.7 . .
Er6 O20 H20A 114.7 . .
Er12 O20 H20A 114.7 . .
Er24 O21 Er15 108.5(3) 3_656 .
Er24 O21 Er18 100.7(3) 3_656 3_656
Er15 O21 Er18 105.2(3) . 3_656
Er24 O21 H21A 113.8 3_656 .
Er15 O21 H21A 113.8 . .
Er18 O21 H21A 113.8 3_656 .
Er23 O22 Er10 107.1(3) . .
Er23 O22 Er13 100.8(3) . .
Er10 O22 Er13 103.3(3) . .
Er23 O22 H22A 114.7 . .
Er10 O22 H22A 114.7 . .
Er13 O22 H22A 114.7 . .
Er4 O23 Er1 105.2(3) 3_656 3_656
Er4 O23 Er2 97.1(2) 3_656 .
Er1 O23 Er2 109.0(3) 3_656 .
Er4 O23 H23A 114.6 3_656 .
Er1 O23 H23A 114.6 3_656 .
Er2 O23 H23A 114.6 . .
Er14 O24 Er10 103.8(3) . .
Er14 O24 Er21 98.9(3) . .
Er10 O24 Er21 103.6(3) . .
Er14 O24 H24A 116.1 . .
Er10 O24 H24A 116.1 . .
Er21 O24 H24A 116.1 . .
Er4 O25 Er28 106.2(3) . .
Er4 O25 Er9 103.7(3) . .
Er28 O25 Er9 98.4(3) . .
Er4 O25 H25A 115.5 . .
Er28 O25 H25A 115.5 . .
Er9 O25 H25A 115.5 . .
Er12 O26 Er25 110.4(3) . .
Er12 O26 Er5 106.6(3) . .
Er25 O26 Er5 96.5(3) . .
Er12 O26 H26A 114.0 . .
Er25 O26 H26A 114.0 . .
Er5 O26 H26A 114.0 . .
Er14 O27 Er24 111.7(3) . 3_656
Er14 O27 Er15 98.4(3) . .
Er24 O27 Er15 106.0(3) 3_656 .
Er14 O27 H27A 113.2 . .
Er24 O27 H27A 113.2 3_656 .
Er15 O27 H27A 113.2 . .
Er19 O28 Er7 108.3(4) . .
Er19 O28 Er2 100.9(3) . .
Er7 O28 Er2 105.4(3) . .
Er19 O28 H28A 113.7 . .
Er7 O28 H28A 113.7 . .
Er2 O28 H28A 113.7 . .
Er15 O29 Er11 97.7(3) . .
Er15 O29 Er22 107.7(3) . .
Er11 O29 Er22 111.1(4) . .
Er15 O29 H29A 113.1 . .
Er11 O29 H29A 113.1 . .
Er22 O29 H29A 113.1 . .
Er11 O30 Er17 105.3(3) 3_656 .
Er11 O30 Er26 99.6(3) 3_656 .
Er17 O30 Er26 103.6(3) . .
Er11 O30 H30A 115.5 3_656 .
Er17 O30 H30A 115.5 . .
Er26 O30 H30A 115.5 . .
Er30 O31 Er8 99.7(3) . .
Er30 O31 Er17 107.6(4) . .
Er8 O31 Er17 103.3(3) . .
Er30 O31 H31A 114.8 . .
Er8 O31 H31A 114.8 . .
Er17 O31 H31A 114.8 . .
Er18 O32 Er21 110.7(4) . .
Er18 O32 Er14 106.9(3) . .
Er21 O32 Er14 96.7(3) . .
Er18 O32 H32A 113.7 . .
Er21 O32 H32A 113.7 . .
Er14 O32 H32A 113.7 . .
Er3 O33 Er28 108.2(4) . .
Er3 O33 Er9 107.8(3) . .
Er28 O33 Er9 97.1(3) . .
Er3 O33 H33A 114.1 . .
Er28 O33 H33A 114.1 . .
Er9 O33 H33A 114.1 . .
Er6 O34 Er3 106.1(3) . .
Er6 O34 Er27 106.4(3) . .
Er3 O34 Er27 99.1(3) . .
Er6 O34 H34A 114.6 . .
Er3 O34 H34A 114.6 . .
Er27 O34 H34A 114.6 . .
Er1 O35 Er7 95.9(3) . .
Er1 O35 Er19 107.9(3) . .
Er7 O35 Er19 102.6(3) . .
Er1 O35 H35A 116.0 . .
Er7 O35 H35A 116.0 . .
Er19 O35 H35A 116.0 . .
Er3 O36 Er28 111.6(4) . .
Er3 O36 Er4 97.8(3) . .
Er28 O36 Er4 106.5(3) . .
Er3 O36 H36A 113.2 . .
Er28 O36 H36A 113.2 . .
Er4 O36 H36A 113.2 . .
Er13 O37 Er30 110.1(4) . .
Er13 O37 Er17 97.2(3) . .
Er30 O37 Er17 105.1(4) . .
Er13 O37 H37A 114.3 . .
Er30 O37 H37A 114.3 . .
Er17 O37 H37A 114.3 . .
Er4 O38 Er2 98.2(3) . 3_656
Er4 O38 Er20 106.7(4) . .
Er2 O38 Er20 111.0(4) 3_656 .
Er4 O38 H38A 113.3 . .
Er2 O38 H38A 113.3 3_656 .
Er20 O38 H38A 113.3 . .
Er20 O39 Er1 101.5(3) . .
Er20 O39 Er4 107.0(3) . .
Er1 O39 Er4 104.5(3) . .
Er20 O39 H39A 114.2 . .
Er1 O39 H39A 114.2 . .
Er4 O39 H39A 114.2 . .
Er5 O40 Er23 114.2(4) . .
Er5 O40 Er10 99.0(4) . .
Er23 O40 Er10 103.6(4) . .
Er5 O40 H40A 113.0 . .
Er23 O40 H40A 113.0 . .
Er10 O40 H40A 113.0 . .
Er18 O41 Er10 98.1(3) . .
Er18 O41 Er21 110.1(4) . .
Er10 O41 Er21 105.7(3) . .
Er18 O41 H41A 113.9 . .
Er10 O41 H41A 113.9 . .
Er21 O41 H41A 113.9 . .
Er7 O42 Er8 96.9(3) . .
Er7 O42 Er29 105.6(3) . .
Er8 O42 Er29 109.8(4) . .
Er7 O42 H42A 114.3 . .
Er8 O42 H42A 114.3 . .
Er29 O42 H42A 114.3 . .
Er9 O43 Er26 110.4(3) . 3_656
Er9 O43 Er11 108.1(3) . .
Er26 O43 Er11 97.0(3) 3_656 .
Er9 O43 H43A 113.4 . .
Er26 O43 H43A 113.4 3_656 .
Er11 O43 H43A 113.4 . .
Er6 O44 Er12 97.7(3) . .
Er6 O44 Er25 105.7(4) . .
Er12 O44 Er25 107.4(4) . .
Er6 O44 H44A 114.8 . .
Er12 O44 H44A 114.8 . .
Er25 O44 H44A 114.8 . .
Er7 O45 Er12 106.5(3) . .
Er7 O45 Er29 106.7(4) . .
Er12 O45 Er29 99.1(3) . .
Er7 O45 H45A 114.4 . .
Er12 O45 H45A 114.4 . .
Er29 O45 H45A 114.4 . .
Er14 O46 Er24 108.6(3) . 3_656
Er14 O46 Er18 108.5(3) . 3_656
Er24 O46 Er18 97.2(3) 3_656 3_656
Er14 O46 H46A 113.8 . .
Er24 O46 H46A 113.8 3_656 .
Er18 O46 H46A 113.8 3_656 .
Er16 O47 Er6 97.0(3) . .
Er16 O47 Er27 109.9(4) . .
Er6 O47 Er27 105.5(3) . .
Er16 O47 H47A 114.3 . .
Er6 O47 H47A 114.3 . .
Er27 O47 H47A 114.3 . .
Er9 O48 Er17 102.1(3) . 3_656
Er9 O48 Er26 112.8(4) . 3_656
Er17 O48 Er26 105.1(4) 3_656 3_656
Er9 O48 H48G 112.1 . .
Er17 O48 H48G 112.1 3_656 .
Er26 O48 H48G 112.1 3_656 .
C69 O51 Er20 99.6(8) . .
C69 O51 Er28 96.8(9) . .
Er20 O51 Er28 159.9(5) . .
C69 O58 Er20 111.4(10) . .
C1 O61 Er19 131.4(8) . .
C1 O62 Er1 127.3(8) . .
C1 O62 Er20 124.5(8) . .
Er1 O62 Er20 93.5(2) . .
C3 O63 H63B 109.5 . .
C5 O64 Er22 134.4(9) . 3_656
C5 O65 Er11 132.2(8) . 3_656
C5 O65 Er26 118.7(8) . .
Er11 O65 Er26 94.4(3) 3_656 .
C9 O67 Er25 139.9(10) . .
C9 O68 Er12 125.1(8) . .
C9 O68 Er29 127.1(7) . .
Er12 O68 Er29 92.1(3) . .
C11 O69 H69A 109.5 . .
C13 O70 Er30 113.1(10) . .
C13 O71 Er26 122.2(10) . .
C15 O72 H72A 109.5 . .
C17 O73 Er29 135.4(10) . .
C17 O74 Er8 128.7(8) . .
C17 O74 Er30 124.4(8) . .
Er8 O74 Er30 92.8(3) . .
C19 O75 H75A 109.5 . .
C21 O76 Er20 138.2(11) . 3_656
C21 O77 Er2 128.1(9) . .
C21 O77 Er19 123.3(9) . .
Er2 O77 Er19 90.9(3) . .
C23 O78 H78A 109.5 . .
C25 O79 Er21 136.7(10) . .
C25 O80 Er18 136.3(10) . .
C25 O80 Er24 122.4(10) . .
Er18 O80 Er24 93.3(3) . .
C29 O82 Er24 114.1(8) . 3_656
C29 O83 Er22 114.1(9) . .
C31 O84 Er22 120.8(8) . .
C31 O84 H84A 119.6 . .
Er22 O84 H84A 119.6 . .
C33 O85 Er24 134.8(8) . 3_656
C33 O86 Er14 132.5(9) . .
C33 O86 Er21 125.0(8) . .
Er14 O86 Er21 93.8(3) . .
C35 O87 H87A 109.5 . .
C37 O88 Er26 132.3(11) . 3_656
C37 O89 Er9 118.9(9) . .
C37 O89 Er28 135.5(9) . .
Er9 O89 Er28 92.9(3) . .
C39 O90 H90A 109.5 . .
C41 O91 Er16 122.0(9) . .
C41 O91 Er22 126.1(9) . .
Er16 O91 Er22 93.8(3) . .
C41 O92 Er27 136.8(10) . .
C43 O93 H93A 109.5 . .
C45 O94 Er5 126.7(10) . .
C45 O94 Er25 129.4(10) . .
Er5 O94 Er25 91.5(3) . .
C45 O95 Er23 138.0(11) . .
C47 O96 H96A 109.5 . .
C49 O97 Er28 142.7(9) . .
C49 O98 Er3 129.9(7) . .
C49 O98 Er27 127.0(7) . .
Er3 O98 Er27 93.5(3) . .
C53 O100 Er30 142.1(10) . .
C53 O101 Er13 139.1(9) . .
C53 O101 Er23 118.6(9) . .
Er13 O101 Er23 93.9(3) . .
C57 O103 Er23 108.8(11) . .
C57 O104 Er21 114.9(10) . .
C59 O105 Er21 128.1(8) . .
C59 O105 H10E 116.0 . .
Er21 O105 H10E 116.0 . .
C61 O106 Er25 89.7(13) . .
C61 O107 Er27 115.6(9) . .
C61 O107 Er25 82.1(7) . .
Er27 O107 Er25 157.5(5) . .
C63 O108 Er27 106.4(15) . .
C63 O108 H10F 109.5 . .
Er27 O108 H10F 110.9 . .
C65 O109 Er12 136.5(8) . .
C65 O109 Er6 133.9(7) . .
Er12 O109 Er6 89.6(3) . .
C65 O110 Er3 134.1(8) . .
C65 O110 Er4 135.9(7) . .
Er3 O110 Er4 89.7(3) . .
C65 O111 Er1 132.9(7) . .
C65 O111 Er7 139.5(7) . .
Er1 O111 Er7 87.4(2) . .
C66 O112 Er8 134.8(8) . 3_656
C66 O112 Er7 137.7(8) . 3_656
Er8 O112 Er7 87.5(2) 3_656 3_656
C66 O113 Er9 137.5(8) . .
C66 O113 Er17 134.3(8) . 3_656
Er9 O113 Er17 88.2(3) . 3_656
C66 O114 Er2 136.4(7) . 3_656
C66 O114 Er4 136.3(7) . .
Er2 O114 Er4 87.3(2) 3_656 .
C67 O115 Er14 136.1(8) . .
C67 O115 Er15 135.9(8) . .
Er14 O115 Er15 88.0(2) . .
C67 O116 Er5 137.2(7) . .
C67 O116 Er10 133.7(7) . .
Er5 O116 Er10 89.0(2) . .
C67 O117 Er16 128.8(7) . .
C67 O117 Er6 141.7(7) . .
Er16 O117 Er6 89.4(2) . .
C68 O118 Er18 133.0(8) . 3_656
C68 O118 Er10 137.8(8) . 3_656
Er18 O118 Er10 89.1(2) 3_656 3_656
C68 O119 Er13 132.6(7) . 3_656
C68 O119 Er17 138.3(7) . 3_656
Er13 O119 Er17 89.1(3) 3_656 3_656
C68 O120 Er11 134.8(7) . .
C68 O120 Er15 136.7(7) . .
Er11 O120 Er15 88.4(2) . .
C2 N1 Er20 118.9(9) . .
C2 N1 H1B 107.6 . .
Er20 N1 H1B 107.6 . .
C2 N1 H1C 107.6 . .
Er20 N1 H1C 107.6 . .
H1B N1 H1C 107.0 . .
C6 N2 Er26 125.6(9) . .
C6 N2 H2B 105.9 . .
Er26 N2 H2B 105.9 . .
C6 N2 H2C 105.9 . .
Er26 N2 H2C 105.9 . .
H2B N2 H2C 106.2 . .
C10 N3 Er29 118.1(11) . .
C10 N3 H3B 107.8 . .
Er29 N3 H3B 107.8 . .
C10 N3 H3C 107.8 . .
Er29 N3 H3C 107.8 . .
H3B N3 H3C 107.1 . .
C14 N4 Er26 109.2(7) . .
C14 N4 H4B 109.8 . .
Er26 N4 H4B 109.8 . .
C14 N4 H4C 109.8 . .
Er26 N4 H4C 109.8 . .
H4B N4 H4C 108.3 . .
C18 N5 Er30 121.6(9) . .
C18 N5 H5B 106.9 . .
Er30 N5 H5B 106.9 . .
C18 N5 H5C 106.9 . .
Er30 N5 H5C 106.9 . .
H5B N5 H5C 106.7 . .
C22 N6 Er19 114.1(9) . .
C22 N6 H6B 108.7 . .
Er19 N6 H6B 108.7 . .
C22 N6 H6C 108.7 . .
Er19 N6 H6C 108.7 . .
H6B N6 H6C 107.6 . .
C26 N7 Er24 122.4(10) . .
C26 N7 H7B 106.7 . .
Er24 N7 H7B 106.7 . .
C26 N7 H7C 106.7 . .
Er24 N7 H7C 106.7 . .
H7B N7 H7C 106.6 . .
C30 N8 Er22 112.7(7) . .
C30 N8 H8B 109.1 . .
Er22 N8 H8B 109.1 . .
C30 N8 H8C 109.1 . .
Er22 N8 H8C 109.1 . .
H8B N8 H8C 107.8 . .
C34 N9 Er21 119.5(7) . .
C34 N9 H9B 107.4 . .
Er21 N9 H9B 107.4 . .
C34 N9 H9C 107.4 . .
Er21 N9 H9C 107.4 . .
H9B N9 H9C 107.0 . .
C38 N10 Er28 123.7(8) . .
C38 N10 H10B 106.4 . .
Er28 N10 H10B 106.4 . .
C38 N10 H10C 106.4 . .
Er28 N10 H10C 106.4 . .
H10B N10 H10C 106.5 . .
C42 N11 Er22 122.8(10) . .
C42 N11 H11B 106.6 . .
Er22 N11 H11B 106.6 . .
C42 N11 H11C 106.6 . .
Er22 N11 H11C 106.6 . .
H11B N11 H11C 106.6 . .
C46 N12 Er25 120.1(8) . .
C46 N12 H12B 107.3 . .
Er25 N12 H12B 107.3 . .
C46 N12 H12C 107.3 . .
Er25 N12 H12C 107.3 . .
H12B N12 H12C 106.9 . .
C50 N13 Er27 123.2(8) . .
C50 N13 H13B 106.5 . .
Er27 N13 H13B 106.5 . .
C50 N13 H13C 106.5 . .
Er27 N13 H13C 106.5 . .
H13B N13 H13C 106.5 . .
C51 N14 Er23 120.2(7) . .
C51 N14 H14B 107.3 . .
Er23 N14 H14B 107.3 . .
C51 N14 H14C 107.2 . .
Er23 N14 H14C 107.3 . .
H14B N14 H14C 106.9 . .
C58 N15 Er21 105.0(8) . .
C58 N15 H15B 110.8 . .
Er21 N15 H15B 110.7 . .
C58 N15 H15C 110.7 . .
Er21 N15 H15C 110.7 . .
H15B N15 H15C 108.8 . .
C62 N16 Er27 95.6(12) . .
C62 N16 H16B 112.6 . .
Er27 N16 H16B 112.6 . .
C62 N16 H16C 112.6 . .
Er27 N16 H16C 112.6 . .
H16B N16 H16C 110.1 . .
C70 N17 Er28 108.1(12) . .
C70 N17 H17B 110.1 . .
Er28 N17 H17B 110.1 . .
C70 N17 H17C 110.1 . .
Er28 N17 H17C 110.1 . .
H17B N17 H17C 108.4 . .
O62 C1 O61 132.1(13) . .
O62 C1 C2 124.0(13) . .
O61 C1 C2 103.7(11) . .
N1 C2 C1 106.6(11) . .
N1 C2 C3 107.2(11) . .
C1 C2 C3 106.3(10) . .
N1 C2 H2D 112.1 . .
C1 C2 H2D 112.1 . .
C3 C2 H2D 112.1 . .
O63 C3 C2 114.4(12) . .
O63 C3 C4 103.5(12) . .
C2 C3 C4 107.9(11) . .
O63 C3 H3D 110.3 . .
C2 C3 H3D 110.3 . .
C4 C3 H3D 110.3 . .
C3 C4 H4D 109.5 . .
C3 C4 H4E 109.5 . .
H4D C4 H4E 109.5 . .
C3 C4 H4F 109.5 . .
H4D C4 H4F 109.5 . .
H4E C4 H4F 109.5 . .
O64 C5 O65 116.5(13) . .
O64 C5 C6 114.0(13) . .
O65 C5 C6 126.9(13) . .
C7 C6 C5 113.8(11) . .
C7 C6 N2 127.0(12) . .
C5 C6 N2 98.3(11) . .
C7 C6 H6D 105.2 . .
C5 C6 H6D 105.2 . .
N2 C6 H6D 105.2 . .
C8 C7 C6 98.2(11) . .
C7 C8 H8D 109.5 . .
C7 C8 H8E 109.5 . .
H8D C8 H8E 109.5 . .
C7 C8 H8F 109.5 . .
H8D C8 H8F 109.5 . .
H8E C8 H8F 109.5 . .
O67 C9 O68 119.6(13) . .
O67 C9 C10 131.7(14) . .
O68 C9 C10 107.8(12) . .
N3 C10 C11 123.9(15) . .
N3 C10 C9 118.8(13) . .
C11 C10 C9 101.9(16) . .
N3 C10 H10D 103.1 . .
C11 C10 H10D 103.1 . .
C9 C10 H10D 103.1 . .
C10 C11 C12 104.8(18) . .
C10 C11 O69 95.6(14) . .
C12 C11 O69 96.2(18) . .
C10 C11 H11D 118.6 . .
C12 C11 H11D 118.6 . .
O69 C11 H11D 118.6 . .
C11 C12 H12D 109.5 . .
C11 C12 H12E 109.5 . .
H12D C12 H12E 109.5 . .
C11 C12 H12F 109.5 . .
H12D C12 H12F 109.5 . .
H12E C12 H12F 109.5 . .
O71 C13 C14 120.1(14) . .
O71 C13 O70 117.7(14) . .
C14 C13 O70 122.1(14) . .
C13 C14 N4 116.6(12) . .
C13 C14 C15 119.1(12) . .
N4 C14 C15 106.2(10) . .
C13 C14 H14D 104.4 . .
N4 C14 H14D 104.4 . .
C15 C14 H14D 104.4 . .
O72 C15 C14 103.1(15) . .
O72 C15 C16 115.8(19) . .
C14 C15 C16 124.1(14) . .
O72 C15 H15D 103.9 . .
C14 C15 H15D 103.9 . .
C16 C15 H15D 103.9 . .
C15 C16 H16D 109.5 . .
C15 C16 H16E 109.5 . .
H16D C16 H16E 109.5 . .
C15 C16 H16F 109.5 . .
H16D C16 H16F 109.5 . .
H16E C16 H16F 109.5 . .
O73 C17 O74 124.6(13) . .
O73 C17 C18 117.2(14) . .
O74 C17 C18 117.8(13) . .
C17 C18 C19 108.9(12) . .
C17 C18 N5 109.1(12) . .
C19 C18 N5 113.1(12) . .
C17 C18 H18B 108.6 . .
C19 C18 H18B 108.6 . .
N5 C18 H18B 108.6 . .
O75 C19 C18 112.1(15) . .
O75 C19 C20 98.3(15) . .
C18 C19 C20 113.0(14) . .
O75 C19 H19B 110.9 . .
C18 C19 H19B 110.9 . .
C20 C19 H19B 110.9 . .
C19 C20 H20B 109.5 . .
C19 C20 H20C 109.5 . .
H20B C20 H20C 109.5 . .
C19 C20 H20D 109.5 . .
H20B C20 H20D 109.5 . .
H20C C20 H20D 109.5 . .
O76 C21 O77 125.5(15) . .
O76 C21 C22 118.5(15) . .
O77 C21 C22 115.2(14) . .
C23 C22 C21 109.2(13) . .
C23 C22 N6 119.4(13) . .
C21 C22 N6 118.3(13) . .
C23 C22 H22B 102.2 . .
C21 C22 H22B 102.2 . .
N6 C22 H22B 102.2 . .
O78 C23 C22 101.3(13) . .
O78 C23 C24 107.3(16) . .
C22 C23 C24 121.2(17) . .
O78 C23 H23B 108.8 . .
C22 C23 H23B 108.8 . .
C24 C23 H23B 108.8 . .
C23 C24 H24B 109.5 . .
C23 C24 H24C 109.5 . .
H24B C24 H24C 109.5 . .
C23 C24 H24D 109.5 . .
H24B C24 H24D 109.5 . .
H24C C24 H24D 109.5 . .
O80 C25 O79 121.9(15) . .
O80 C25 C26 122.3(14) . .
O79 C25 C26 114.6(13) . .
N7 C26 C27 122.6(15) . .
N7 C26 C25 107.3(13) . .
C27 C26 C25 104.9(13) . .
N7 C26 H26B 107.0 . .
C27 C26 H26B 107.0 . .
C25 C26 H26B 107.0 . .
C28 C27 C26 102.0(16) . .
C27 C28 H28B 109.5 . .
C27 C28 H28C 109.5 . .
H28B C28 H28C 109.5 . .
C27 C28 H28D 109.5 . .
H28B C28 H28D 109.5 . .
H28C C28 H28D 109.5 . .
O83 C29 O82 111.0(10) . .
O83 C29 C30 125.4(17) . .
O82 C29 C30 121.0(15) . .
C29 C30 C31 105.6(12) . .
C29 C30 N8 101.7(12) . .
C31 C30 N8 102.7(12) . .
C29 C30 H30B 115.1 . .
C31 C30 H30B 115.1 . .
N8 C30 H30B 115.1 . .
O84 C31 C30 108.8(14) . .
O84 C31 C32 113.5(16) . .
C30 C31 C32 108.7(14) . .
O84 C31 H31B 108.6 . .
C30 C31 H31B 108.6 . .
C32 C31 H31B 108.6 . .
C31 C32 H32B 109.5 . .
C31 C32 H32C 109.5 . .
H32B C32 H32C 109.5 . .
C31 C32 H32D 109.5 . .
H32B C32 H32D 109.5 . .
H32C C32 H32D 109.5 . .
O86 C33 O85 128.2(11) . .
O86 C33 C34 122.6(12) . .
O85 C33 C34 106.2(10) . .
N9 C34 C33 108.8(10) . .
N9 C34 C35 112.3(10) . .
C33 C34 C35 108.7(10) . .
N9 C34 H34B 109.0 . .
C33 C34 H34B 109.0 . .
C35 C34 H34B 109.0 . .
O87 C35 C34 110.3(10) . .
O87 C35 C36 107.8(11) . .
C34 C35 C36 115.1(11) . .
O87 C35 H35B 107.8 . .
C34 C35 H35B 107.8 . .
C36 C35 H35B 107.8 . .
C35 C36 H36B 109.5 . .
C35 C36 H36C 109.5 . .
H36B C36 H36C 109.5 . .
C35 C36 H36D 109.5 . .
H36B C36 H36D 109.5 . .
H36C C36 H36D 109.5 . .
O88 C37 O89 141.1(15) . .
O88 C37 C38 110.7(13) . .
O89 C37 C38 107.9(12) . .
N10 C38 C37 109.0(11) . .
N10 C38 C39 102.5(13) . .
C37 C38 C39 114.0(12) . .
N10 C38 H38B 110.3 . .
C37 C38 H38B 110.3 . .
C39 C38 H38B 110.3 . .
O90 C39 C40 120.5(19) . .
O90 C39 C38 112.1(16) . .
C40 C39 C38 110.4(15) . .
O90 C39 H39B 104.0 . .
C40 C39 H39B 104.0 . .
C38 C39 H39B 104.0 . .
C39 C40 H40B 109.5 . .
C39 C40 H40C 109.5 . .
H40B C40 H40C 109.5 . .
C39 C40 H40D 109.5 . .
H40B C40 H40D 109.5 . .
H40C C40 H40D 109.5 . .
O92 C41 O91 126.8(14) . .
O92 C41 C42 115.9(13) . .
O91 C41 C42 117.2(13) . .
N11 C42 C41 108.5(13) . .
N11 C42 C43 110.5(13) . .
C41 C42 C43 103.6(12) . .
N11 C42 H42B 111.3 . .
C41 C42 H42B 111.3 . .
C43 C42 H42B 111.3 . .
O93 C43 C42 111.0(14) . .
O93 C43 C44 106.9(15) . .
C42 C43 C44 105.9(14) . .
O93 C43 H43B 111.0 . .
C42 C43 H43B 111.0 . .
C44 C43 H43B 111.0 . .
C43 C44 H44B 109.5 . .
C43 C44 H44C 109.5 . .
H44B C44 H44C 109.5 . .
C43 C44 H44D 109.5 . .
H44B C44 H44D 109.5 . .
H44C C44 H44D 109.5 . .
O95 C45 O94 129.8(17) . .
O95 C45 C46 118.1(15) . .
O94 C45 C46 110.4(14) . .
N12 C46 C47 109.7(10) . .
N12 C46 C45 115.4(11) . .
C47 C46 C45 117.6(11) . .
N12 C46 H46B 104.1 . .
C47 C46 H46B 104.1 . .
C45 C46 H46B 104.1 . .
O96 C47 C48 107.0(18) . .
O96 C47 C46 94.7(12) . .
C48 C47 C46 143(3) . .
O96 C47 H47B 102.3 . .
C48 C47 H47B 102.3 . .
C46 C47 H47B 102.3 . .
C47 C48 H48A 109.5 . .
C47 C48 H48B 109.5 . .
H48A C48 H48B 109.5 . .
C47 C48 H48C 109.5 . .
H48A C48 H48C 109.5 . .
H48B C48 H48C 109.5 . .
O97 C49 O98 120.7(9) . .
O97 C49 C50 124.3(13) . .
O98 C49 C50 114.7(12) . .
N13 C50 C52 120.4(13) . .
N13 C50 C49 110.1(11) . .
C52 C50 C49 113.0(12) . .
N13 C50 H50A 103.8 . .
C52 C50 H50A 103.8 . .
C49 C50 H50A 103.8 . .
N14 C51 C55 109.2(10) . .
N14 C51 C53 108.7(11) . .
C55 C51 C53 99.2(9) . .
N14 C51 H51A 112.9 . .
C55 C51 H51A 112.9 . .
C53 C51 H51A 113.0 . .
C56 C52 C50 101(2) . .
O101 C53 O100 115.3(11) . .
O101 C53 C51 123.1(15) . .
O100 C53 C51 121.6(15) . .
C55 C54 H54A 109.4 . .
C55 C54 H54B 109.5 . .
H54A C54 H54B 109.5 . .
C55 C54 H54C 109.5 . .
H54A C54 H54C 109.5 . .
H54B C54 H54C 109.5 . .
C51 C55 C54 94.4(10) . .
C52 C56 H56A 109.5 . .
C52 C56 H56B 109.5 . .
H56A C56 H56B 109.5 . .
C52 C56 H56C 109.5 . .
H56A C56 H56C 109.5 . .
H56B C56 H56C 109.5 . .
O103 C57 O104 124.1(16) . .
O103 C57 C58 119.5(16) . .
O104 C57 C58 115.5(15) . .
N15 C58 C57 113.1(12) . .
N15 C58 C59 110.1(13) . .
C57 C58 C59 106.0(11) . .
N15 C58 H58A 109.2 . .
C57 C58 H58A 109.2 . .
C59 C58 H58A 109.2 . .
O105 C59 C58 98.2(14) . .
O105 C59 C60 105.8(17) . .
C58 C59 C60 110.1(15) . .
O105 C59 H59A 113.8 . .
C58 C59 H59A 113.8 . .
C60 C59 H59A 113.8 . .
C59 C60 H60A 109.5 . .
C59 C60 H60B 109.5 . .
H60A C60 H60B 109.5 . .
C59 C60 H60C 109.5 . .
H60A C60 H60C 109.5 . .
H60B C60 H60C 109.5 . .
O107 C61 O106 117(2) . .
O107 C61 C62 97.5(14) . .
O106 C61 C62 127.8(19) . .
O107 C61 Er25 69.5(8) . .
O106 C61 Er25 61.1(11) . .
C62 C61 Er25 167.0(15) . .
C61 C62 N16 118.3(18) . .
C61 C62 C63 123(2) . .
N16 C62 C63 113.3(13) . .
C61 C62 Er27 99.2(12) . .
N16 C62 Er27 53.7(9) . .
C63 C62 Er27 93.0(12) . .
C61 C62 H62A 97.4 . .
N16 C62 H62A 97.4 . .
C63 C62 H62A 97.4 . .
Er27 C62 H62A 151.0 . .
C64 C63 O108 125(2) . .
C64 C63 C62 122(2) . .
O108 C63 C62 96.3(15) . .
C64 C63 H63A 103.6 . .
O108 C63 H63A 103.6 . .
C62 C63 H63A 103.6 . .
C63 C64 H64A 109.5 . .
C63 C64 H64B 109.5 . .
H64A C64 H64B 109.5 . .
C63 C64 H64C 109.5 . .
H64A C64 H64C 109.5 . .
H64B C64 H64C 109.5 . .
O109 C65 O110 123.3(11) . .
O109 C65 O111 116.0(11) . .
O110 C65 O111 120.5(11) . .
O113 C66 O112 123.7(12) . .
O113 C66 O114 118.6(12) . .
O112 C66 O114 117.7(11) . .
O115 C67 O117 126.2(11) . .
O115 C67 O116 121.8(11) . .
O117 C67 O116 112.0(10) . .
O118 C68 O120 123.0(11) . .
O118 C68 O119 120.4(11) . .
O120 C68 O119 116.5(10) . .
O58 C69 O51 102.4(11) . .
O58 C69 C70 125.4(16) . .
O51 C69 C70 131.9(14) . .
N17 C70 C69 91.6(11) . .

loop_
_geom_bond_atom_site_label_1
_geom_bond_atom_site_label_2
_geom_bond_distance
_geom_bond_site_symmetry_2
Er1 O10 2.294(8) .
Er1 O35 2.310(8) .
Er1 O18 2.319(8) 3_656
Er1 O39 2.321(9) .
Er1 O23 2.331(7) 3_656
Er1 O3 2.353(8) .
Er1 O62 2.409(7) .
Er1 O111 2.464(8) .
Er1 Er7 3.4711(9) .
Er1 Er20 3.5577(10) .
Er1 Er4 3.6899(9) .
Er1 Er2 3.8063(9) 3_656
Er2 O38 2.310(8) 3_656
Er2 O3 2.313(8) .
Er2 O18 2.314(8) .
Er2 O28 2.325(8) .
Er2 O23 2.344(7) .
Er2 O10 2.376(8) .
Er2 O114 2.430(8) 3_656
Er2 O77 2.470(8) .
Er2 Er4 3.4919(9) 3_656
Er2 Er19 3.5533(9) .
Er2 Er7 3.6940(9) .
Er2 Er1 3.8063(9) 3_656
Er3 O36 2.282(11) .
Er3 O2 2.288(7) .
Er3 O33 2.335(9) .
Er3 O34 2.339(7) .
Er3 O110 2.378(8) .
Er3 O5 2.408(7) .
Er3 O13 2.422(8) .
Er3 O98 2.443(8) .
Er3 Er4 3.4762(9) .
Er3 Er27 3.5679(9) .
Er3 Er6 3.7002(9) .
Er3 Er16 3.7983(10) .
Er4 O38 2.309(9) .
Er4 O23 2.314(7) 3_656
Er4 O25 2.324(6) .
Er4 O36 2.332(8) .
Er4 O39 2.347(9) .
Er4 O5 2.409(8) .
Er4 O110 2.549(8) .
Er4 O114 2.626(7) .
Er4 Er2 3.4919(9) 3_656
Er4 Er9 3.6911(9) .
Er5 O40 2.184(9) .
Er5 O20 2.289(7) .
Er5 O4 2.312(7) .
Er5 O14 2.327(8) .
Er5 O7 2.335(7) .
Er5 O116 2.416(8) .
Er5 O26 2.443(8) .
Er5 O94 2.453(8) .
Er5 Er10 3.4858(9) .
Er5 Er25 3.5664(9) .
Er5 Er6 3.6983(9) .
Er5 Er23 3.8000(10) .
Er6 O44 2.279(9) .
Er6 O34 2.291(7) .
Er6 O14 2.298(8) .
Er6 O20 2.326(6) .
Er6 O47 2.330(8) .
Er6 O2 2.337(6) .
Er6 O117 2.511(8) .
Er6 O109 2.552(8) .
Er6 Er16 3.4762(9) .
Er6 Er12 3.4810(9) .
Er7 O45 2.272(7) .
Er7 O42 2.312(9) .
Er7 O28 2.318(9) .
Er7 O35 2.363(9) .
Er7 O12 2.374(7) .
Er7 O3 2.385(7) .
Er7 O111 2.560(7) .
Er7 O112 2.606(8) 3_656
Er7 Er8 3.4668(9) .
Er7 Er12 3.6845(9) .
Er8 O16 2.304(8) .
Er8 O42 2.320(10) .
Er8 O1 2.327(8) .
Er8 O6 2.328(8) .
Er8 O31 2.349(8) .
Er8 O12 2.365(7) .
Er8 O74 2.383(8) .
Er8 O112 2.405(8) 3_656
Er8 Er30 3.5354(10) .
Er8 Er17 3.6883(9) .
Er8 Er12 3.7940(9) .
Er9 O48 2.226(9) .
Er9 O43 2.302(8) .
Er9 O5 2.331(7) .
Er9 O8 2.364(7) .
Er9 O25 2.370(7) .
Er9 O33 2.390(9) .
Er9 O113 2.418(7) .
Er9 O89 2.450(9) .
Er9 Er17 3.4906(9) 3_656
Er9 Er28 3.5599(10) .
Er9 Er11 3.7943(10) .
Er10 O41 2.314(8) .
Er10 O22 2.348(8) .
Er10 O24 2.350(8) .
Er10 O7 2.377(7) .
Er10 O17 2.378(7) .
Er10 O40 2.398(9) .
Er10 O116 2.556(8) .
Er10 O118 2.571(7) 3_656
Er10 Er18 3.4867(9) .
Er10 Er14 3.6815(9) .
Er10 Er13 3.6905(9) .
Er11 O30 2.305(8) 3_656
Er11 O29 2.311(10) .
Er11 O19 2.332(8) .
Er11 O65 2.335(7) 3_656
Er11 O8 2.341(7) .
Er11 O9 2.363(8) .
Er11 O43 2.385(8) .
Er11 O120 2.468(7) .
Er11 Er15 3.4726(9) .
Er11 Er26 3.5679(10) 3_656
Er11 Er17 3.6849(9) 3_656
Er12 O26 2.309(8) .
Er12 O12 2.315(7) .
Er12 O45 2.327(8) .
Er12 O44 2.345(9) .
Er12 O20 2.386(7) .
Er12 O109 2.387(8) .
Er12 O16 2.412(8) .
Er12 O68 2.462(8) .
Er12 Er29 3.5598(10) .
Er13 O37 2.283(8) .
Er13 O7 2.297(7) .
Er13 O6 2.326(8) .
Er13 O1 2.352(8) .
Er13 O4 2.355(8) .
Er13 O22 2.357(8) .
Er13 O101 2.390(9) .
Er13 O119 2.410(8) 3_656
Er13 Er17 3.4875(9) .
Er13 Er23 3.5736(10) .
Er13 Er30 3.7867(10) .
Er14 O27 2.263(8) .
Er14 O17 2.294(8) .
Er14 O46 2.309(8) .
Er14 O24 2.327(8) .
Er14 O11 2.381(7) .
Er14 O86 2.402(8) .
Er14 O32 2.445(8) .
Er14 O115 2.446(8) .
Er14 Er15 3.4798(9) .
Er14 Er21 3.5759(10) .
Er14 Er24 3.7942(10) 3_656
Er15 O29 2.300(9) .
Er15 O21 2.302(7) .
Er15 O9 2.323(8) .
Er15 O11 2.331(7) .
Er15 O15 2.334(7) .
Er15 O27 2.334(9) .
Er15 O120 2.511(7) .
Er15 O115 2.562(7) .
Er15 Er18 3.6854(9) 3_656
Er15 Er16 3.6892(9) .
Er16 O13 2.255(8) .
Er16 O9 2.303(8) .
Er16 O47 2.311(8) .
Er16 O19 2.333(8) .
Er16 O2 2.356(7) .
Er16 O15 2.364(7) .
Er16 O91 2.422(8) .
Er16 O117 2.430(7) .
Er16 Er22 3.5633(10) .
Er17 O48 2.263(9) 3_656
Er17 O30 2.330(8) .
Er17 O8 2.352(6) 3_656
Er17 O31 2.353(8) .
Er17 O1 2.354(7) .
Er17 O37 2.366(9) .
Er17 O119 2.559(8) 3_656
Er17 O113 2.593(8) 3_656
Er17 Er9 3.4906(9) 3_656
Er17 Er11 3.6849(9) 3_656
Er18 O32 2.295(8) .
Er18 O41 2.302(8) .
Er18 O11 2.315(7) 3_656
Er18 O21 2.337(7) 3_656
Er18 O17 2.371(8) .
Er18 O80 2.375(9) .
Er18 O46 2.377(8) 3_656
Er18 O118 2.398(7) 3_656
Er18 Er24 3.5564(9) .
Er18 Er15 3.6854(9) 3_656
Er18 Er14 3.8029(9) 3_656
Er19 O28 2.281(9) .
Er19 O61 2.336(10) .
Er19 O10 2.393(8) .
Er19 O35 2.413(9) .
Er19 O2W 2.476(11) .
Er19 N6 2.479(13) .
Er19 O77 2.515(8) .
Er20 O39 2.273(9) .
Er20 O38 2.323(10) .
Er20 O4W 2.361(9) .
Er20 O76 2.368(9) 3_656
Er20 O18 2.386(8) 3_656
Er20 O58 2.469(17) .
Er20 O62 2.477(7) .
Er20 N1 2.534(12) .
Er20 O51 2.689(13) .
Er20 Er2 3.8184(9) 3_656
Er21 O105 2.333(11) .
Er21 O32 2.341(9) .
Er21 O41 2.351(8) .
Er21 O79 2.367(9) .
Er21 O24 2.379(8) .
Er21 N15 2.430(10) .
Er21 O104 2.435(11) .
Er21 O86 2.495(9) .
Er21 N9 2.608(11) .
Er22 O15 2.304(7) .
Er22 O29 2.320(8) .
Er22 O19 2.338(10) .
Er22 O64 2.359(9) 3_656
Er22 N8 2.367(12) .
Er22 O84 2.420(12) .
Er22 O91 2.458(9) .
Er22 O83 2.520(11) .
Er22 N11 2.550(11) .
Er23 O22 2.281(8) .
Er23 O95 2.323(10) .
Er23 O3W 2.340(12) .
Er23 O40 2.340(9) .
Er23 O4 2.401(8) .
Er23 N14 2.418(10) .
Er23 O101 2.501(9) .
Er23 O103 2.509(10) .
Er24 O21 2.280(7) 3_656
Er24 O7W 2.292(11) .
Er24 O27 2.322(8) 3_656
Er24 O82 2.350(10) 3_656
Er24 O46 2.363(8) 3_656
Er24 O85 2.379(11) 3_656
Er24 N7 2.458(15) .
Er24 O80 2.513(9) .
Er24 Er15 3.7192(11) 3_656
Er24 Er14 3.7942(10) 3_656
Er25 O14 2.317(8) .
Er25 O67 2.319(10) .
Er25 O26 2.338(7) .
Er25 O44 2.388(9) .
Er25 O9W 2.447(12) .
Er25 N12 2.454(11) .
Er25 O94 2.527(9) .
Er25 O106 2.58(2) .
Er25 O107 2.781(12) .
Er25 C61 2.941(16) .
Er26 O88 2.308(10) 3_656
Er26 O30 2.366(8) .
Er26 O43 2.378(7) 3_656
Er26 O48 2.385(9) 3_656
Er26 O5W 2.409(13) .
Er26 O71 2.425(9) .
Er26 N4 2.494(10) .
Er26 N2 2.510(11) .
Er26 O65 2.523(9) .
Er26 Er11 3.5679(9) 3_656
Er26 Er9 3.8428(10) 3_656
Er27 O92 2.334(10) .
Er27 O47 2.341(8) .
Er27 O34 2.351(7) .
Er27 O13 2.371(8) .
Er27 N16 2.406(13) .
Er27 O98 2.454(9) .
Er27 N13 2.478(11) .
Er27 O108 2.68(3) .
Er27 O107 2.698(12) .
Er27 C62 2.97(2) .
Er28 O36 2.315(8) .
Er28 O25 2.334(6) .
Er28 O33 2.358(9) .
Er28 O97 2.382(8) .
Er28 N17 2.401(14) .
Er28 O89 2.463(10) .
Er28 N10 2.568(13) .
Er28 O51 2.844(12) .
Er29 O6W 2.329(16) .
Er29 O42 2.347(8) .
Er29 O45 2.350(9) .
Er29 O73 2.375(9) .
Er29 O16 2.412(9) .
Er29 O68 2.481(8) .
Er29 O1W 2.526(17) .
Er29 N3 2.561(14) .
Er29 O50 2.677(15) .
Er30 O70 2.253(12) .
Er30 O31 2.275(8) .
Er30 O37 2.337(9) .
Er30 O6 2.342(7) .
Er30 O8W 2.358(14) .
Er30 O100 2.482(13) .
Er30 O74 2.498(9) .
Er30 N5 2.533(12) .
O1 H1A 1.0000 .
O2 H2A 1.0000 .
O3 H3A 1.0000 .
O4 H4A 1.0000 .
O5 H5A 1.0000 .
O6 H6A 1.0000 .
O7 H7A 1.0000 .
O8 Er17 2.352(6) 3_656
O8 H8A 1.0000 .
O9 H9A 1.0000 .
O10 H10A 1.0000 .
O11 Er18 2.315(7) 3_656
O11 H11A 1.0000 .
O12 H12A 1.0000 .
O13 H13A 1.0000 .
O14 H14A 1.0000 .
O15 H15A 1.0000 .
O16 H16A 1.0000 .
O17 H17A 1.0000 .
O18 Er1 2.319(8) 3_656
O18 Er20 2.386(8) 3_656
O18 H18A 1.0000 .
O19 H19A 1.0000 .
O20 H20A 1.0000 .
O21 Er24 2.280(7) 3_656
O21 Er18 2.337(7) 3_656
O21 H21A 1.0000 .
O22 H22A 1.0000 .
O23 Er4 2.314(7) 3_656
O23 Er1 2.331(7) 3_656
O23 H23A 1.0000 .
O24 H24A 1.0000 .
O25 H25A 1.0000 .
O26 H26A 1.0000 .
O27 Er24 2.322(8) 3_656
O27 H27A 1.0000 .
O28 H28A 1.0000 .
O29 H29A 1.0000 .
O30 Er11 2.305(8) 3_656
O30 H30A 1.0000 .
O31 H31A 1.0000 .
O32 H32A 1.0000 .
O33 H33A 1.0000 .
O34 H34A 1.0000 .
O35 H35A 1.0000 .
O36 H36A 1.0000 .
O37 H37A 1.0000 .
O38 Er2 2.310(8) 3_656
O38 H38A 1.0000 .
O39 H39A 1.0000 .
O40 H40A 1.0000 .
O41 H41A 1.0000 .
O42 H42A 1.0000 .
O43 Er26 2.378(7) 3_656
O43 H43A 1.0000 .
O44 H44A 1.0000 .
O45 H45A 1.0000 .
O46 Er24 2.363(8) 3_656
O46 Er18 2.377(8) 3_656
O46 H46A 1.0000 .
O47 H47A 1.0000 .
O48 Er17 2.263(9) 3_656
O48 Er26 2.385(9) 3_656
O48 H48G 1.0000 .
O51 C69 1.318(17) .
O58 C69 1.306(9) .
O61 C1 1.343(16) .
O62 C1 1.146(14) .
O63 C3 1.432(18) .
O63 H63B 0.8400 .
O64 C5 1.294(17) .
O64 Er22 2.359(9) 3_656
O65 C5 1.335(17) .
O65 Er11 2.335(7) 3_656
O67 C9 1.170(17) .
O68 C9 1.456(17) .
O69 C11 1.72(3) .
O69 H69A 0.8400 .
O70 C13 1.402(19) .
O71 C13 1.183(17) .
O72 C15 1.433(17) .
O72 H72A 0.8400 .
O73 C17 1.150(16) .
O74 C17 1.377(16) .
O75 C19 1.43(2) .
O75 H75A 0.8400 .
O76 C21 1.240(18) .
O76 Er20 2.368(9) 3_656
O77 C21 1.296(18) .
O78 C23 1.391(15) .
O78 H78A 0.8400 .
O79 C25 1.332(18) .
O80 C25 1.217(18) .
O82 C29 1.39(2) .
O82 Er24 2.350(10) 3_656
O83 C29 1.234(19) .
O84 C31 1.52(2) .
O84 H84A 0.9500 .
O85 C33 1.280(17) .
O85 Er24 2.379(11) 3_656
O86 C33 1.249(14) .
O87 C35 1.521(15) .
O87 H87A 0.8400 .
O88 C37 1.129(17) .
O88 Er26 2.308(10) 3_656
O89 C37 1.332(17) .
O90 C39 1.24(2) .
O90 H90A 0.8400 .
O91 C41 1.328(17) .
O92 C41 1.231(17) .
O93 C43 1.39(2) .
O93 H93A 0.8400 .
O94 C45 1.25(2) .
O95 C45 1.21(2) .
O96 C47 1.410(16) .
O96 H96A 0.8400 .
O97 C49 1.239(17) .
O98 C49 1.341(18) .
O100 C53 1.25(2) .
O101 C53 1.231(19) .
O103 C57 1.209(19) .
O104 C57 1.36(2) .
O105 C59 1.48(3) .
O105 H10E 0.9500 .
O106 C61 1.432(17) .
O107 C61 1.41(2) .
O108 C63 1.55(3) .
O108 H10F 0.8400 .
O109 C65 1.308(14) .
O110 C65 1.314(15) .
O111 C65 1.324(14) .
O112 C66 1.264(15) .
O112 Er8 2.405(8) 3_656
O112 Er7 2.606(8) 3_656
O113 C66 1.221(14) .
O113 Er17 2.593(8) 3_656
O114 C66 1.335(14) .
O114 Er2 2.430(8) 3_656
O115 C67 1.187(13) .
O116 C67 1.386(14) .
O117 C67 1.357(14) .
O118 C68 1.216(14) .
O118 Er18 2.398(7) 3_656
O118 Er10 2.571(7) 3_656
O119 C68 1.388(15) .
O119 Er13 2.410(8) 3_656
O119 Er17 2.559(8) 3_656
O120 C68 1.322(14) .
N1 C2 1.516(19) .
N1 H1B 0.9200 .
N1 H1C 0.9200 .
N2 C6 1.589(18) .
N2 H2B 0.9200 .
N2 H2C 0.9200 .
N3 C10 1.488(9) .
N3 H3B 0.9200 .
N3 H3C 0.9200 .
N4 C14 1.478(8) .
N4 H4B 0.9200 .
N4 H4C 0.9200 .
N5 C18 1.554(19) .
N5 H5B 0.9200 .
N5 H5C 0.9200 .
N6 C22 1.547(19) .
N6 H6B 0.9200 .
N6 H6C 0.9200 .
N7 C26 1.495(8) .
N7 H7B 0.9200 .
N7 H7C 0.9200 .
N8 C30 1.582(19) .
N8 H8B 0.9200 .
N8 H8C 0.9200 .
N9 C34 1.481(8) .
N9 H9B 0.9200 .
N9 H9C 0.9200 .
N10 C38 1.529(19) .
N10 H10B 0.9200 .
N10 H10C 0.9200 .
N11 C42 1.47(2) .
N11 H11B 0.9200 .
N11 H11C 0.9200 .
N12 C46 1.483(8) .
N12 H12B 0.9200 .
N12 H12C 0.9200 .
N13 C50 1.489(9) .
N13 H13B 0.9200 .
N13 H13C 0.9200 .
N14 C51 1.482(9) .
N14 H14B 0.9200 .
N14 H14C 0.9200 .
N15 C58 1.480(8) .
N15 H15B 0.9200 .
N15 H15C 0.9200 .
N16 C62 1.52(3) .
N16 H16B 0.9200 .
N16 H16C 0.9200 .
N17 C70 1.488(10) .
N17 H17B 0.9200 .
N17 H17C 0.9200 .
C1 C2 1.524(18) .
C2 C3 1.545(8) .
C2 H2D 1.0000 .
C3 C4 1.66(2) .
C3 H3D 1.0000 .
C4 H4D 0.9800 .
C4 H4E 0.9800 .
C4 H4F 0.9800 .
C5 C6 1.550(19) .
C6 C7 1.534(9) .
C6 H6D 1.0000 .
C7 C8 1.525(8) .
C8 H8D 0.9800 .
C8 H8E 0.9800 .
C8 H8F 0.9800 .
C9 C10 1.54(3) .
C10 C11 1.536(9) .
C10 H10D 1.0000 .
C11 C12 1.62(3) .
C11 H11D 1.0000 .
C12 H12D 0.9800 .
C12 H12E 0.9800 .
C12 H12F 0.9800 .
C13 C14 1.32(2) .
C14 C15 1.533(9) .
C14 H14D 1.0000 .
C15 C16 1.533(9) .
C15 H15D 1.0000 .
C16 H16D 0.9800 .
C16 H16E 0.9800 .
C16 H16F 0.9800 .
C17 C18 1.473(19) .
C18 C19 1.544(9) .
C18 H18B 1.0000 .
C19 C20 1.66(3) .
C19 H19B 1.0000 .
C20 H20B 0.9800 .
C20 H20C 0.9800 .
C20 H20D 0.9800 .
C21 C22 1.49(2) .
C22 C23 1.47(2) .
C22 H22B 1.0000 .
C23 C24 1.533(9) .
C23 H23B 1.0000 .
C24 H24B 0.9800 .
C24 H24C 0.9800 .
C24 H24D 0.9800 .
C25 C26 1.56(2) .
C26 C27 1.543(9) .
C26 H26B 1.0000 .
C27 C28 1.45(3) .
C28 H28B 0.9800 .
C28 H28C 0.9800 .
C28 H28D 0.9800 .
C29 C30 1.515(8) .
C30 C31 1.524(8) .
C30 H30B 1.0000 .
C31 C32 1.61(3) .
C31 H31B 1.0000 .
C32 H32B 0.9800 .
C32 H32C 0.9800 .
C32 H32D 0.9800 .
C33 C34 1.513(8) .
C34 C35 1.527(8) .
C34 H34B 1.0000 .
C35 C36 1.55(2) .
C35 H35B 1.0000 .
C36 H36B 0.9800 .
C36 H36C 0.9800 .
C36 H36D 0.9800 .
C37 C38 1.60(2) .
C38 C39 1.61(2) .
C38 H38B 1.0000 .
C39 C40 1.54(2) .
C39 H39B 1.0000 .
C40 H40B 0.9800 .
C40 H40C 0.9800 .
C40 H40D 0.9800 .
C41 C42 1.59(2) .
C42 C43 1.60(2) .
C42 H42B 1.0000 .
C43 C44 1.61(2) .
C43 H43B 1.0000 .
C44 H44B 0.9800 .
C44 H44C 0.9800 .
C44 H44D 0.9800 .
C45 C46 1.57(2) .
C46 C47 1.535(9) .
C46 H46B 1.0000 .
C47 C48 1.531(9) .
C47 H47B 1.0000 .
C48 H48A 0.9800 .
C48 H48B 0.9800 .
C48 H48C 0.9800 .
C49 C50 1.540(9) .
C50 C52 1.540(9) .
C50 H50A 1.0000 .
C51 C55 1.513(9) .
C51 C53 1.518(9) .
C51 H51A 1.0000 .
C52 C56 1.49(4) .
C54 C55 1.522(9) .
C54 H54A 0.9800 .
C54 H54B 0.9800 .
C54 H54C 0.9800 .
C56 H56A 0.9800 .
C56 H56B 0.9800 .
C56 H56C 0.9800 .
C57 C58 1.50(2) .
C58 C59 1.509(9) .
C58 H58A 1.0000 .
C59 C60 1.536(10) .
C59 H59A 1.0000 .
C60 H60A 0.9800 .
C60 H60B 0.9800 .
C60 H60C 0.9800 .
C61 C62 1.517(9) .
C62 C63 1.62(3) .
C62 H62A 1.0000 .
C63 C64 1.535(10) .
C63 H63A 1.0000 .
C64 H64A 0.9800 .
C64 H64B 0.9800 .
C64 H64C 0.9800 .
C69 C70 1.517(9) .
